data_4323098
loop_
_publ_author_name
'Megumu Munakata'
'Gui Ling Ning'
'Takayoshi Kuroda-Sowa'
'Masahiko Maekawa'
'Yusaku Suenaga'
'Takashi Horino'

_publ_section_title
;
 Construction of Copper(I) Coordination Polymers of
 1,2,4,5-Tetracyanobenzene with Zigzag Sheet and Porous Frameworks
;
_journal_name_full 'Inorganic Chemistry'
_journal_page_first 5651
_journal_page_last 5656
_journal_paper_doi 10.1021/ic980427v
_journal_volume 37
_journal_year 1998
_chemical_formula_sum 'C21 H2 Cu F6 N6 O2 P'
_chemical_formula_weight 578.80
_space_group_IT_number 14
_symmetry_cell_setting monoclinic
_symmetry_Int_Tables_number 14
_symmetry_space_group_name_Hall '-P 2yab'
_symmetry_space_group_name_H-M 'P 1 21/a 1'
_audit_creation_date 'Fri Aug  7 19:13:14 1998'
_audit_creation_method 'from TEXRAY.INF file'
_cell_angle_alpha 90
_cell_angle_beta 108.08(2)
_cell_angle_gamma 90
_cell_formula_units_Z 4
_cell_length_a 11.553(4)
_cell_length_b 16.135(7)
_cell_length_c 15.046(3)
_cell_measurement_reflns_used 21
_cell_measurement_temperature 296.2
_cell_measurement_theta_max 18.9
_cell_measurement_theta_min 15.0
_cell_volume 2666.2(16)
_computing_cell_refinement 'MSC/AFC Diffractometer Control'
_computing_data_collection 'MSC/AFC Diffractometer Control'
_computing_data_reduction teXsan
_computing_publication_material teXsan
_computing_structure_refinement teXsan
_diffrn_ambient_temperature 296.2
_diffrn_measurement_device_type 'Rigaku AFC5R'
_diffrn_measurement_method \w-2\q
_diffrn_orient_matrix_UB_11 0.04930
_diffrn_orient_matrix_UB_12 0.03782
_diffrn_orient_matrix_UB_13 0.05019
_diffrn_orient_matrix_UB_21 0.03975
_diffrn_orient_matrix_UB_22 0.02379
_diffrn_orient_matrix_UB_23 -0.04461
_diffrn_orient_matrix_UB_31 -0.06543
_diffrn_orient_matrix_UB_32 0.04295
_diffrn_orient_matrix_UB_33 -0.01949
_diffrn_radiation_detector 'scintillation counter'
_diffrn_radiation_monochromator graphite
_diffrn_radiation_source 'Rigaku rotating anode'
_diffrn_radiation_type 'Mo K\a'
_diffrn_radiation_wavelength 0.7107
_diffrn_reflns_av_R_equivalents 0.022
_diffrn_reflns_av_sigmaI/netI 0.122
_diffrn_reflns_limit_h_max 15
_diffrn_reflns_limit_h_min 0
_diffrn_reflns_limit_k_max 20
_diffrn_reflns_limit_k_min 0
_diffrn_reflns_limit_l_max 18
_diffrn_reflns_limit_l_min -19
_diffrn_reflns_number 6423
_diffrn_reflns_reduction_process 'Lp corrections applied'
_diffrn_reflns_theta_max 27.51
_diffrn_reflns_theta_min 2.52
_diffrn_standards_decay_% -0.44
_diffrn_standards_interval_count 150
_diffrn_standards_number 3
_exptl_absorpt_coefficient_mu 0.946
_exptl_absorpt_correction_type none
_exptl_crystal_colour yellow
_exptl_crystal_density_diffrn 1.442
_exptl_crystal_density_method 'not measured'
_exptl_crystal_description brick
_exptl_crystal_F_000 1136.00
_exptl_crystal_size_max 0.200
_exptl_crystal_size_mid 0.200
_exptl_crystal_size_min 0.200
_refine_diff_density_max 0.66
_refine_diff_density_min -0.43
_refine_ls_extinction_method none
_refine_ls_goodness_of_fit_ref 2.325
_refine_ls_matrix_type full
_refine_ls_number_constraints 0
_refine_ls_number_parameters 280
_refine_ls_number_reflns 2776
_refine_ls_number_restraints 0
_refine_ls_R_factor_all 0.0686
_refine_ls_R_factor_gt 0.0686
_refine_ls_shift/su_max 0.0010
_refine_ls_shift/su_mean 0.0000
_refine_ls_structure_factor_coef F
_refine_ls_weighting_details 'w = 1/[\s^2^(Fo) + 0.00022|Fo|^2^]'
_refine_ls_weighting_scheme calc
_refine_ls_wR_factor_gt 0.0801
_refine_ls_wR_factor_ref 0.0800
_reflns_number_gt 2776
_reflns_number_total 6122
_reflns_threshold_expression >2.0sigma(I)
_cod_data_source_file ic980427v_1.cif
_cod_data_source_block '[Cu(tcb)]PF6-ace'
_cod_original_cell_volume 2666(1)
_cod_original_sg_symbol_H-M 'P 21/a '
_cod_original_formula_sum 'C21 H2 Cu F6 N6 O2 P '
_cod_database_code 4323098

loop_
_symmetry_equiv_pos_as_xyz
x,y,z
1/2-x,1/2+y,-z
-x,-y,-z
1/2+x,1/2-y,z

loop_
_atom_site_label
_atom_site_type_symbol
_atom_site_fract_x
_atom_site_fract_y
_atom_site_fract_z
_atom_site_U_iso_or_equiv
_atom_site_adp_type
_atom_site_occupancy
_atom_site_calc_flag
_atom_site_refinement_flags
_atom_site_disorder_assembly
_atom_site_disorder_group
Cu1 Cu -0.34575(8) 0.25221(7) -0.22433(6) 0.0330(2) Uani 1.00 d . . .
N1 N -0.4760(6) 0.3137(5) -0.3220(5) 0.048(2) Uani 1.00 d . . .
N2 N -0.2954(7) 0.1825(5) -0.3157(5) 0.047(2) Uani 1.00 d . . .
N3 N -0.4951(9) 0.0150(8) -0.7585(7) 0.120(5) Uani 1.00 d . . .
N4 N -0.6618(9) 0.4737(6) -0.7716(7) 0.089(4) Uani 1.00 d . . .
N5 N -0.3920(6) 0.1773(4) -0.1384(5) 0.035(2) Uani 1.00 d . . .
N6 N -0.7266(6) 0.1664(4) -0.1556(5) 0.036(2) Uani 1.00 d . . .
C1 C -0.0434(8) 0.1620(5) -0.3868(6) 0.043(3) Uani 1.00 d . . .
C2 C -0.2835(8) 0.1579(5) -0.3807(6) 0.042(3) Uani 1.00 d . . .
C3 C -0.421(1) 0.0417(8) -0.6970(7) 0.073(4) Uani 1.00 d . . .
C4 C -0.1794(9) 0.0468(7) -0.7048(7) 0.063(4) Uani 1.00 d . . .
C5 C -0.3522(8) 0.1007(5) -0.5411(6) 0.045(3) Uani 1.00 d . . .
C6 C -0.2588(7) 0.1286(5) -0.4658(6) 0.035(2) Uani 1.00 d . . .
C7 C -0.1387(8) 0.1297(5) -0.4686(6) 0.037(2) Uani 1.00 d . . .
C8 C -0.1123(7) 0.1041(5) -0.5466(6) 0.042(3) Uani 1.00 d . . .
C9 C -0.2065(8) 0.0759(5) -0.6231(5) 0.040(3) Uani 1.00 d . . .
C10 C -0.3267(8) 0.0736(6) -0.6193(6) 0.050(3) Uani 1.00 d . . .
C11 C -0.4177(7) 0.1275(5) -0.0954(5) 0.030(2) Uani 1.00 d . . .
C12 C -0.6632(7) 0.1176(5) -0.1105(5) 0.032(2) Uani 1.00 d . . .
C13 C -0.4181(7) -0.0568(5) 0.0554(5) 0.024(2) Uani 1.00 d . . .
C14 C -0.4564(7) 0.0628(5) -0.0442(5) 0.027(2) Uani 1.00 d . . .
C15 C -0.3727(7) 0.0064(5) 0.0111(5) 0.029(2) Uani 1.00 d . . .
N6* N -0.2266(6) 0.3336(4) -0.1556(5) 0.036(2) Uani 1.00 d . . .
C1* C -0.5434(8) 0.3380(5) -0.3868(6) 0.043(3) Uani 1.00 d . . .
C4* C -0.6794(9) 0.4532(7) -0.7048(7) 0.063(4) Uani 1.00 d . . .
Cu1* Cu -0.84575(8) 0.24779(7) -0.22433(6) 0.0330(2) Uani 1.00 d . . .
N1* N 0.0240(6) 0.1863(5) -0.3220(5) 0.048(2) Uani 1.00 d . . .
N4* N -0.1618(9) 0.0263(6) -0.7716(7) 0.089(4) Uani 1.00 d . . .
C13' C -0.5819(7) 0.0568(5) -0.0554(5) 0.024(2) Uani 1.00 d . . .
C12' C -0.3368(7) -0.1176(5) 0.1105(5) 0.032(2) Uani 1.00 d . . .
C14' C -0.5436(7) -0.0628(5) 0.0442(5) 0.027(2) Uani 1.00 d . . .
C12* C -0.1632(7) 0.3824(5) -0.1105(5) 0.032(2) Uani 1.00 d . . .
C7* C -0.6387(8) 0.3703(5) -0.4686(6) 0.037(2) Uani 1.00 d . . .
C9* C -0.7065(8) 0.4241(5) -0.6231(5) 0.040(3) Uani 1.00 d . . .
N1* N -0.9760(6) 0.1863(5) -0.3220(5) 0.048(2) Uani 1.00 d . . .
N2* N -0.7954(7) 0.3175(5) -0.3157(5) 0.047(2) Uani 1.00 d . . .
N5* N -0.8920(6) 0.3227(4) -0.1384(5) 0.035(2) Uani 1.00 d . . .
Cu1* Cu 0.15425(8) 0.24779(7) -0.22433(6) 0.0330(2) Uani 1.00 d . . .
C15' C -0.6273(7) -0.0064(5) -0.0111(5) 0.029(2) Uani 1.00 d . . .
N6' N -0.2734(6) -0.1664(4) 0.1556(5) 0.036(2) Uani 1.00 d . . .
C11' C -0.5823(7) -0.1275(5) 0.0954(5) 0.030(2) Uani 1.00 d . . .
C13" C -0.0819(7) 0.4432(5) -0.0554(5) 0.024(2) Uani 1.00 d . . .
C6* C -0.7588(7) 0.3714(5) -0.4658(6) 0.035(2) Uani 1.00 d . . .
C8* C -0.6123(7) 0.3959(5) -0.5466(6) 0.042(3) Uani 1.00 d . . .
C10* C -0.8267(8) 0.4264(6) -0.6193(6) 0.050(3) Uani 1.00 d . . .
C1# C -1.0434(8) 0.1620(5) -0.3868(6) 0.043(3) Uani 1.00 d . . .
C2* C -0.7835(8) 0.3421(5) -0.3807(6) 0.042(3) Uani 1.00 d . . .
C11* C -0.9177(7) 0.3725(5) -0.0954(5) 0.030(2) Uani 1.00 d . . .
N2* N 0.2046(7) 0.3175(5) -0.3157(5) 0.047(2) Uani 1.00 d . . .
N5* N 0.1080(6) 0.3227(4) -0.1384(5) 0.035(2) Uani 1.00 d . . .
N6# N 0.2734(6) 0.1664(4) -0.1556(5) 0.036(2) Uani 1.00 d . . .
Cu1" Cu -0.15425(8) -0.24779(7) 0.22433(6) 0.0330(2) Uani 1.00 d . . .
N5' N -0.6080(6) -0.1773(4) 0.1384(5) 0.035(2) Uani 1.00 d . . .
C14* C 0.0436(7) 0.4372(5) -0.0442(5) 0.027(2) Uani 1.00 d . . .
C15" C -0.1273(7) 0.5064(5) -0.0111(5) 0.029(2) Uani 1.00 d . . .
C5* C -0.8522(8) 0.3993(5) -0.5411(6) 0.045(3) Uani 1.00 d . . .
C3* C -0.921(1) 0.4583(8) -0.6970(7) 0.073(4) Uani 1.00 d . . .
C7# C -1.1387(8) 0.1297(5) -0.4686(6) 0.037(2) Uani 1.00 d . . .
C14* C -0.9564(7) 0.4372(5) -0.0442(5) 0.027(2) Uani 1.00 d . . .
C2* C 0.2165(8) 0.3421(5) -0.3807(6) 0.042(3) Uani 1.00 d . . .
C11* C 0.0823(7) 0.3725(5) -0.0954(5) 0.030(2) Uani 1.00 d . . .
C12# C 0.3368(7) 0.1176(5) -0.1105(5) 0.032(2) Uani 1.00 d . . .
N1" N -0.0240(6) -0.1863(5) 0.3220(5) 0.048(2) Uani 1.00 d . . .
N2" N -0.2046(7) -0.3175(5) 0.3157(5) 0.047(2) Uani 1.00 d . . .
N5" N -0.1080(6) -0.3227(4) 0.1384(5) 0.035(2) Uani 1.00 d . . .
Cu1' Cu -0.65425(8) -0.25221(7) 0.22433(6) 0.0330(2) Uani 1.00 d . . .
C15* C 0.1273(7) 0.4936(5) 0.0111(5) 0.029(2) Uani 1.00 d . . .
C14" C -0.0436(7) 0.5628(5) 0.0442(5) 0.027(2) Uani 1.00 d . . .
N3* N -0.9951(9) 0.4850(8) -0.7585(7) 0.120(5) Uani 1.00 d . . .
C6# C -1.2588(7) 0.1286(5) -0.4658(6) 0.035(2) Uani 1.00 d . . .
C8# C -1.1123(7) 0.1041(5) -0.5466(6) 0.042(3) Uani 1.00 d . . .
C13" C -1.0819(7) 0.4432(5) -0.0554(5) 0.024(2) Uani 1.00 d . . .
C15* C -0.8727(7) 0.4936(5) 0.0111(5) 0.029(2) Uani 1.00 d . . .
C6* C 0.2412(7) 0.3714(5) -0.4658(6) 0.035(2) Uani 1.00 d . . .
C13' C 0.4181(7) 0.0568(5) -0.0554(5) 0.024(2) Uani 1.00 d . . .
C1' C 0.0434(8) -0.1620(5) 0.3868(6) 0.043(3) Uani 1.00 d . . .
C2" C -0.2165(8) -0.3421(5) 0.3807(6) 0.042(3) Uani 1.00 d . . .
C11" C -0.0823(7) -0.3725(5) 0.0954(5) 0.030(2) Uani 1.00 d . . .
N1' N -0.5240(6) -0.3137(5) 0.3220(5) 0.048(2) Uani 1.00 d . . .
N2' N -0.7046(7) -0.1825(5) 0.3157(5) 0.047(2) Uani 1.00 d . . .
N6" N -0.7734(6) -0.3336(4) 0.1556(5) 0.036(2) Uani 1.00 d . . .
C13* C 0.0819(7) 0.5568(5) 0.0554(5) 0.024(2) Uani 1.00 d . . .
C11" C -0.0823(7) 0.6275(5) 0.0954(5) 0.030(2) Uani 1.00 d . . .
C2# C -1.2835(8) 0.1579(5) -0.3807(6) 0.042(3) Uani 1.00 d . . .
C5# C -1.3522(8) 0.1007(5) -0.5411(6) 0.045(3) Uani 1.00 d . . .
C9# C -1.2065(8) 0.0759(5) -0.6231(5) 0.040(3) Uani 1.00 d . . .
C12* C -1.1632(7) 0.3824(5) -0.1105(5) 0.032(2) Uani 1.00 d . . .
C15" C -1.1273(7) 0.5064(5) -0.0111(5) 0.029(2) Uani 1.00 d . . .
C13* C -0.9181(7) 0.5568(5) 0.0554(5) 0.024(2) Uani 1.00 d . . .
C5* C 0.1478(8) 0.3993(5) -0.5411(6) 0.045(3) Uani 1.00 d . . .
C7* C 0.3613(8) 0.3703(5) -0.4686(6) 0.037(2) Uani 1.00 d . . .
C14# C 0.5436(7) 0.0628(5) -0.0442(5) 0.027(2) Uani 1.00 d . . .
C15' C 0.3727(7) -0.0064(5) -0.0111(5) 0.029(2) Uani 1.00 d . . .
C7' C 0.1387(8) -0.1297(5) 0.4686(6) 0.037(2) Uani 1.00 d . . .
C6" C -0.2412(7) -0.3714(5) 0.4658(6) 0.035(2) Uani 1.00 d . . .
C14" C -0.0436(7) -0.4372(5) 0.0442(5) 0.027(2) Uani 1.00 d . . .
C1" C -0.4566(8) -0.3380(5) 0.3868(6) 0.043(3) Uani 1.00 d . . .
C2' C -0.7165(8) -0.1579(5) 0.3807(6) 0.042(3) Uani 1.00 d . . .
C12" C -0.8368(7) -0.3824(5) 0.1105(5) 0.032(2) Uani 1.00 d . . .
C12" C 0.1632(7) 0.6176(5) 0.1105(5) 0.032(2) Uani 1.00 d . . .
N5" N -0.1080(6) 0.6773(4) 0.1384(5) 0.035(2) Uani 1.00 d . . .
N2# N -1.2954(7) 0.1825(5) -0.3157(5) 0.047(2) Uani 1.00 d . . .
C10# C -1.3267(8) 0.0736(6) -0.6193(6) 0.050(3) Uani 1.00 d . . .
C4# C -1.1794(9) 0.0468(7) -0.7048(7) 0.063(4) Uani 1.00 d . . .
N6* N -1.2266(6) 0.3336(4) -0.1556(5) 0.036(2) Uani 1.00 d . . .
C14" C -1.0436(7) 0.5628(5) 0.0442(5) 0.027(2) Uani 1.00 d . . .
C12" C -0.8368(7) 0.6176(5) 0.1105(5) 0.032(2) Uani 1.00 d . . .
C10* C 0.1733(8) 0.4264(6) -0.6193(6) 0.050(3) Uani 1.00 d . . .
C1* C 0.4566(8) 0.3380(5) -0.3868(6) 0.043(3) Uani 1.00 d . . .
C8* C 0.3877(7) 0.3959(5) -0.5466(6) 0.042(3) Uani 1.00 d . . .
C11# C 0.5823(7) 0.1275(5) -0.0954(5) 0.030(2) Uani 1.00 d . . .
C15# C 0.6273(7) 0.0064(5) 0.0111(5) 0.029(2) Uani 1.00 d . . .
C14' C 0.4564(7) -0.0628(5) 0.0442(5) 0.027(2) Uani 1.00 d . . .
C6' C 0.2588(7) -0.1286(5) 0.4658(6) 0.035(2) Uani 1.00 d . . .
C8' C 0.1123(7) -0.1041(5) 0.5466(6) 0.042(3) Uani 1.00 d . . .
C5" C -0.1478(8) -0.3993(5) 0.5411(6) 0.045(3) Uani 1.00 d . . .
C7" C -0.3613(8) -0.3703(5) 0.4686(6) 0.037(2) Uani 1.00 d . . .
C13* C 0.0819(7) -0.4432(5) 0.0554(5) 0.024(2) Uani 1.00 d . . .
C15" C -0.1273(7) -0.4936(5) -0.0111(5) 0.029(2) Uani 1.00 d . . .
C6' C -0.7412(7) -0.1286(5) 0.4658(6) 0.035(2) Uani 1.00 d . . .
C13* C -0.9181(7) -0.4432(5) 0.0554(5) 0.024(2) Uani 1.00 d . . .
N6" N 0.2266(6) 0.6664(4) 0.1556(5) 0.036(2) Uani 1.00 d . . .
Cu1" Cu -0.15425(8) 0.75221(7) 0.22433(6) 0.0330(2) Uani 1.00 d . . .
Cu1# Cu -1.34575(8) 0.25221(7) -0.22433(6) 0.0330(2) Uani 1.00 d . . .
C3# C -1.421(1) 0.0417(8) -0.6970(7) 0.073(4) Uani 1.00 d . . .
N4* N -1.1618(9) 0.0263(6) -0.7716(7) 0.089(4) Uani 1.00 d . . .
C11" C -1.0823(7) 0.6275(5) 0.0954(5) 0.030(2) Uani 1.00 d . . .
N6" N -0.7734(6) 0.6664(4) 0.1556(5) 0.036(2) Uani 1.00 d . . .
C3* C 0.079(1) 0.4583(8) -0.6970(7) 0.073(4) Uani 1.00 d . . .
C9* C 0.2935(8) 0.4241(5) -0.6231(5) 0.040(3) Uani 1.00 d . . .
N1# N 0.5240(6) 0.3137(5) -0.3220(5) 0.048(2) Uani 1.00 d . . .
N5# N 0.6080(6) 0.1773(4) -0.1384(5) 0.035(2) Uani 1.00 d . . .
C13# C 0.5819(7) -0.0568(5) 0.0554(5) 0.024(2) Uani 1.00 d . . .
C11' C 0.4177(7) -0.1275(5) 0.0954(5) 0.030(2) Uani 1.00 d . . .
C2' C 0.2835(8) -0.1579(5) 0.3807(6) 0.042(3) Uani 1.00 d . . .
C5' C 0.3522(8) -0.1007(5) 0.5411(6) 0.045(3) Uani 1.00 d . . .
C9' C 0.2065(8) -0.0759(5) 0.6231(5) 0.040(3) Uani 1.00 d . . .
C10" C -0.1733(8) -0.4264(6) 0.6193(6) 0.050(3) Uani 1.00 d . . .
C8" C -0.3877(7) -0.3959(5) 0.5466(6) 0.042(3) Uani 1.00 d . . .
C12" C 0.1632(7) -0.3824(5) 0.1105(5) 0.032(2) Uani 1.00 d . . .
C15* C 0.1273(7) -0.5064(5) 0.0111(5) 0.029(2) Uani 1.00 d . . .
C13" C -0.0819(7) -0.5568(5) -0.0554(5) 0.024(2) Uani 1.00 d . . .
C5' C -0.6478(8) -0.1007(5) 0.5411(6) 0.045(3) Uani 1.00 d . . .
C7' C -0.8613(8) -0.1297(5) 0.4686(6) 0.037(2) Uani 1.00 d . . .
C14" C -1.0436(7) -0.4372(5) 0.0442(5) 0.027(2) Uani 1.00 d . . .
C15* C -0.8727(7) -0.5064(5) 0.0111(5) 0.029(2) Uani 1.00 d . . .
Cu1' Cu 0.34575(8) 0.74779(7) 0.22433(6) 0.0330(2) Uani 1.00 d . . .
N1" N -0.0240(6) 0.8137(5) 0.3220(5) 0.048(2) Uani 1.00 d . . .
N2" N -0.2046(7) 0.6825(5) 0.3157(5) 0.047(2) Uani 1.00 d . . .
N6' N -0.2734(6) 0.8336(4) 0.1556(5) 0.036(2) Uani 1.00 d . . .
N1# N -1.4760(6) 0.3137(5) -0.3220(5) 0.048(2) Uani 1.00 d . . .
N5# N -1.3920(6) 0.1773(4) -0.1384(5) 0.035(2) Uani 1.00 d . . .
N3# N -1.4951(9) 0.0150(8) -0.7585(7) 0.120(5) Uani 1.00 d . . .
N5" N -1.1080(6) 0.6773(4) 0.1384(5) 0.035(2) Uani 1.00 d . . .
Cu1' Cu -0.65425(8) 0.74779(7) 0.22433(6) 0.0330(2) Uani 1.00 d . . .
N3* N 0.0049(9) 0.4850(8) -0.7585(7) 0.120(5) Uani 1.00 d . . .
C4* C 0.3206(9) 0.4532(7) -0.7048(7) 0.063(4) Uani 1.00 d . . .
Cu1# Cu 0.65425(8) 0.25221(7) -0.22433(6) 0.0330(2) Uani 1.00 d . . .
C12' C 0.6632(7) -0.1176(5) 0.1105(5) 0.032(2) Uani 1.00 d . . .
N5' N 0.3920(6) -0.1773(4) 0.1384(5) 0.035(2) Uani 1.00 d . . .
N2' N 0.2954(7) -0.1825(5) 0.3157(5) 0.047(2) Uani 1.00 d . . .
C10' C 0.3267(8) -0.0736(6) 0.6193(6) 0.050(3) Uani 1.00 d . . .
C4' C 0.1794(9) -0.0468(7) 0.7048(7) 0.063(4) Uani 1.00 d . . .
C3" C -0.079(1) -0.4583(8) 0.6970(7) 0.073(4) Uani 1.00 d . . .
C9" C -0.2935(8) -0.4241(5) 0.6231(5) 0.040(3) Uani 1.00 d . . .
N6" N 0.2266(6) -0.3336(4) 0.1556(5) 0.036(2) Uani 1.00 d . . .
C14* C 0.0436(7) -0.5628(5) -0.0442(5) 0.027(2) Uani 1.00 d . . .
C12* C -0.1632(7) -0.6176(5) -0.1105(5) 0.032(2) Uani 1.00 d . . .
C10' C -0.6733(8) -0.0736(6) 0.6193(6) 0.050(3) Uani 1.00 d . . .
C1' C -0.9566(8) -0.1620(5) 0.3868(6) 0.043(3) Uani 1.00 d . . .
C8' C -0.8877(7) -0.1041(5) 0.5466(6) 0.042(3) Uani 1.00 d . . .
C11" C -1.0823(7) -0.3725(5) 0.0954(5) 0.030(2) Uani 1.00 d . . .
C15" C -1.1273(7) -0.4936(5) -0.0111(5) 0.029(2) Uani 1.00 d . . .
C14* C -0.9564(7) -0.5628(5) -0.0442(5) 0.027(2) Uani 1.00 d . . .
N1' N 0.4760(6) 0.6863(5) 0.3220(5) 0.048(2) Uani 1.00 d . . .
N2' N 0.2954(7) 0.8175(5) 0.3157(5) 0.047(2) Uani 1.00 d . . .
N5' N 0.3920(6) 0.8227(4) 0.1384(5) 0.035(2) Uani 1.00 d . . .
C1' C 0.0434(8) 0.8380(5) 0.3868(6) 0.043(3) Uani 1.00 d . . .
C2" C -0.2165(8) 0.6579(5) 0.3807(6) 0.042(3) Uani 1.00 d . . .
C12' C -0.3368(7) 0.8824(5) 0.1105(5) 0.032(2) Uani 1.00 d . . .
C1* C -1.5434(8) 0.3380(5) -0.3868(6) 0.043(3) Uani 1.00 d . . .
C11# C -1.4177(7) 0.1275(5) -0.0954(5) 0.030(2) Uani 1.00 d . . .
Cu1" Cu -1.15425(8) 0.75221(7) 0.22433(6) 0.0330(2) Uani 1.00 d . . .
N1' N -0.5240(6) 0.6863(5) 0.3220(5) 0.048(2) Uani 1.00 d . . .
N2' N -0.7046(7) 0.8175(5) 0.3157(5) 0.047(2) Uani 1.00 d . . .
N5' N -0.6080(6) 0.8227(4) 0.1384(5) 0.035(2) Uani 1.00 d . . .
N4# N 0.3382(9) 0.4737(6) -0.7716(7) 0.089(4) Uani 1.00 d . . .
N2# N 0.7046(7) 0.1825(5) -0.3157(5) 0.047(2) Uani 1.00 d . . .
N6* N 0.7734(6) 0.3336(4) -0.1556(5) 0.036(2) Uani 1.00 d . . .
N6' N 0.7266(6) -0.1664(4) 0.1556(5) 0.036(2) Uani 1.00 d . . .
Cu1' Cu 0.34575(8) -0.25221(7) 0.22433(6) 0.0330(2) Uani 1.00 d . . .
C3' C 0.421(1) -0.0417(8) 0.6970(7) 0.073(4) Uani 1.00 d . . .
N4" N 0.1618(9) -0.0263(6) 0.7716(7) 0.089(4) Uani 1.00 d . . .
N3" N -0.0049(9) -0.4850(8) 0.7585(7) 0.120(5) Uani 1.00 d . . .
C4" C -0.3206(9) -0.4532(7) 0.7048(7) 0.063(4) Uani 1.00 d . . .
C11* C 0.0823(7) -0.6275(5) -0.0954(5) 0.030(2) Uani 1.00 d . . .
N6* N -0.2266(6) -0.6664(4) -0.1556(5) 0.036(2) Uani 1.00 d . . .
C3' C -0.579(1) -0.0417(8) 0.6970(7) 0.073(4) Uani 1.00 d . . .
C9' C -0.7935(8) -0.0759(5) 0.6231(5) 0.040(3) Uani 1.00 d . . .
N1" N -1.0240(6) -0.1863(5) 0.3220(5) 0.048(2) Uani 1.00 d . . .
N5" N -1.1080(6) -0.3227(4) 0.1384(5) 0.035(2) Uani 1.00 d . . .
C13" C -1.0819(7) -0.5568(5) -0.0554(5) 0.024(2) Uani 1.00 d . . .
C11* C -0.9177(7) -0.6275(5) -0.0954(5) 0.030(2) Uani 1.00 d . . .
C1" C 0.5434(8) 0.6620(5) 0.3868(6) 0.043(3) Uani 1.00 d . . .
C2' C 0.2835(8) 0.8421(5) 0.3807(6) 0.042(3) Uani 1.00 d . . .
C11' C 0.4177(7) 0.8725(5) 0.0954(5) 0.030(2) Uani 1.00 d . . .
C7' C 0.1387(8) 0.8703(5) 0.4686(6) 0.037(2) Uani 1.00 d . . .
C6" C -0.2412(7) 0.6286(5) 0.4658(6) 0.035(2) Uani 1.00 d . . .
C13# C -0.4181(7) 0.9432(5) 0.0554(5) 0.024(2) Uani 1.00 d . . .
C7* C -1.6387(8) 0.3703(5) -0.4686(6) 0.037(2) Uani 1.00 d . . .
C14# C -1.4564(7) 0.0628(5) -0.0442(5) 0.027(2) Uani 1.00 d . . .
N1" N -1.0240(6) 0.8137(5) 0.3220(5) 0.048(2) Uani 1.00 d . . .
N2" N -1.2046(7) 0.6825(5) 0.3157(5) 0.047(2) Uani 1.00 d . . .
N6' N -1.2734(6) 0.8336(4) 0.1556(5) 0.036(2) Uani 1.00 d . . .
C1" C -0.4566(8) 0.6620(5) 0.3868(6) 0.043(3) Uani 1.00 d . . .
C2' C -0.7165(8) 0.8421(5) 0.3807(6) 0.042(3) Uani 1.00 d . . .
C11' C -0.5823(7) 0.8725(5) 0.0954(5) 0.030(2) Uani 1.00 d . . .
C2# C 0.7165(8) 0.1579(5) -0.3807(6) 0.042(3) Uani 1.00 d . . .
C12* C 0.8368(7) 0.3824(5) -0.1105(5) 0.032(2) Uani 1.00 d . . .
Cu1" Cu 0.84575(8) -0.24779(7) 0.22433(6) 0.0330(2) Uani 1.00 d . . .
N1' N 0.4760(6) -0.3137(5) 0.3220(5) 0.048(2) Uani 1.00 d . . .
N3' N 0.4951(9) -0.0150(8) 0.7585(7) 0.120(5) Uani 1.00 d . . .
N4' N -0.3382(9) -0.4737(6) 0.7716(7) 0.089(4) Uani 1.00 d . . .
N5* N 0.1080(6) -0.6773(4) -0.1384(5) 0.035(2) Uani 1.00 d . . .
Cu1# Cu -0.34575(8) -0.74779(7) -0.22433(6) 0.0330(2) Uani 1.00 d . . .
N3' N -0.5049(9) -0.0150(8) 0.7585(7) 0.120(5) Uani 1.00 d . . .
C4' C -0.8206(9) -0.0468(7) 0.7048(7) 0.063(4) Uani 1.00 d . . .
Cu1" Cu -1.15425(8) -0.24779(7) 0.22433(6) 0.0330(2) Uani 1.00 d . . .
C12* C -1.1632(7) -0.6176(5) -0.1105(5) 0.032(2) Uani 1.00 d . . .
N5* N -0.8920(6) -0.6773(4) -0.1384(5) 0.035(2) Uani 1.00 d . . .
C7" C 0.6387(8) 0.6297(5) 0.4686(6) 0.037(2) Uani 1.00 d . . .
C6' C 0.2588(7) 0.8714(5) 0.4658(6) 0.035(2) Uani 1.00 d . . .
C14' C 0.4564(7) 0.9372(5) 0.0442(5) 0.027(2) Uani 1.00 d . . .
C8' C 0.1123(7) 0.8959(5) 0.5466(6) 0.042(3) Uani 1.00 d . . .
C5" C -0.1478(8) 0.6007(5) 0.5411(6) 0.045(3) Uani 1.00 d . . .
C7" C -0.3613(8) 0.6297(5) 0.4686(6) 0.037(2) Uani 1.00 d . . .
C14' C -0.5436(7) 0.9372(5) 0.0442(5) 0.027(2) Uani 1.00 d . . .
C15# C -0.3727(7) 1.0064(5) 0.0111(5) 0.029(2) Uani 1.00 d . . .
C6* C -1.7588(7) 0.3714(5) -0.4658(6) 0.035(2) Uani 1.00 d . . .
C8* C -1.6123(7) 0.3959(5) -0.5466(6) 0.042(3) Uani 1.00 d . . .
C13' C -1.5819(7) 0.0568(5) -0.0554(5) 0.024(2) Uani 1.00 d . . .
C15# C -1.3727(7) 0.0064(5) 0.0111(5) 0.029(2) Uani 1.00 d . . .
C1' C -0.9566(8) 0.8380(5) 0.3868(6) 0.043(3) Uani 1.00 d . . .
C2" C -1.2165(8) 0.6579(5) 0.3807(6) 0.042(3) Uani 1.00 d . . .
C12' C -1.3368(7) 0.8824(5) 0.1105(5) 0.032(2) Uani 1.00 d . . .
C6' C -0.7412(7) 0.8714(5) 0.4658(6) 0.035(2) Uani 1.00 d . . .
C6# C 0.7412(7) 0.1286(5) -0.4658(6) 0.035(2) Uani 1.00 d . . .
C13" C 0.9181(7) 0.4432(5) -0.0554(5) 0.024(2) Uani 1.00 d . . .
N1" N 0.9760(6) -0.1863(5) 0.3220(5) 0.048(2) Uani 1.00 d . . .
N2" N 0.7954(7) -0.3175(5) 0.3157(5) 0.047(2) Uani 1.00 d . . .
N5" N 0.8920(6) -0.3227(4) 0.1384(5) 0.035(2) Uani 1.00 d . . .
C1" C 0.5434(8) -0.3380(5) 0.3868(6) 0.043(3) Uani 1.00 d . . .
Cu1* Cu 0.15425(8) -0.75221(7) -0.22433(6) 0.0330(2) Uani 1.00 d . . .
N1# N -0.4760(6) -0.6863(5) -0.3220(5) 0.048(2) Uani 1.00 d . . .
N2# N -0.2954(7) -0.8175(5) -0.3157(5) 0.047(2) Uani 1.00 d . . .
N4" N -0.8382(9) -0.0263(6) 0.7716(7) 0.089(4) Uani 1.00 d . . .
N2" N -1.2046(7) -0.3175(5) 0.3157(5) 0.047(2) Uani 1.00 d . . .
N6' N -1.2734(6) -0.1664(4) 0.1556(5) 0.036(2) Uani 1.00 d . . .
N6* N -1.2266(6) -0.6664(4) -0.1556(5) 0.036(2) Uani 1.00 d . . .
Cu1* Cu -0.84575(8) -0.75221(7) -0.22433(6) 0.0330(2) Uani 1.00 d . . .
C6" C 0.7588(7) 0.6286(5) 0.4658(6) 0.035(2) Uani 1.00 d . . .
C8" C 0.6123(7) 0.6041(5) 0.5466(6) 0.042(3) Uani 1.00 d . . .
C5' C 0.3522(8) 0.8993(5) 0.5411(6) 0.045(3) Uani 1.00 d . . .
C13# C 0.5819(7) 0.9432(5) 0.0554(5) 0.024(2) Uani 1.00 d . . .
C15' C 0.3727(7) 0.9936(5) -0.0111(5) 0.029(2) Uani 1.00 d . . .
C9' C 0.2065(8) 0.9241(5) 0.6231(5) 0.040(3) Uani 1.00 d . . .
C10" C -0.1733(8) 0.5736(6) 0.6193(6) 0.050(3) Uani 1.00 d . . .
C8" C -0.3877(7) 0.6041(5) 0.5466(6) 0.042(3) Uani 1.00 d . . .
C15' C -0.6273(7) 0.9936(5) -0.0111(5) 0.029(2) Uani 1.00 d . . .
C14# C -0.4564(7) 1.0628(5) -0.0442(5) 0.027(2) Uani 1.00 d . . .
C2* C -1.7835(8) 0.3421(5) -0.3807(6) 0.042(3) Uani 1.00 d . . .
C5* C -1.8522(8) 0.3993(5) -0.5411(6) 0.045(3) Uani 1.00 d . . .
C9* C -1.7065(8) 0.4241(5) -0.6231(5) 0.040(3) Uani 1.00 d . . .
C12# C -1.6632(7) 0.1176(5) -0.1105(5) 0.032(2) Uani 1.00 d . . .
C15' C -1.6273(7) -0.0064(5) -0.0111(5) 0.029(2) Uani 1.00 d . . .
C13# C -1.4181(7) -0.0568(5) 0.0554(5) 0.024(2) Uani 1.00 d . . .
C7' C -0.8613(8) 0.8703(5) 0.4686(6) 0.037(2) Uani 1.00 d . . .
C6" C -1.2412(7) 0.6286(5) 0.4658(6) 0.035(2) Uani 1.00 d . . .
C13# C -1.4181(7) 0.9432(5) 0.0554(5) 0.024(2) Uani 1.00 d . . .
C5' C -0.6478(8) 0.8993(5) 0.5411(6) 0.045(3) Uani 1.00 d . . .
C5# C 0.6478(8) 0.1007(5) -0.5411(6) 0.045(3) Uani 1.00 d . . .
C7# C 0.8613(8) 0.1297(5) -0.4686(6) 0.037(2) Uani 1.00 d . . .
C14* C 1.0436(7) 0.4372(5) -0.0442(5) 0.027(2) Uani 1.00 d . . .
C15" C 0.8727(7) 0.5064(5) -0.0111(5) 0.029(2) Uani 1.00 d . . .
C1' C 1.0434(8) -0.1620(5) 0.3868(6) 0.043(3) Uani 1.00 d . . .
C2" C 0.7835(8) -0.3421(5) 0.3807(6) 0.042(3) Uani 1.00 d . . .
C11" C 0.9177(7) -0.3725(5) 0.0954(5) 0.030(2) Uani 1.00 d . . .
C7" C 0.6387(8) -0.3703(5) 0.4686(6) 0.037(2) Uani 1.00 d . . .
N1* N 0.0240(6) -0.8137(5) -0.3220(5) 0.048(2) Uani 1.00 d . . .
N2* N 0.2046(7) -0.6825(5) -0.3157(5) 0.047(2) Uani 1.00 d . . .
C1* C -0.5434(8) -0.6620(5) -0.3868(6) 0.043(3) Uani 1.00 d . . .
C2# C -0.2835(8) -0.8421(5) -0.3807(6) 0.042(3) Uani 1.00 d . . .
C2" C -1.2165(8) -0.3421(5) 0.3807(6) 0.042(3) Uani 1.00 d . . .
C12' C -1.3368(7) -0.1176(5) 0.1105(5) 0.032(2) Uani 1.00 d . . .
Cu1# Cu -1.34575(8) -0.74779(7) -0.22433(6) 0.0330(2) Uani 1.00 d . . .
N1* N -0.9760(6) -0.8137(5) -0.3220(5) 0.048(2) Uani 1.00 d . . .
N2* N -0.7954(7) -0.6825(5) -0.3157(5) 0.047(2) Uani 1.00 d . . .
C2" C 0.7835(8) 0.6579(5) 0.3807(6) 0.042(3) Uani 1.00 d . . .
C5" C 0.8522(8) 0.6007(5) 0.5411(6) 0.045(3) Uani 1.00 d . . .
C9" C 0.7065(8) 0.5759(5) 0.6231(5) 0.040(3) Uani 1.00 d . . .
C10' C 0.3267(8) 0.9264(6) 0.6193(6) 0.050(3) Uani 1.00 d . . .
C12' C 0.6632(7) 0.8824(5) 0.1105(5) 0.032(2) Uani 1.00 d . . .
C15# C 0.6273(7) 1.0064(5) 0.0111(5) 0.029(2) Uani 1.00 d . . .
C13' C 0.4181(7) 1.0568(5) -0.0554(5) 0.024(2) Uani 1.00 d . . .
C4' C 0.1794(9) 0.9532(7) 0.7048(7) 0.063(4) Uani 1.00 d . . .
C3" C -0.079(1) 0.5417(8) 0.6970(7) 0.073(4) Uani 1.00 d . . .
C9" C -0.2935(8) 0.5759(5) 0.6231(5) 0.040(3) Uani 1.00 d . . .
C13' C -0.5819(7) 1.0568(5) -0.0554(5) 0.024(2) Uani 1.00 d . . .
C11# C -0.4177(7) 1.1275(5) -0.0954(5) 0.030(2) Uani 1.00 d . . .
N2* N -1.7954(7) 0.3175(5) -0.3157(5) 0.047(2) Uani 1.00 d . . .
C10* C -1.8267(8) 0.4264(6) -0.6193(6) 0.050(3) Uani 1.00 d . . .
C4* C -1.6794(9) 0.4532(7) -0.7048(7) 0.063(4) Uani 1.00 d . . .
N6# N -1.7266(6) 0.1664(4) -0.1556(5) 0.036(2) Uani 1.00 d . . .
C14' C -1.5436(7) -0.0628(5) 0.0442(5) 0.027(2) Uani 1.00 d . . .
C8' C -0.8877(7) 0.8959(5) 0.5466(6) 0.042(3) Uani 1.00 d . . .
C5" C -1.1478(8) 0.6007(5) 0.5411(6) 0.045(3) Uani 1.00 d . . .
C7" C -1.3613(8) 0.6297(5) 0.4686(6) 0.037(2) Uani 1.00 d . . .
C14' C -1.5436(7) 0.9372(5) 0.0442(5) 0.027(2) Uani 1.00 d . . .
C15# C -1.3727(7) 1.0064(5) 0.0111(5) 0.029(2) Uani 1.00 d . . .
C10' C -0.6733(8) 0.9264(6) 0.6193(6) 0.050(3) Uani 1.00 d . . .
C10# C 0.6733(8) 0.0736(6) -0.6193(6) 0.050(3) Uani 1.00 d . . .
C1# C 0.9566(8) 0.1620(5) -0.3868(6) 0.043(3) Uani 1.00 d . . .
C8# C 0.8877(7) 0.1041(5) -0.5466(6) 0.042(3) Uani 1.00 d . . .
C11* C 1.0823(7) 0.3725(5) -0.0954(5) 0.030(2) Uani 1.00 d . . .
C15* C 1.1273(7) 0.4936(5) 0.0111(5) 0.029(2) Uani 1.00 d . . .
C14" C 0.9564(7) 0.5628(5) 0.0442(5) 0.027(2) Uani 1.00 d . . .
C7' C 1.1387(8) -0.1297(5) 0.4686(6) 0.037(2) Uani 1.00 d . . .
C6" C 0.7588(7) -0.3714(5) 0.4658(6) 0.035(2) Uani 1.00 d . . .
C14" C 0.9564(7) -0.4372(5) 0.0442(5) 0.027(2) Uani 1.00 d . . .
C8" C 0.6123(7) -0.3959(5) 0.5466(6) 0.042(3) Uani 1.00 d . . .
C1# C -0.0434(8) -0.8380(5) -0.3868(6) 0.043(3) Uani 1.00 d . . .
C2* C 0.2165(8) -0.6579(5) -0.3807(6) 0.042(3) Uani 1.00 d . . .
C7* C -0.6387(8) -0.6297(5) -0.4686(6) 0.037(2) Uani 1.00 d . . .
C6# C -0.2588(7) -0.8714(5) -0.4658(6) 0.035(2) Uani 1.00 d . . .
C6" C -1.2412(7) -0.3714(5) 0.4658(6) 0.035(2) Uani 1.00 d . . .
N1# N -1.4760(6) -0.6863(5) -0.3220(5) 0.048(2) Uani 1.00 d . . .
N2# N -1.2954(7) -0.8175(5) -0.3157(5) 0.047(2) Uani 1.00 d . . .
C1# C -1.0434(8) -0.8380(5) -0.3868(6) 0.043(3) Uani 1.00 d . . .
C2* C -0.7835(8) -0.6579(5) -0.3807(6) 0.042(3) Uani 1.00 d . . .
N2" N 0.7954(7) 0.6825(5) 0.3157(5) 0.047(2) Uani 1.00 d . . .
C10" C 0.8267(8) 0.5736(6) 0.6193(6) 0.050(3) Uani 1.00 d . . .
C4" C 0.6794(9) 0.5468(7) 0.7048(7) 0.063(4) Uani 1.00 d . . .
C3' C 0.421(1) 0.9583(8) 0.6970(7) 0.073(4) Uani 1.00 d . . .
N6' N 0.7266(6) 0.8336(4) 0.1556(5) 0.036(2) Uani 1.00 d . . .
C14# C 0.5436(7) 1.0628(5) -0.0442(5) 0.027(2) Uani 1.00 d . . .
C12# C 0.3368(7) 1.1176(5) -0.1105(5) 0.032(2) Uani 1.00 d . . .
N4" N 0.1618(9) 0.9737(6) 0.7716(7) 0.089(4) Uani 1.00 d . . .
N3" N -0.0049(9) 0.5150(8) 0.7585(7) 0.120(5) Uani 1.00 d . . .
C4" C -0.3206(9) 0.5468(7) 0.7048(7) 0.063(4) Uani 1.00 d . . .
C12# C -0.6632(7) 1.1176(5) -0.1105(5) 0.032(2) Uani 1.00 d . . .
N5# N -0.3920(6) 1.1773(4) -0.1384(5) 0.035(2) Uani 1.00 d . . .
Cu1* Cu -1.84575(8) 0.24779(7) -0.22433(6) 0.0330(2) Uani 1.00 d . . .
C3* C -1.921(1) 0.4583(8) -0.6970(7) 0.073(4) Uani 1.00 d . . .
N4# N -1.6618(9) 0.4737(6) -0.7716(7) 0.089(4) Uani 1.00 d . . .
C11' C -1.5823(7) -0.1275(5) 0.0954(5) 0.030(2) Uani 1.00 d . . .
C9' C -0.7935(8) 0.9241(5) 0.6231(5) 0.040(3) Uani 1.00 d . . .
C10" C -1.1733(8) 0.5736(6) 0.6193(6) 0.050(3) Uani 1.00 d . . .
C1" C -1.4566(8) 0.6620(5) 0.3868(6) 0.043(3) Uani 1.00 d . . .
C8" C -1.3877(7) 0.6041(5) 0.5466(6) 0.042(3) Uani 1.00 d . . .
C11' C -1.5823(7) 0.8725(5) 0.0954(5) 0.030(2) Uani 1.00 d . . .
C15' C -1.6273(7) 0.9936(5) -0.0111(5) 0.029(2) Uani 1.00 d . . .
C14# C -1.4564(7) 1.0628(5) -0.0442(5) 0.027(2) Uani 1.00 d . . .
C3' C -0.579(1) 0.9583(8) 0.6970(7) 0.073(4) Uani 1.00 d . . .
C3# C 0.579(1) 0.0417(8) -0.6970(7) 0.073(4) Uani 1.00 d . . .
C9# C 0.7935(8) 0.0759(5) -0.6231(5) 0.040(3) Uani 1.00 d . . .
N1* N 1.0240(6) 0.1863(5) -0.3220(5) 0.048(2) Uani 1.00 d . . .
N5* N 1.1080(6) 0.3227(4) -0.1384(5) 0.035(2) Uani 1.00 d . . .
C13* C 1.0819(7) 0.5568(5) 0.0554(5) 0.024(2) Uani 1.00 d . . .
C11" C 0.9177(7) 0.6275(5) 0.0954(5) 0.030(2) Uani 1.00 d . . .
C6' C 1.2588(7) -0.1286(5) 0.4658(6) 0.035(2) Uani 1.00 d . . .
C8' C 1.1123(7) -0.1041(5) 0.5466(6) 0.042(3) Uani 1.00 d . . .
C5" C 0.8522(8) -0.3993(5) 0.5411(6) 0.045(3) Uani 1.00 d . . .
C13* C 1.0819(7) -0.4432(5) 0.0554(5) 0.024(2) Uani 1.00 d . . .
C15" C 0.8727(7) -0.4936(5) -0.0111(5) 0.029(2) Uani 1.00 d . . .
C9" C 0.7065(8) -0.4241(5) 0.6231(5) 0.040(3) Uani 1.00 d . . .
C7# C -0.1387(8) -0.8703(5) -0.4686(6) 0.037(2) Uani 1.00 d . . .
C6* C 0.2412(7) -0.6286(5) -0.4658(6) 0.035(2) Uani 1.00 d . . .
C6* C -0.7588(7) -0.6286(5) -0.4658(6) 0.035(2) Uani 1.00 d . . .
C8* C -0.6123(7) -0.6041(5) -0.5466(6) 0.042(3) Uani 1.00 d . . .
C5# C -0.3522(8) -0.8993(5) -0.5411(6) 0.045(3) Uani 1.00 d . . .
C5" C -1.1478(8) -0.3993(5) 0.5411(6) 0.045(3) Uani 1.00 d . . .
C7" C -1.3613(8) -0.3703(5) 0.4686(6) 0.037(2) Uani 1.00 d . . .
C1* C -1.5434(8) -0.6620(5) -0.3868(6) 0.043(3) Uani 1.00 d . . .
C2# C -1.2835(8) -0.8421(5) -0.3807(6) 0.042(3) Uani 1.00 d . . .
C7# C -1.1387(8) -0.8703(5) -0.4686(6) 0.037(2) Uani 1.00 d . . .
Cu1" Cu 0.84575(8) 0.75221(7) 0.22433(6) 0.0330(2) Uani 1.00 d . . .
C3" C 0.921(1) 0.5417(8) 0.6970(7) 0.073(4) Uani 1.00 d . . .
N4' N 0.6618(9) 0.5263(6) 0.7716(7) 0.089(4) Uani 1.00 d . . .
N3' N 0.4951(9) 0.9850(8) 0.7585(7) 0.120(5) Uani 1.00 d . . .
C11# C 0.5823(7) 1.1275(5) -0.0954(5) 0.030(2) Uani 1.00 d . . .
N6# N 0.2734(6) 1.1664(4) -0.1556(5) 0.036(2) Uani 1.00 d . . .
N4' N -0.3382(9) 0.5263(6) 0.7716(7) 0.089(4) Uani 1.00 d . . .
N6# N -0.7266(6) 1.1664(4) -0.1556(5) 0.036(2) Uani 1.00 d . . .
Cu1# Cu -0.34575(8) 1.25221(7) -0.22433(6) 0.0330(2) Uani 1.00 d . . .
N1* N -1.9760(6) 0.1863(5) -0.3220(5) 0.048(2) Uani 1.00 d . . .
N5* N -1.8920(6) 0.3227(4) -0.1384(5) 0.035(2) Uani 1.00 d . . .
N3* N -1.9951(9) 0.4850(8) -0.7585(7) 0.120(5) Uani 1.00 d . . .
N5' N -1.6080(6) -0.1773(4) 0.1384(5) 0.035(2) Uani 1.00 d . . .
C4' C -0.8206(9) 0.9532(7) 0.7048(7) 0.063(4) Uani 1.00 d . . .
C3" C -1.079(1) 0.5417(8) 0.6970(7) 0.073(4) Uani 1.00 d . . .
C9" C -1.2935(8) 0.5759(5) 0.6231(5) 0.040(3) Uani 1.00 d . . .
N1' N -1.5240(6) 0.6863(5) 0.3220(5) 0.048(2) Uani 1.00 d . . .
N5' N -1.6080(6) 0.8227(4) 0.1384(5) 0.035(2) Uani 1.00 d . . .
C13' C -1.5819(7) 1.0568(5) -0.0554(5) 0.024(2) Uani 1.00 d . . .
C11# C -1.4177(7) 1.1275(5) -0.0954(5) 0.030(2) Uani 1.00 d . . .
N3' N -0.5049(9) 0.9850(8) 0.7585(7) 0.120(5) Uani 1.00 d . . .
N3# N 0.5049(9) 0.0150(8) -0.7585(7) 0.120(5) Uani 1.00 d . . .
C4# C 0.8206(9) 0.0468(7) -0.7048(7) 0.063(4) Uani 1.00 d . . .
Cu1* Cu 1.15425(8) 0.24779(7) -0.22433(6) 0.0330(2) Uani 1.00 d . . .
C12" C 1.1632(7) 0.6176(5) 0.1105(5) 0.032(2) Uani 1.00 d . . .
N5" N 0.8920(6) 0.6773(4) 0.1384(5) 0.035(2) Uani 1.00 d . . .
C2' C 1.2835(8) -0.1579(5) 0.3807(6) 0.042(3) Uani 1.00 d . . .
C5' C 1.3522(8) -0.1007(5) 0.5411(6) 0.045(3) Uani 1.00 d . . .
C9' C 1.2065(8) -0.0759(5) 0.6231(5) 0.040(3) Uani 1.00 d . . .
C10" C 0.8267(8) -0.4264(6) 0.6193(6) 0.050(3) Uani 1.00 d . . .
C12" C 1.1632(7) -0.3824(5) 0.1105(5) 0.032(2) Uani 1.00 d . . .
C15* C 1.1273(7) -0.5064(5) 0.0111(5) 0.029(2) Uani 1.00 d . . .
C13" C 0.9181(7) -0.5568(5) -0.0554(5) 0.024(2) Uani 1.00 d . . .
C4" C 0.6794(9) -0.4532(7) 0.7048(7) 0.063(4) Uani 1.00 d . . .
C8# C -0.1123(7) -0.8959(5) -0.5466(6) 0.042(3) Uani 1.00 d . . .
C5* C 0.1478(8) -0.6007(5) -0.5411(6) 0.045(3) Uani 1.00 d . . .
C7* C 0.3613(8) -0.6297(5) -0.4686(6) 0.037(2) Uani 1.00 d . . .
C5* C -0.8522(8) -0.6007(5) -0.5411(6) 0.045(3) Uani 1.00 d . . .
C9* C -0.7065(8) -0.5759(5) -0.6231(5) 0.040(3) Uani 1.00 d . . .
C10# C -0.3267(8) -0.9264(6) -0.6193(6) 0.050(3) Uani 1.00 d . . .
C10" C -1.1733(8) -0.4264(6) 0.6193(6) 0.050(3) Uani 1.00 d . . .
C1" C -1.4566(8) -0.3380(5) 0.3868(6) 0.043(3) Uani 1.00 d . . .
C8" C -1.3877(7) -0.3959(5) 0.5466(6) 0.042(3) Uani 1.00 d . . .
C7* C -1.6387(8) -0.6297(5) -0.4686(6) 0.037(2) Uani 1.00 d . . .
C6# C -1.2588(7) -0.8714(5) -0.4658(6) 0.035(2) Uani 1.00 d . . .
C8# C -1.1123(7) -0.8959(5) -0.5466(6) 0.042(3) Uani 1.00 d . . .
N1" N 0.9760(6) 0.8137(5) 0.3220(5) 0.048(2) Uani 1.00 d . . .
N3" N 0.9951(9) 0.5150(8) 0.7585(7) 0.120(5) Uani 1.00 d . . .
N5# N 0.6080(6) 1.1773(4) -0.1384(5) 0.035(2) Uani 1.00 d . . .
Cu1* Cu 0.15425(8) 1.24779(7) -0.22433(6) 0.0330(2) Uani 1.00 d . . .
Cu1* Cu -0.84575(8) 1.24779(7) -0.22433(6) 0.0330(2) Uani 1.00 d . . .
N1# N -0.4760(6) 1.3137(5) -0.3220(5) 0.048(2) Uani 1.00 d . . .
N2# N -0.2954(7) 1.1825(5) -0.3157(5) 0.047(2) Uani 1.00 d . . .
C1# C -2.0434(8) 0.1620(5) -0.3868(6) 0.043(3) Uani 1.00 d . . .
C11* C -1.9177(7) 0.3725(5) -0.0954(5) 0.030(2) Uani 1.00 d . . .
Cu1' Cu -1.65425(8) -0.25221(7) 0.22433(6) 0.0330(2) Uani 1.00 d . . .
N4" N -0.8382(9) 0.9737(6) 0.7716(7) 0.089(4) Uani 1.00 d . . .
N3" N -1.0049(9) 0.5150(8) 0.7585(7) 0.120(5) Uani 1.00 d . . .
C4" C -1.3206(9) 0.5468(7) 0.7048(7) 0.063(4) Uani 1.00 d . . .
Cu1' Cu -1.65425(8) 0.74779(7) 0.22433(6) 0.0330(2) Uani 1.00 d . . .
C12# C -1.6632(7) 1.1176(5) -0.1105(5) 0.032(2) Uani 1.00 d . . .
N5# N -1.3920(6) 1.1773(4) -0.1384(5) 0.035(2) Uani 1.00 d . . .
N4* N 0.8382(9) 0.0263(6) -0.7716(7) 0.089(4) Uani 1.00 d . . .
N2* N 1.2046(7) 0.3175(5) -0.3157(5) 0.047(2) Uani 1.00 d . . .
N6# N 1.2734(6) 0.1664(4) -0.1556(5) 0.036(2) Uani 1.00 d . . .
N6" N 1.2266(6) 0.6664(4) 0.1556(5) 0.036(2) Uani 1.00 d . . .
N2' N 1.2954(7) -0.1825(5) 0.3157(5) 0.047(2) Uani 1.00 d . . .
C10' C 1.3267(8) -0.0736(6) 0.6193(6) 0.050(3) Uani 1.00 d . . .
C4' C 1.1794(9) -0.0468(7) 0.7048(7) 0.063(4) Uani 1.00 d . . .
C3" C 0.921(1) -0.4583(8) 0.6970(7) 0.073(4) Uani 1.00 d . . .
N6" N 1.2266(6) -0.3336(4) 0.1556(5) 0.036(2) Uani 1.00 d . . .
C14* C 1.0436(7) -0.5628(5) -0.0442(5) 0.027(2) Uani 1.00 d . . .
C12* C 0.8368(7) -0.6176(5) -0.1105(5) 0.032(2) Uani 1.00 d . . .
N4' N 0.6618(9) -0.4737(6) 0.7716(7) 0.089(4) Uani 1.00 d . . .
C9# C -0.2065(8) -0.9241(5) -0.6231(5) 0.040(3) Uani 1.00 d . . .
C10* C 0.1733(8) -0.5736(6) -0.6193(6) 0.050(3) Uani 1.00 d . . .
C1* C 0.4566(8) -0.6620(5) -0.3868(6) 0.043(3) Uani 1.00 d . . .
C8* C 0.3877(7) -0.6041(5) -0.5466(6) 0.042(3) Uani 1.00 d . . .
C10* C -0.8267(8) -0.5736(6) -0.6193(6) 0.050(3) Uani 1.00 d . . .
C4* C -0.6794(9) -0.5468(7) -0.7048(7) 0.063(4) Uani 1.00 d . . .
C3# C -0.421(1) -0.9583(8) -0.6970(7) 0.073(4) Uani 1.00 d . . .
C3" C -1.079(1) -0.4583(8) 0.6970(7) 0.073(4) Uani 1.00 d . . .
C9" C -1.2935(8) -0.4241(5) 0.6231(5) 0.040(3) Uani 1.00 d . . .
N1' N -1.5240(6) -0.3137(5) 0.3220(5) 0.048(2) Uani 1.00 d . . .
C6* C -1.7588(7) -0.6286(5) -0.4658(6) 0.035(2) Uani 1.00 d . . .
C8* C -1.6123(7) -0.6041(5) -0.5466(6) 0.042(3) Uani 1.00 d . . .
C5# C -1.3522(8) -0.8993(5) -0.5411(6) 0.045(3) Uani 1.00 d . . .
C9# C -1.2065(8) -0.9241(5) -0.6231(5) 0.040(3) Uani 1.00 d . . .
C1' C 1.0434(8) 0.8380(5) 0.3868(6) 0.043(3) Uani 1.00 d . . .
Cu1# Cu 0.65425(8) 1.25221(7) -0.22433(6) 0.0330(2) Uani 1.00 d . . .
N1* N 0.0240(6) 1.1863(5) -0.3220(5) 0.048(2) Uani 1.00 d . . .
N2* N 0.2046(7) 1.3175(5) -0.3157(5) 0.047(2) Uani 1.00 d . . .
N1* N -0.9760(6) 1.1863(5) -0.3220(5) 0.048(2) Uani 1.00 d . . .
N2* N -0.7954(7) 1.3175(5) -0.3157(5) 0.047(2) Uani 1.00 d . . .
C1* C -0.5434(8) 1.3380(5) -0.3868(6) 0.043(3) Uani 1.00 d . . .
C2# C -0.2835(8) 1.1579(5) -0.3807(6) 0.042(3) Uani 1.00 d . . .
C7# C -2.1387(8) 0.1297(5) -0.4686(6) 0.037(2) Uani 1.00 d . . .
C14* C -1.9564(7) 0.4372(5) -0.0442(5) 0.027(2) Uani 1.00 d . . .
N2' N -1.7046(7) -0.1825(5) 0.3157(5) 0.047(2) Uani 1.00 d . . .
N6" N -1.7734(6) -0.3336(4) 0.1556(5) 0.036(2) Uani 1.00 d . . .
N4' N -1.3382(9) 0.5263(6) 0.7716(7) 0.089(4) Uani 1.00 d . . .
N2' N -1.7046(7) 0.8175(5) 0.3157(5) 0.047(2) Uani 1.00 d . . .
N6" N -1.7734(6) 0.6664(4) 0.1556(5) 0.036(2) Uani 1.00 d . . .
N6# N -1.7266(6) 1.1664(4) -0.1556(5) 0.036(2) Uani 1.00 d . . .
Cu1# Cu -1.34575(8) 1.25221(7) -0.22433(6) 0.0330(2) Uani 1.00 d . . .
C2* C 1.2165(8) 0.3421(5) -0.3807(6) 0.042(3) Uani 1.00 d . . .
C12# C 1.3368(7) 0.1176(5) -0.1105(5) 0.032(2) Uani 1.00 d . . .
Cu1' Cu 1.34575(8) 0.74779(7) 0.22433(6) 0.0330(2) Uani 1.00 d . . .
Cu1' Cu 1.34575(8) -0.25221(7) 0.22433(6) 0.0330(2) Uani 1.00 d . . .
C3' C 1.421(1) -0.0417(8) 0.6970(7) 0.073(4) Uani 1.00 d . . .
N4" N 1.1618(9) -0.0263(6) 0.7716(7) 0.089(4) Uani 1.00 d . . .
N3" N 0.9951(9) -0.4850(8) 0.7585(7) 0.120(5) Uani 1.00 d . . .
C11* C 1.0823(7) -0.6275(5) -0.0954(5) 0.030(2) Uani 1.00 d . . .
N6* N 0.7734(6) -0.6664(4) -0.1556(5) 0.036(2) Uani 1.00 d . . .
C4# C -0.1794(9) -0.9532(7) -0.7048(7) 0.063(4) Uani 1.00 d . . .
C3* C 0.079(1) -0.5417(8) -0.6970(7) 0.073(4) Uani 1.00 d . . .
C9* C 0.2935(8) -0.5759(5) -0.6231(5) 0.040(3) Uani 1.00 d . . .
N1# N 0.5240(6) -0.6863(5) -0.3220(5) 0.048(2) Uani 1.00 d . . .
C3* C -0.921(1) -0.5417(8) -0.6970(7) 0.073(4) Uani 1.00 d . . .
N4# N -0.6618(9) -0.5263(6) -0.7716(7) 0.089(4) Uani 1.00 d . . .
N3# N -0.4951(9) -0.9850(8) -0.7585(7) 0.120(5) Uani 1.00 d . . .
N3" N -1.0049(9) -0.4850(8) 0.7585(7) 0.120(5) Uani 1.00 d . . .
C4" C -1.3206(9) -0.4532(7) 0.7048(7) 0.063(4) Uani 1.00 d . . .
C2* C -1.7835(8) -0.6579(5) -0.3807(6) 0.042(3) Uani 1.00 d . . .
C5* C -1.8522(8) -0.6007(5) -0.5411(6) 0.045(3) Uani 1.00 d . . .
C9* C -1.7065(8) -0.5759(5) -0.6231(5) 0.040(3) Uani 1.00 d . . .
C10# C -1.3267(8) -0.9264(6) -0.6193(6) 0.050(3) Uani 1.00 d . . .
C4# C -1.1794(9) -0.9532(7) -0.7048(7) 0.063(4) Uani 1.00 d . . .
C7' C 1.1387(8) 0.8703(5) 0.4686(6) 0.037(2) Uani 1.00 d . . .
N1# N 0.5240(6) 1.3137(5) -0.3220(5) 0.048(2) Uani 1.00 d . . .
N2# N 0.7046(7) 1.1825(5) -0.3157(5) 0.047(2) Uani 1.00 d . . .
C1# C -0.0434(8) 1.1620(5) -0.3868(6) 0.043(3) Uani 1.00 d . . .
C2* C 0.2165(8) 1.3421(5) -0.3807(6) 0.042(3) Uani 1.00 d . . .
C1# C -1.0434(8) 1.1620(5) -0.3868(6) 0.043(3) Uani 1.00 d . . .
C2* C -0.7835(8) 1.3421(5) -0.3807(6) 0.042(3) Uani 1.00 d . . .
C7* C -0.6387(8) 1.3703(5) -0.4686(6) 0.037(2) Uani 1.00 d . . .
C6# C -0.2588(7) 1.1286(5) -0.4658(6) 0.035(2) Uani 1.00 d . . .
C6# C -2.2588(7) 0.1286(5) -0.4658(6) 0.035(2) Uani 1.00 d . . .
C8# C -2.1123(7) 0.1041(5) -0.5466(6) 0.042(3) Uani 1.00 d . . .
C13" C -2.0819(7) 0.4432(5) -0.0554(5) 0.024(2) Uani 1.00 d . . .
C15* C -1.8727(7) 0.4936(5) 0.0111(5) 0.029(2) Uani 1.00 d . . .
C2' C -1.7165(8) -0.1579(5) 0.3807(6) 0.042(3) Uani 1.00 d . . .
C12" C -1.8368(7) -0.3824(5) 0.1105(5) 0.032(2) Uani 1.00 d . . .
C2' C -1.7165(8) 0.8421(5) 0.3807(6) 0.042(3) Uani 1.00 d . . .
C12" C -1.8368(7) 0.6176(5) 0.1105(5) 0.032(2) Uani 1.00 d . . .
Cu1* Cu -1.84575(8) 1.24779(7) -0.22433(6) 0.0330(2) Uani 1.00 d . . .
N1# N -1.4760(6) 1.3137(5) -0.3220(5) 0.048(2) Uani 1.00 d . . .
N2# N -1.2954(7) 1.1825(5) -0.3157(5) 0.047(2) Uani 1.00 d . . .
C6* C 1.2412(7) 0.3714(5) -0.4658(6) 0.035(2) Uani 1.00 d . . .
C13' C 1.4181(7) 0.0568(5) -0.0554(5) 0.024(2) Uani 1.00 d . . .
N1' N 1.4760(6) 0.6863(5) 0.3220(5) 0.048(2) Uani 1.00 d . . .
N2' N 1.2954(7) 0.8175(5) 0.3157(5) 0.047(2) Uani 1.00 d . . .
N5' N 1.3920(6) 0.8227(4) 0.1384(5) 0.035(2) Uani 1.00 d . . .
N1' N 1.4760(6) -0.3137(5) 0.3220(5) 0.048(2) Uani 1.00 d . . .
N5' N 1.3920(6) -0.1773(4) 0.1384(5) 0.035(2) Uani 1.00 d . . .
N3' N 1.4951(9) -0.0150(8) 0.7585(7) 0.120(5) Uani 1.00 d . . .
N5* N 1.1080(6) -0.6773(4) -0.1384(5) 0.035(2) Uani 1.00 d . . .
Cu1# Cu 0.65425(8) -0.74779(7) -0.22433(6) 0.0330(2) Uani 1.00 d . . .
N4* N -0.1618(9) -0.9737(6) -0.7716(7) 0.089(4) Uani 1.00 d . . .
N3* N 0.0049(9) -0.5150(8) -0.7585(7) 0.120(5) Uani 1.00 d . . .
C4* C 0.3206(9) -0.5468(7) -0.7048(7) 0.063(4) Uani 1.00 d . . .
N3* N -0.9951(9) -0.5150(8) -0.7585(7) 0.120(5) Uani 1.00 d . . .
N4' N -1.3382(9) -0.4737(6) 0.7716(7) 0.089(4) Uani 1.00 d . . .
N2* N -1.7954(7) -0.6825(5) -0.3157(5) 0.047(2) Uani 1.00 d . . .
C10* C -1.8267(8) -0.5736(6) -0.6193(6) 0.050(3) Uani 1.00 d . . .
C4* C -1.6794(9) -0.5468(7) -0.7048(7) 0.063(4) Uani 1.00 d . . .
C3# C -1.421(1) -0.9583(8) -0.6970(7) 0.073(4) Uani 1.00 d . . .
N4* N -1.1618(9) -0.9737(6) -0.7716(7) 0.089(4) Uani 1.00 d . . .
C6' C 1.2588(7) 0.8714(5) 0.4658(6) 0.035(2) Uani 1.00 d . . .
C8' C 1.1123(7) 0.8959(5) 0.5466(6) 0.042(3) Uani 1.00 d . . .
C1* C 0.4566(8) 1.3380(5) -0.3868(6) 0.043(3) Uani 1.00 d . . .
C2# C 0.7165(8) 1.1579(5) -0.3807(6) 0.042(3) Uani 1.00 d . . .
C7# C -0.1387(8) 1.1297(5) -0.4686(6) 0.037(2) Uani 1.00 d . . .
C6* C 0.2412(7) 1.3714(5) -0.4658(6) 0.035(2) Uani 1.00 d . . .
C7# C -1.1387(8) 1.1297(5) -0.4686(6) 0.037(2) Uani 1.00 d . . .
C6* C -0.7588(7) 1.3714(5) -0.4658(6) 0.035(2) Uani 1.00 d . . .
C8* C -0.6123(7) 1.3959(5) -0.5466(6) 0.042(3) Uani 1.00 d . . .
C5# C -0.3522(8) 1.1007(5) -0.5411(6) 0.045(3) Uani 1.00 d . . .
C2# C -2.2835(8) 0.1579(5) -0.3807(6) 0.042(3) Uani 1.00 d . . .
C5# C -2.3522(8) 0.1007(5) -0.5411(6) 0.045(3) Uani 1.00 d . . .
C9# C -2.2065(8) 0.0759(5) -0.6231(5) 0.040(3) Uani 1.00 d . . .
C12* C -2.1632(7) 0.3824(5) -0.1105(5) 0.032(2) Uani 1.00 d . . .
C15" C -2.1273(7) 0.5064(5) -0.0111(5) 0.029(2) Uani 1.00 d . . .
C13* C -1.9181(7) 0.5568(5) 0.0554(5) 0.024(2) Uani 1.00 d . . .
C6' C -1.7412(7) -0.1286(5) 0.4658(6) 0.035(2) Uani 1.00 d . . .
C13* C -1.9181(7) -0.4432(5) 0.0554(5) 0.024(2) Uani 1.00 d . . .
C6' C -1.7412(7) 0.8714(5) 0.4658(6) 0.035(2) Uani 1.00 d . . .
N1* N -1.9760(6) 1.1863(5) -0.3220(5) 0.048(2) Uani 1.00 d . . .
N2* N -1.7954(7) 1.3175(5) -0.3157(5) 0.047(2) Uani 1.00 d . . .
C1* C -1.5434(8) 1.3380(5) -0.3868(6) 0.043(3) Uani 1.00 d . . .
C2# C -1.2835(8) 1.1579(5) -0.3807(6) 0.042(3) Uani 1.00 d . . .
C5* C 1.1478(8) 0.3993(5) -0.5411(6) 0.045(3) Uani 1.00 d . . .
C7* C 1.3613(8) 0.3703(5) -0.4686(6) 0.037(2) Uani 1.00 d . . .
C14# C 1.5436(7) 0.0628(5) -0.0442(5) 0.027(2) Uani 1.00 d . . .
C15' C 1.3727(7) -0.0064(5) -0.0111(5) 0.029(2) Uani 1.00 d . . .
C1" C 1.5434(8) 0.6620(5) 0.3868(6) 0.043(3) Uani 1.00 d . . .
C2' C 1.2835(8) 0.8421(5) 0.3807(6) 0.042(3) Uani 1.00 d . . .
C11' C 1.4177(7) 0.8725(5) 0.0954(5) 0.030(2) Uani 1.00 d . . .
C1" C 1.5434(8) -0.3380(5) 0.3868(6) 0.043(3) Uani 1.00 d . . .
C11' C 1.4177(7) -0.1275(5) 0.0954(5) 0.030(2) Uani 1.00 d . . .
Cu1* Cu 1.15425(8) -0.75221(7) -0.22433(6) 0.0330(2) Uani 1.00 d . . .
N2# N 0.7046(7) -0.8175(5) -0.3157(5) 0.047(2) Uani 1.00 d . . .
N4# N 0.3382(9) -0.5263(6) -0.7716(7) 0.089(4) Uani 1.00 d . . .
Cu1* Cu -1.84575(8) -0.75221(7) -0.22433(6) 0.0330(2) Uani 1.00 d . . .
C3* C -1.921(1) -0.5417(8) -0.6970(7) 0.073(4) Uani 1.00 d . . .
N4# N -1.6618(9) -0.5263(6) -0.7716(7) 0.089(4) Uani 1.00 d . . .
N3# N -1.4951(9) -0.9850(8) -0.7585(7) 0.120(5) Uani 1.00 d . . .
C5' C 1.3522(8) 0.8993(5) 0.5411(6) 0.045(3) Uani 1.00 d . . .
C9' C 1.2065(8) 0.9241(5) 0.6231(5) 0.040(3) Uani 1.00 d . . .
C7* C 0.3613(8) 1.3703(5) -0.4686(6) 0.037(2) Uani 1.00 d . . .
C6# C 0.7412(7) 1.1286(5) -0.4658(6) 0.035(2) Uani 1.00 d . . .
C8# C -0.1123(7) 1.1041(5) -0.5466(6) 0.042(3) Uani 1.00 d . . .
C5* C 0.1478(8) 1.3993(5) -0.5411(6) 0.045(3) Uani 1.00 d . . .
C6# C -1.2588(7) 1.1286(5) -0.4658(6) 0.035(2) Uani 1.00 d . . .
C8# C -1.1123(7) 1.1041(5) -0.5466(6) 0.042(3) Uani 1.00 d . . .
C5* C -0.8522(8) 1.3993(5) -0.5411(6) 0.045(3) Uani 1.00 d . . .
C9* C -0.7065(8) 1.4241(5) -0.6231(5) 0.040(3) Uani 1.00 d . . .
C10# C -0.3267(8) 1.0736(6) -0.6193(6) 0.050(3) Uani 1.00 d . . .
N2# N -2.2954(7) 0.1825(5) -0.3157(5) 0.047(2) Uani 1.00 d . . .
C10# C -2.3267(8) 0.0736(6) -0.6193(6) 0.050(3) Uani 1.00 d . . .
C4# C -2.1794(9) 0.0468(7) -0.7048(7) 0.063(4) Uani 1.00 d . . .
N6* N -2.2266(6) 0.3336(4) -0.1556(5) 0.036(2) Uani 1.00 d . . .
C14" C -2.0436(7) 0.5628(5) 0.0442(5) 0.027(2) Uani 1.00 d . . .
C5' C -1.6478(8) -0.1007(5) 0.5411(6) 0.045(3) Uani 1.00 d . . .
C7' C -1.8613(8) -0.1297(5) 0.4686(6) 0.037(2) Uani 1.00 d . . .
C14" C -2.0436(7) -0.4372(5) 0.0442(5) 0.027(2) Uani 1.00 d . . .
C15* C -1.8727(7) -0.5064(5) 0.0111(5) 0.029(2) Uani 1.00 d . . .
C5' C -1.6478(8) 0.8993(5) 0.5411(6) 0.045(3) Uani 1.00 d . . .
C7' C -1.8613(8) 0.8703(5) 0.4686(6) 0.037(2) Uani 1.00 d . . .
C1# C -2.0434(8) 1.1620(5) -0.3868(6) 0.043(3) Uani 1.00 d . . .
C2* C -1.7835(8) 1.3421(5) -0.3807(6) 0.042(3) Uani 1.00 d . . .
C7* C -1.6387(8) 1.3703(5) -0.4686(6) 0.037(2) Uani 1.00 d . . .
C10* C 1.1733(8) 0.4264(6) -0.6193(6) 0.050(3) Uani 1.00 d . . .
C1* C 1.4566(8) 0.3380(5) -0.3868(6) 0.043(3) Uani 1.00 d . . .
C8* C 1.3877(7) 0.3959(5) -0.5466(6) 0.042(3) Uani 1.00 d . . .
C11# C 1.5823(7) 0.1275(5) -0.0954(5) 0.030(2) Uani 1.00 d . . .
C15# C 1.6273(7) 0.0064(5) 0.0111(5) 0.029(2) Uani 1.00 d . . .
C14' C 1.4564(7) -0.0628(5) 0.0442(5) 0.027(2) Uani 1.00 d . . .
C7" C 1.6387(8) 0.6297(5) 0.4686(6) 0.037(2) Uani 1.00 d . . .
C14' C 1.4564(7) 0.9372(5) 0.0442(5) 0.027(2) Uani 1.00 d . . .
C7" C 1.6387(8) -0.3703(5) 0.4686(6) 0.037(2) Uani 1.00 d . . .
N1* N 1.0240(6) -0.8137(5) -0.3220(5) 0.048(2) Uani 1.00 d . . .
N2* N 1.2046(7) -0.6825(5) -0.3157(5) 0.047(2) Uani 1.00 d . . .
C2# C 0.7165(8) -0.8421(5) -0.3807(6) 0.042(3) Uani 1.00 d . . .
N1* N -1.9760(6) -0.8137(5) -0.3220(5) 0.048(2) Uani 1.00 d . . .
N5* N -1.8920(6) -0.6773(4) -0.1384(5) 0.035(2) Uani 1.00 d . . .
N3* N -1.9951(9) -0.5150(8) -0.7585(7) 0.120(5) Uani 1.00 d . . .
C10' C 1.3267(8) 0.9264(6) 0.6193(6) 0.050(3) Uani 1.00 d . . .
C4' C 1.1794(9) 0.9532(7) 0.7048(7) 0.063(4) Uani 1.00 d . . .
C8* C 0.3877(7) 1.3959(5) -0.5466(6) 0.042(3) Uani 1.00 d . . .
C5# C 0.6478(8) 1.1007(5) -0.5411(6) 0.045(3) Uani 1.00 d . . .
C7# C 0.8613(8) 1.1297(5) -0.4686(6) 0.037(2) Uani 1.00 d . . .
C9# C -0.2065(8) 1.0759(5) -0.6231(5) 0.040(3) Uani 1.00 d . . .
C10* C 0.1733(8) 1.4264(6) -0.6193(6) 0.050(3) Uani 1.00 d . . .
C5# C -1.3522(8) 1.1007(5) -0.5411(6) 0.045(3) Uani 1.00 d . . .
C9# C -1.2065(8) 1.0759(5) -0.6231(5) 0.040(3) Uani 1.00 d . . .
C10* C -0.8267(8) 1.4264(6) -0.6193(6) 0.050(3) Uani 1.00 d . . .
C4* C -0.6794(9) 1.4532(7) -0.7048(7) 0.063(4) Uani 1.00 d . . .
C3# C -0.421(1) 1.0417(8) -0.6970(7) 0.073(4) Uani 1.00 d . . .
Cu1# Cu -2.34575(8) 0.25221(7) -0.22433(6) 0.0330(2) Uani 1.00 d . . .
C3# C -2.421(1) 0.0417(8) -0.6970(7) 0.073(4) Uani 1.00 d . . .
N4* N -2.1618(9) 0.0263(6) -0.7716(7) 0.089(4) Uani 1.00 d . . .
C11" C -2.0823(7) 0.6275(5) 0.0954(5) 0.030(2) Uani 1.00 d . . .
C10' C -1.6733(8) -0.0736(6) 0.6193(6) 0.050(3) Uani 1.00 d . . .
C1' C -1.9566(8) -0.1620(5) 0.3868(6) 0.043(3) Uani 1.00 d . . .
C8' C -1.8877(7) -0.1041(5) 0.5466(6) 0.042(3) Uani 1.00 d . . .
C11" C -2.0823(7) -0.3725(5) 0.0954(5) 0.030(2) Uani 1.00 d . . .
C15" C -2.1273(7) -0.4936(5) -0.0111(5) 0.029(2) Uani 1.00 d . . .
C14* C -1.9564(7) -0.5628(5) -0.0442(5) 0.027(2) Uani 1.00 d . . .
C10' C -1.6733(8) 0.9264(6) 0.6193(6) 0.050(3) Uani 1.00 d . . .
C1' C -1.9566(8) 0.8380(5) 0.3868(6) 0.043(3) Uani 1.00 d . . .
C8' C -1.8877(7) 0.8959(5) 0.5466(6) 0.042(3) Uani 1.00 d . . .
C7# C -2.1387(8) 1.1297(5) -0.4686(6) 0.037(2) Uani 1.00 d . . .
C6* C -1.7588(7) 1.3714(5) -0.4658(6) 0.035(2) Uani 1.00 d . . .
C8* C -1.6123(7) 1.3959(5) -0.5466(6) 0.042(3) Uani 1.00 d . . .
C3* C 1.079(1) 0.4583(8) -0.6970(7) 0.073(4) Uani 1.00 d . . .
C9* C 1.2935(8) 0.4241(5) -0.6231(5) 0.040(3) Uani 1.00 d . . .
N1# N 1.5240(6) 0.3137(5) -0.3220(5) 0.048(2) Uani 1.00 d . . .
N5# N 1.6080(6) 0.1773(4) -0.1384(5) 0.035(2) Uani 1.00 d . . .
C13# C 1.5819(7) -0.0568(5) 0.0554(5) 0.024(2) Uani 1.00 d . . .
C6" C 1.7588(7) 0.6286(5) 0.4658(6) 0.035(2) Uani 1.00 d . . .
C8" C 1.6123(7) 0.6041(5) 0.5466(6) 0.042(3) Uani 1.00 d . . .
C13# C 1.5819(7) 0.9432(5) 0.0554(5) 0.024(2) Uani 1.00 d . . .
C15' C 1.3727(7) 0.9936(5) -0.0111(5) 0.029(2) Uani 1.00 d . . .
C6" C 1.7588(7) -0.3714(5) 0.4658(6) 0.035(2) Uani 1.00 d . . .
C8" C 1.6123(7) -0.3959(5) 0.5466(6) 0.042(3) Uani 1.00 d . . .
C1# C 0.9566(8) -0.8380(5) -0.3868(6) 0.043(3) Uani 1.00 d . . .
C2* C 1.2165(8) -0.6579(5) -0.3807(6) 0.042(3) Uani 1.00 d . . .
C6# C 0.7412(7) -0.8714(5) -0.4658(6) 0.035(2) Uani 1.00 d . . .
C1# C -2.0434(8) -0.8380(5) -0.3868(6) 0.043(3) Uani 1.00 d . . .
C11* C -1.9177(7) -0.6275(5) -0.0954(5) 0.030(2) Uani 1.00 d . . .
C3' C 1.421(1) 0.9583(8) 0.6970(7) 0.073(4) Uani 1.00 d . . .
N4" N 1.1618(9) 0.9737(6) 0.7716(7) 0.089(4) Uani 1.00 d . . .
C9* C 0.2935(8) 1.4241(5) -0.6231(5) 0.040(3) Uani 1.00 d . . .
C10# C 0.6733(8) 1.0736(6) -0.6193(6) 0.050(3) Uani 1.00 d . . .
C1# C 0.9566(8) 1.1620(5) -0.3868(6) 0.043(3) Uani 1.00 d . . .
C8# C 0.8877(7) 1.1041(5) -0.5466(6) 0.042(3) Uani 1.00 d . . .
C4# C -0.1794(9) 1.0468(7) -0.7048(7) 0.063(4) Uani 1.00 d . . .
C3* C 0.079(1) 1.4583(8) -0.6970(7) 0.073(4) Uani 1.00 d . . .
C10# C -1.3267(8) 1.0736(6) -0.6193(6) 0.050(3) Uani 1.00 d . . .
C4# C -1.1794(9) 1.0468(7) -0.7048(7) 0.063(4) Uani 1.00 d . . .
C3* C -0.921(1) 1.4583(8) -0.6970(7) 0.073(4) Uani 1.00 d . . .
N4# N -0.6618(9) 1.4737(6) -0.7716(7) 0.089(4) Uani 1.00 d . . .
N3# N -0.4951(9) 1.0150(8) -0.7585(7) 0.120(5) Uani 1.00 d . . .
N1# N -2.4760(6) 0.3137(5) -0.3220(5) 0.048(2) Uani 1.00 d . . .
N5# N -2.3920(6) 0.1773(4) -0.1384(5) 0.035(2) Uani 1.00 d . . .
N3# N -2.4951(9) 0.0150(8) -0.7585(7) 0.120(5) Uani 1.00 d . . .
N5" N -2.1080(6) 0.6773(4) 0.1384(5) 0.035(2) Uani 1.00 d . . .
C3' C -1.579(1) -0.0417(8) 0.6970(7) 0.073(4) Uani 1.00 d . . .
C9' C -1.7935(8) -0.0759(5) 0.6231(5) 0.040(3) Uani 1.00 d . . .
N1" N -2.0240(6) -0.1863(5) 0.3220(5) 0.048(2) Uani 1.00 d . . .
N5" N -2.1080(6) -0.3227(4) 0.1384(5) 0.035(2) Uani 1.00 d . . .
C13" C -2.0819(7) -0.5568(5) -0.0554(5) 0.024(2) Uani 1.00 d . . .
C3' C -1.579(1) 0.9583(8) 0.6970(7) 0.073(4) Uani 1.00 d . . .
C9' C -1.7935(8) 0.9241(5) 0.6231(5) 0.040(3) Uani 1.00 d . . .
N1" N -2.0240(6) 0.8137(5) 0.3220(5) 0.048(2) Uani 1.00 d . . .
C6# C -2.2588(7) 1.1286(5) -0.4658(6) 0.035(2) Uani 1.00 d . . .
C8# C -2.1123(7) 1.1041(5) -0.5466(6) 0.042(3) Uani 1.00 d . . .
C5* C -1.8522(8) 1.3993(5) -0.5411(6) 0.045(3) Uani 1.00 d . . .
C9* C -1.7065(8) 1.4241(5) -0.6231(5) 0.040(3) Uani 1.00 d . . .
N3* N 1.0049(9) 0.4850(8) -0.7585(7) 0.120(5) Uani 1.00 d . . .
C4* C 1.3206(9) 0.4532(7) -0.7048(7) 0.063(4) Uani 1.00 d . . .
Cu1# Cu 1.65425(8) 0.25221(7) -0.22433(6) 0.0330(2) Uani 1.00 d . . .
C12' C 1.6632(7) -0.1176(5) 0.1105(5) 0.032(2) Uani 1.00 d . . .
C2" C 1.7835(8) 0.6579(5) 0.3807(6) 0.042(3) Uani 1.00 d . . .
C5" C 1.8522(8) 0.6007(5) 0.5411(6) 0.045(3) Uani 1.00 d . . .
C9" C 1.7065(8) 0.5759(5) 0.6231(5) 0.040(3) Uani 1.00 d . . .
C12' C 1.6632(7) 0.8824(5) 0.1105(5) 0.032(2) Uani 1.00 d . . .
C15# C 1.6273(7) 1.0064(5) 0.0111(5) 0.029(2) Uani 1.00 d . . .
C13' C 1.4181(7) 1.0568(5) -0.0554(5) 0.024(2) Uani 1.00 d . . .
C2" C 1.7835(8) -0.3421(5) 0.3807(6) 0.042(3) Uani 1.00 d . . .
C5" C 1.8522(8) -0.3993(5) 0.5411(6) 0.045(3) Uani 1.00 d . . .
C9" C 1.7065(8) -0.4241(5) 0.6231(5) 0.040(3) Uani 1.00 d . . .
C7# C 0.8613(8) -0.8703(5) -0.4686(6) 0.037(2) Uani 1.00 d . . .
C6* C 1.2412(7) -0.6286(5) -0.4658(6) 0.035(2) Uani 1.00 d . . .
C5# C 0.6478(8) -0.8993(5) -0.5411(6) 0.045(3) Uani 1.00 d . . .
C7# C -2.1387(8) -0.8703(5) -0.4686(6) 0.037(2) Uani 1.00 d . . .
N3' N 1.4951(9) 0.9850(8) 0.7585(7) 0.120(5) Uani 1.00 d . . .
C4* C 0.3206(9) 1.4532(7) -0.7048(7) 0.063(4) Uani 1.00 d . . .
C3# C 0.579(1) 1.0417(8) -0.6970(7) 0.073(4) Uani 1.00 d . . .
C9# C 0.7935(8) 1.0759(5) -0.6231(5) 0.040(3) Uani 1.00 d . . .
N1* N 1.0240(6) 1.1863(5) -0.3220(5) 0.048(2) Uani 1.00 d . . .
N4* N -0.1618(9) 1.0263(6) -0.7716(7) 0.089(4) Uani 1.00 d . . .
N3* N 0.0049(9) 1.4850(8) -0.7585(7) 0.120(5) Uani 1.00 d . . .
C3# C -1.421(1) 1.0417(8) -0.6970(7) 0.073(4) Uani 1.00 d . . .
N4* N -1.1618(9) 1.0263(6) -0.7716(7) 0.089(4) Uani 1.00 d . . .
N3* N -0.9951(9) 1.4850(8) -0.7585(7) 0.120(5) Uani 1.00 d . . .
C1* C -2.5434(8) 0.3380(5) -0.3868(6) 0.043(3) Uani 1.00 d . . .
C11# C -2.4177(7) 0.1275(5) -0.0954(5) 0.030(2) Uani 1.00 d . . .
Cu1" Cu -2.15425(8) 0.75221(7) 0.22433(6) 0.0330(2) Uani 1.00 d . . .
N3' N -1.5049(9) -0.0150(8) 0.7585(7) 0.120(5) Uani 1.00 d . . .
C4' C -1.8206(9) -0.0468(7) 0.7048(7) 0.063(4) Uani 1.00 d . . .
Cu1" Cu -2.15425(8) -0.24779(7) 0.22433(6) 0.0330(2) Uani 1.00 d . . .
C12* C -2.1632(7) -0.6176(5) -0.1105(5) 0.032(2) Uani 1.00 d . . .
N3' N -1.5049(9) 0.9850(8) 0.7585(7) 0.120(5) Uani 1.00 d . . .
C4' C -1.8206(9) 0.9532(7) 0.7048(7) 0.063(4) Uani 1.00 d . . .
C2# C -2.2835(8) 1.1579(5) -0.3807(6) 0.042(3) Uani 1.00 d . . .
C5# C -2.3522(8) 1.1007(5) -0.5411(6) 0.045(3) Uani 1.00 d . . .
C9# C -2.2065(8) 1.0759(5) -0.6231(5) 0.040(3) Uani 1.00 d . . .
C10* C -1.8267(8) 1.4264(6) -0.6193(6) 0.050(3) Uani 1.00 d . . .
C4* C -1.6794(9) 1.4532(7) -0.7048(7) 0.063(4) Uani 1.00 d . . .
N4# N 1.3382(9) 0.4737(6) -0.7716(7) 0.089(4) Uani 1.00 d . . .
N6* N 1.7734(6) 0.3336(4) -0.1556(5) 0.036(2) Uani 1.00 d . . .
N6' N 1.7266(6) -0.1664(4) 0.1556(5) 0.036(2) Uani 1.00 d . . .
N2" N 1.7954(7) 0.6825(5) 0.3157(5) 0.047(2) Uani 1.00 d . . .
C10" C 1.8267(8) 0.5736(6) 0.6193(6) 0.050(3) Uani 1.00 d . . .
C4" C 1.6794(9) 0.5468(7) 0.7048(7) 0.063(4) Uani 1.00 d . . .
N6' N 1.7266(6) 0.8336(4) 0.1556(5) 0.036(2) Uani 1.00 d . . .
C14# C 1.5436(7) 1.0628(5) -0.0442(5) 0.027(2) Uani 1.00 d . . .
C12# C 1.3368(7) 1.1176(5) -0.1105(5) 0.032(2) Uani 1.00 d . . .
N2" N 1.7954(7) -0.3175(5) 0.3157(5) 0.047(2) Uani 1.00 d . . .
C10" C 1.8267(8) -0.4264(6) 0.6193(6) 0.050(3) Uani 1.00 d . . .
C4" C 1.6794(9) -0.4532(7) 0.7048(7) 0.063(4) Uani 1.00 d . . .
C8# C 0.8877(7) -0.8959(5) -0.5466(6) 0.042(3) Uani 1.00 d . . .
C5* C 1.1478(8) -0.6007(5) -0.5411(6) 0.045(3) Uani 1.00 d . . .
C7* C 1.3613(8) -0.6297(5) -0.4686(6) 0.037(2) Uani 1.00 d . . .
C10# C 0.6733(8) -0.9264(6) -0.6193(6) 0.050(3) Uani 1.00 d . . .
C6# C -2.2588(7) -0.8714(5) -0.4658(6) 0.035(2) Uani 1.00 d . . .
C8# C -2.1123(7) -0.8959(5) -0.5466(6) 0.042(3) Uani 1.00 d . . .
N4# N 0.3382(9) 1.4737(6) -0.7716(7) 0.089(4) Uani 1.00 d . . .
N3# N 0.5049(9) 1.0150(8) -0.7585(7) 0.120(5) Uani 1.00 d . . .
C4# C 0.8206(9) 1.0468(7) -0.7048(7) 0.063(4) Uani 1.00 d . . .
Cu1* Cu 1.15425(8) 1.24779(7) -0.22433(6) 0.0330(2) Uani 1.00 d . . .
N3# N -1.4951(9) 1.0150(8) -0.7585(7) 0.120(5) Uani 1.00 d . . .
C7* C -2.6387(8) 0.3703(5) -0.4686(6) 0.037(2) Uani 1.00 d . . .
C14# C -2.4564(7) 0.0628(5) -0.0442(5) 0.027(2) Uani 1.00 d . . .
N6' N -2.2734(6) 0.8336(4) 0.1556(5) 0.036(2) Uani 1.00 d . . .
N4" N -1.8382(9) -0.0263(6) 0.7716(7) 0.089(4) Uani 1.00 d . . .
N6' N -2.2734(6) -0.1664(4) 0.1556(5) 0.036(2) Uani 1.00 d . . .
N6* N -2.2266(6) -0.6664(4) -0.1556(5) 0.036(2) Uani 1.00 d . . .
N4" N -1.8382(9) 0.9737(6) 0.7716(7) 0.089(4) Uani 1.00 d . . .
N2# N -2.2954(7) 1.1825(5) -0.3157(5) 0.047(2) Uani 1.00 d . . .
C10# C -2.3267(8) 1.0736(6) -0.6193(6) 0.050(3) Uani 1.00 d . . .
C4# C -2.1794(9) 1.0468(7) -0.7048(7) 0.063(4) Uani 1.00 d . . .
C3* C -1.921(1) 1.4583(8) -0.6970(7) 0.073(4) Uani 1.00 d . . .
N4# N -1.6618(9) 1.4737(6) -0.7716(7) 0.089(4) Uani 1.00 d . . .
C12* C 1.8368(7) 0.3824(5) -0.1105(5) 0.032(2) Uani 1.00 d . . .
Cu1" Cu 1.84575(8) -0.24779(7) 0.22433(6) 0.0330(2) Uani 1.00 d . . .
Cu1" Cu 1.84575(8) 0.75221(7) 0.22433(6) 0.0330(2) Uani 1.00 d . . .
C3" C 1.921(1) 0.5417(8) 0.6970(7) 0.073(4) Uani 1.00 d . . .
N4' N 1.6618(9) 0.5263(6) 0.7716(7) 0.089(4) Uani 1.00 d . . .
C11# C 1.5823(7) 1.1275(5) -0.0954(5) 0.030(2) Uani 1.00 d . . .
N6# N 1.2734(6) 1.1664(4) -0.1556(5) 0.036(2) Uani 1.00 d . . .
C3" C 1.921(1) -0.4583(8) 0.6970(7) 0.073(4) Uani 1.00 d . . .
N4' N 1.6618(9) -0.4737(6) 0.7716(7) 0.089(4) Uani 1.00 d . . .
C9# C 0.7935(8) -0.9241(5) -0.6231(5) 0.040(3) Uani 1.00 d . . .
C10* C 1.1733(8) -0.5736(6) -0.6193(6) 0.050(3) Uani 1.00 d . . .
C1* C 1.4566(8) -0.6620(5) -0.3868(6) 0.043(3) Uani 1.00 d . . .
C8* C 1.3877(7) -0.6041(5) -0.5466(6) 0.042(3) Uani 1.00 d . . .
C3# C 0.579(1) -0.9583(8) -0.6970(7) 0.073(4) Uani 1.00 d . . .
C2# C -2.2835(8) -0.8421(5) -0.3807(6) 0.042(3) Uani 1.00 d . . .
C5# C -2.3522(8) -0.8993(5) -0.5411(6) 0.045(3) Uani 1.00 d . . .
C9# C -2.2065(8) -0.9241(5) -0.6231(5) 0.040(3) Uani 1.00 d . . .
N4* N 0.8382(9) 1.0263(6) -0.7716(7) 0.089(4) Uani 1.00 d . . .
C8* C -2.6123(7) 0.3959(5) -0.5466(6) 0.042(3) Uani 1.00 d . . .
C13' C -2.5819(7) 0.0568(5) -0.0554(5) 0.024(2) Uani 1.00 d . . .
C15# C -2.3727(7) 0.0064(5) 0.0111(5) 0.029(2) Uani 1.00 d . . .
C12' C -2.3368(7) 0.8824(5) 0.1105(5) 0.032(2) Uani 1.00 d . . .
C12' C -2.3368(7) -0.1176(5) 0.1105(5) 0.032(2) Uani 1.00 d . . .
Cu1# Cu -2.34575(8) -0.74779(7) -0.22433(6) 0.0330(2) Uani 1.00 d . . .
Cu1# Cu -2.34575(8) 1.25221(7) -0.22433(6) 0.0330(2) Uani 1.00 d . . .
C3# C -2.421(1) 1.0417(8) -0.6970(7) 0.073(4) Uani 1.00 d . . .
N4* N -2.1618(9) 1.0263(6) -0.7716(7) 0.089(4) Uani 1.00 d . . .
N3* N -1.9951(9) 1.4850(8) -0.7585(7) 0.120(5) Uani 1.00 d . . .
C13" C 1.9181(7) 0.4432(5) -0.0554(5) 0.024(2) Uani 1.00 d . . .
N5" N 1.8920(6) -0.3227(4) 0.1384(5) 0.035(2) Uani 1.00 d . . .
N5" N 1.8920(6) 0.6773(4) 0.1384(5) 0.035(2) Uani 1.00 d . . .
N3" N 1.9951(9) 0.5150(8) 0.7585(7) 0.120(5) Uani 1.00 d . . .
N5# N 1.6080(6) 1.1773(4) -0.1384(5) 0.035(2) Uani 1.00 d . . .
N3" N 1.9951(9) -0.4850(8) 0.7585(7) 0.120(5) Uani 1.00 d . . .
C4# C 0.8206(9) -0.9532(7) -0.7048(7) 0.063(4) Uani 1.00 d . . .
C3* C 1.079(1) -0.5417(8) -0.6970(7) 0.073(4) Uani 1.00 d . . .
C9* C 1.2935(8) -0.5759(5) -0.6231(5) 0.040(3) Uani 1.00 d . . .
N1# N 1.5240(6) -0.6863(5) -0.3220(5) 0.048(2) Uani 1.00 d . . .
N3# N 0.5049(9) -0.9850(8) -0.7585(7) 0.120(5) Uani 1.00 d . . .
N2# N -2.2954(7) -0.8175(5) -0.3157(5) 0.047(2) Uani 1.00 d . . .
C10# C -2.3267(8) -0.9264(6) -0.6193(6) 0.050(3) Uani 1.00 d . . .
C4# C -2.1794(9) -0.9532(7) -0.7048(7) 0.063(4) Uani 1.00 d . . .
C9* C -2.7065(8) 0.4241(5) -0.6231(5) 0.040(3) Uani 1.00 d . . .
C13# C -2.4181(7) -0.0568(5) 0.0554(5) 0.024(2) Uani 1.00 d . . .
C13# C -2.4181(7) 0.9432(5) 0.0554(5) 0.024(2) Uani 1.00 d . . .
N3# N -2.4951(9) 1.0150(8) -0.7585(7) 0.120(5) Uani 1.00 d . . .
C14* C 2.0436(7) 0.4372(5) -0.0442(5) 0.027(2) Uani 1.00 d . . .
C15" C 1.8727(7) 0.5064(5) -0.0111(5) 0.029(2) Uani 1.00 d . . .
C11" C 1.9177(7) 0.6275(5) 0.0954(5) 0.030(2) Uani 1.00 d . . .
N4* N 0.8382(9) -0.9737(6) -0.7716(7) 0.089(4) Uani 1.00 d . . .
N3* N 1.0049(9) -0.5150(8) -0.7585(7) 0.120(5) Uani 1.00 d . . .
C4* C 1.3206(9) -0.5468(7) -0.7048(7) 0.063(4) Uani 1.00 d . . .
Cu1# Cu 1.65425(8) -0.74779(7) -0.22433(6) 0.0330(2) Uani 1.00 d . . .
C3# C -2.421(1) -0.9583(8) -0.6970(7) 0.073(4) Uani 1.00 d . . .
N4* N -2.1618(9) -0.9737(6) -0.7716(7) 0.089(4) Uani 1.00 d . . .
C4* C -2.6794(9) 0.4532(7) -0.7048(7) 0.063(4) Uani 1.00 d . . .
C14' C -2.5436(7) -0.0628(5) 0.0442(5) 0.027(2) Uani 1.00 d . . .
C14' C -2.5436(7) 0.9372(5) 0.0442(5) 0.027(2) Uani 1.00 d . . .
C11* C 2.0823(7) 0.3725(5) -0.0954(5) 0.030(2) Uani 1.00 d . . .
C14" C 1.9564(7) 0.5628(5) 0.0442(5) 0.027(2) Uani 1.00 d . . .
N4# N 1.3382(9) -0.5263(6) -0.7716(7) 0.089(4) Uani 1.00 d . . .
N3# N -2.4951(9) -0.9850(8) -0.7585(7) 0.120(5) Uani 1.00 d . . .

loop_
_atom_site_aniso_label
_atom_site_aniso_U_11
_atom_site_aniso_U_22
_atom_site_aniso_U_33
_atom_site_aniso_U_12
_atom_site_aniso_U_13
_atom_site_aniso_U_23
Cu1 0.0329(4) 0.0355(5) 0.0304(4) -0.0068(6) 0.0094(3) -0.0007(7)
N1 0.036(4) 0.060(5) 0.042(5) 0.007(4) 0.006(4) 0.008(4)
N2 0.050(5) 0.053(5) 0.039(5) 0.000(4) 0.017(4) -0.012(4)
N3 0.078(8) 0.20(1) 0.071(8) -0.043(8) 0.005(6) -0.060(8)
N4 0.112(8) 0.108(8) 0.064(6) 0.035(7) 0.053(6) 0.040(6)
N5 0.036(4) 0.034(4) 0.037(4) -0.003(3) 0.013(3) 0.008(3)
N6 0.029(4) 0.038(4) 0.040(4) 0.006(3) 0.008(3) 0.011(4)
C1 0.045(6) 0.041(5) 0.044(6) -0.005(4) 0.016(4) -0.004(4)
C2 0.040(5) 0.043(6) 0.037(5) 0.001(4) 0.004(4) 0.003(4)
C3 0.065(8) 0.11(1) 0.046(6) -0.012(7) 0.017(6) -0.024(7)
C4 0.061(7) 0.078(8) 0.054(7) -0.022(6) 0.027(6) -0.028(6)
C5 0.045(5) 0.040(5) 0.051(6) -0.010(4) 0.019(5) -0.013(5)
C6 0.042(5) 0.029(5) 0.036(5) -0.003(4) 0.014(4) -0.011(4)
C7 0.040(5) 0.033(5) 0.038(5) -0.006(4) 0.010(4) -0.006(4)
C8 0.039(5) 0.048(6) 0.039(5) -0.001(4) 0.012(4) -0.014(4)
C9 0.051(6) 0.046(5) 0.023(4) -0.010(4) 0.012(4) -0.008(4)
C10 0.041(5) 0.048(6) 0.051(6) -0.016(5) 0.001(4) -0.020(5)
C11 0.026(4) 0.033(5) 0.029(4) 0.001(4) 0.006(3) -0.001(4)
C12 0.028(4) 0.033(5) 0.037(5) 0.000(4) 0.013(4) -0.002(4)
C13 0.022(4) 0.027(4) 0.025(4) 0.002(3) 0.008(3) 0.002(3)
C14 0.032(4) 0.026(4) 0.025(4) -0.006(3) 0.014(3) -0.001(3)
C15 0.026(4) 0.031(4) 0.028(4) 0.004(4) 0.008(3) 0.004(4)
N6* 0.029(4) 0.038(4) 0.040(4) -0.006(3) 0.008(3) -0.011(4)
C1* 0.045(6) 0.041(5) 0.044(6) 0.005(4) 0.016(4) 0.004(4)
C4* 0.061(7) 0.078(8) 0.054(7) 0.022(6) 0.027(6) 0.028(6)
Cu1* 0.0329(4) 0.0355(5) 0.0304(4) 0.0068(6) 0.0094(3) 0.0007(7)
N1* 0.036(4) 0.060(5) 0.042(5) -0.007(4) 0.006(4) -0.008(4)
N4* 0.112(8) 0.108(8) 0.064(6) -0.035(7) 0.053(6) -0.040(6)
C13' 0.022(4) 0.027(4) 0.025(4) 0.002(3) 0.008(3) 0.002(3)
C12' 0.028(4) 0.033(5) 0.037(5) 0.000(4) 0.013(4) -0.002(4)
C14' 0.032(4) 0.026(4) 0.025(4) -0.006(3) 0.014(3) -0.001(3)
C12* 0.028(4) 0.033(5) 0.037(5) 0.000(4) 0.013(4) 0.002(4)
C7* 0.040(5) 0.033(5) 0.038(5) 0.006(4) 0.010(4) 0.006(4)
C9* 0.051(6) 0.046(5) 0.023(4) 0.010(4) 0.012(4) 0.008(4)
N1* 0.036(4) 0.060(5) 0.042(5) -0.007(4) 0.006(4) -0.008(4)
N2* 0.050(5) 0.053(5) 0.039(5) 0.000(4) 0.017(4) 0.012(4)
N5* 0.036(4) 0.034(4) 0.037(4) 0.003(3) 0.013(3) -0.008(3)
Cu1* 0.0329(4) 0.0355(5) 0.0304(4) 0.0068(6) 0.0094(3) 0.0007(7)
C15' 0.026(4) 0.031(4) 0.028(4) 0.004(4) 0.008(3) 0.004(4)
N6' 0.029(4) 0.038(4) 0.040(4) 0.006(3) 0.008(3) 0.011(4)
C11' 0.026(4) 0.033(5) 0.029(4) 0.001(4) 0.006(3) -0.001(4)
C13" 0.022(4) 0.027(4) 0.025(4) -0.002(3) 0.008(3) -0.002(3)
C6* 0.042(5) 0.029(5) 0.036(5) 0.003(4) 0.014(4) 0.011(4)
C8* 0.039(5) 0.048(6) 0.039(5) 0.001(4) 0.012(4) 0.014(4)
C10* 0.041(5) 0.048(6) 0.051(6) 0.016(5) 0.001(4) 0.020(5)
C1# 0.045(6) 0.041(5) 0.044(6) -0.005(4) 0.016(4) -0.004(4)
C2* 0.040(5) 0.043(6) 0.037(5) -0.001(4) 0.004(4) -0.003(4)
C11* 0.026(4) 0.033(5) 0.029(4) -0.001(4) 0.006(3) 0.001(4)
N2* 0.050(5) 0.053(5) 0.039(5) 0.000(4) 0.017(4) 0.012(4)
N5* 0.036(4) 0.034(4) 0.037(4) 0.003(3) 0.013(3) -0.008(3)
N6# 0.029(4) 0.038(4) 0.040(4) 0.006(3) 0.008(3) 0.011(4)
Cu1" 0.0329(4) 0.0355(5) 0.0304(4) 0.0068(6) 0.0094(3) 0.0007(7)
N5' 0.036(4) 0.034(4) 0.037(4) -0.003(3) 0.013(3) 0.008(3)
C14* 0.032(4) 0.026(4) 0.025(4) 0.006(3) 0.014(3) 0.001(3)
C15" 0.026(4) 0.031(4) 0.028(4) -0.004(4) 0.008(3) -0.004(4)
C5* 0.045(5) 0.040(5) 0.051(6) 0.010(4) 0.019(5) 0.013(5)
C3* 0.065(8) 0.11(1) 0.046(6) 0.012(7) 0.017(6) 0.024(7)
C7# 0.040(5) 0.033(5) 0.038(5) -0.006(4) 0.010(4) -0.006(4)
C14* 0.032(4) 0.026(4) 0.025(4) 0.006(3) 0.014(3) 0.001(3)
C2* 0.040(5) 0.043(6) 0.037(5) -0.001(4) 0.004(4) -0.003(4)
C11* 0.026(4) 0.033(5) 0.029(4) -0.001(4) 0.006(3) 0.001(4)
C12# 0.028(4) 0.033(5) 0.037(5) 0.000(4) 0.013(4) -0.002(4)
N1" 0.036(4) 0.060(5) 0.042(5) -0.007(4) 0.006(4) -0.008(4)
N2" 0.050(5) 0.053(5) 0.039(5) 0.000(4) 0.017(4) 0.012(4)
N5" 0.036(4) 0.034(4) 0.037(4) 0.003(3) 0.013(3) -0.008(3)
Cu1' 0.0329(4) 0.0355(5) 0.0304(4) -0.0068(6) 0.0094(3) -0.0007(7)
C15* 0.026(4) 0.031(4) 0.028(4) -0.004(4) 0.008(3) -0.004(4)
C14" 0.032(4) 0.026(4) 0.025(4) 0.006(3) 0.014(3) 0.001(3)
N3* 0.078(8) 0.20(1) 0.071(8) 0.043(8) 0.005(6) 0.060(8)
C6# 0.042(5) 0.029(5) 0.036(5) -0.003(4) 0.014(4) -0.011(4)
C8# 0.039(5) 0.048(6) 0.039(5) -0.001(4) 0.012(4) -0.014(4)
C13" 0.022(4) 0.027(4) 0.025(4) -0.002(3) 0.008(3) -0.002(3)
C15* 0.026(4) 0.031(4) 0.028(4) -0.004(4) 0.008(3) -0.004(4)
C6* 0.042(5) 0.029(5) 0.036(5) 0.003(4) 0.014(4) 0.011(4)
C13' 0.022(4) 0.027(4) 0.025(4) 0.002(3) 0.008(3) 0.002(3)
C1' 0.045(6) 0.041(5) 0.044(6) -0.005(4) 0.016(4) -0.004(4)
C2" 0.040(5) 0.043(6) 0.037(5) -0.001(4) 0.004(4) -0.003(4)
C11" 0.026(4) 0.033(5) 0.029(4) -0.001(4) 0.006(3) 0.001(4)
N1' 0.036(4) 0.060(5) 0.042(5) 0.007(4) 0.006(4) 0.008(4)
N2' 0.050(5) 0.053(5) 0.039(5) 0.000(4) 0.017(4) -0.012(4)
N6" 0.029(4) 0.038(4) 0.040(4) -0.006(3) 0.008(3) -0.011(4)
C13* 0.022(4) 0.027(4) 0.025(4) -0.002(3) 0.008(3) -0.002(3)
C11" 0.026(4) 0.033(5) 0.029(4) -0.001(4) 0.006(3) 0.001(4)
C2# 0.040(5) 0.043(6) 0.037(5) 0.001(4) 0.004(4) 0.003(4)
C5# 0.045(5) 0.040(5) 0.051(6) -0.010(4) 0.019(5) -0.013(5)
C9# 0.051(6) 0.046(5) 0.023(4) -0.010(4) 0.012(4) -0.008(4)
C12* 0.028(4) 0.033(5) 0.037(5) 0.000(4) 0.013(4) 0.002(4)
C15" 0.026(4) 0.031(4) 0.028(4) -0.004(4) 0.008(3) -0.004(4)
C13* 0.022(4) 0.027(4) 0.025(4) -0.002(3) 0.008(3) -0.002(3)
C5* 0.045(5) 0.040(5) 0.051(6) 0.010(4) 0.019(5) 0.013(5)
C7* 0.040(5) 0.033(5) 0.038(5) 0.006(4) 0.010(4) 0.006(4)
C14# 0.032(4) 0.026(4) 0.025(4) -0.006(3) 0.014(3) -0.001(3)
C15' 0.026(4) 0.031(4) 0.028(4) 0.004(4) 0.008(3) 0.004(4)
C7' 0.040(5) 0.033(5) 0.038(5) -0.006(4) 0.010(4) -0.006(4)
C6" 0.042(5) 0.029(5) 0.036(5) 0.003(4) 0.014(4) 0.011(4)
C14" 0.032(4) 0.026(4) 0.025(4) 0.006(3) 0.014(3) 0.001(3)
C1" 0.045(6) 0.041(5) 0.044(6) 0.005(4) 0.016(4) 0.004(4)
C2' 0.040(5) 0.043(6) 0.037(5) 0.001(4) 0.004(4) 0.003(4)
C12" 0.028(4) 0.033(5) 0.037(5) 0.000(4) 0.013(4) 0.002(4)
C12" 0.028(4) 0.033(5) 0.037(5) 0.000(4) 0.013(4) 0.002(4)
N5" 0.036(4) 0.034(4) 0.037(4) 0.003(3) 0.013(3) -0.008(3)
N2# 0.050(5) 0.053(5) 0.039(5) 0.000(4) 0.017(4) -0.012(4)
C10# 0.041(5) 0.048(6) 0.051(6) -0.016(5) 0.001(4) -0.020(5)
C4# 0.061(7) 0.078(8) 0.054(7) -0.022(6) 0.027(6) -0.028(6)
N6* 0.029(4) 0.038(4) 0.040(4) -0.006(3) 0.008(3) -0.011(4)
C14" 0.032(4) 0.026(4) 0.025(4) 0.006(3) 0.014(3) 0.001(3)
C12" 0.028(4) 0.033(5) 0.037(5) 0.000(4) 0.013(4) 0.002(4)
C10* 0.041(5) 0.048(6) 0.051(6) 0.016(5) 0.001(4) 0.020(5)
C1* 0.045(6) 0.041(5) 0.044(6) 0.005(4) 0.016(4) 0.004(4)
C8* 0.039(5) 0.048(6) 0.039(5) 0.001(4) 0.012(4) 0.014(4)
C11# 0.026(4) 0.033(5) 0.029(4) 0.001(4) 0.006(3) -0.001(4)
C15# 0.026(4) 0.031(4) 0.028(4) 0.004(4) 0.008(3) 0.004(4)
C14' 0.032(4) 0.026(4) 0.025(4) -0.006(3) 0.014(3) -0.001(3)
C6' 0.042(5) 0.029(5) 0.036(5) -0.003(4) 0.014(4) -0.011(4)
C8' 0.039(5) 0.048(6) 0.039(5) -0.001(4) 0.012(4) -0.014(4)
C5" 0.045(5) 0.040(5) 0.051(6) 0.010(4) 0.019(5) 0.013(5)
C7" 0.040(5) 0.033(5) 0.038(5) 0.006(4) 0.010(4) 0.006(4)
C13* 0.022(4) 0.027(4) 0.025(4) -0.002(3) 0.008(3) -0.002(3)
C15" 0.026(4) 0.031(4) 0.028(4) -0.004(4) 0.008(3) -0.004(4)
C6' 0.042(5) 0.029(5) 0.036(5) -0.003(4) 0.014(4) -0.011(4)
C13* 0.022(4) 0.027(4) 0.025(4) -0.002(3) 0.008(3) -0.002(3)
N6" 0.029(4) 0.038(4) 0.040(4) -0.006(3) 0.008(3) -0.011(4)
Cu1" 0.0329(4) 0.0355(5) 0.0304(4) 0.0068(6) 0.0094(3) 0.0007(7)
Cu1# 0.0329(4) 0.0355(5) 0.0304(4) -0.0068(6) 0.0094(3) -0.0007(7)
C3# 0.065(8) 0.11(1) 0.046(6) -0.012(7) 0.017(6) -0.024(7)
N4* 0.112(8) 0.108(8) 0.064(6) -0.035(7) 0.053(6) -0.040(6)
C11" 0.026(4) 0.033(5) 0.029(4) -0.001(4) 0.006(3) 0.001(4)
N6" 0.029(4) 0.038(4) 0.040(4) -0.006(3) 0.008(3) -0.011(4)
C3* 0.065(8) 0.11(1) 0.046(6) 0.012(7) 0.017(6) 0.024(7)
C9* 0.051(6) 0.046(5) 0.023(4) 0.010(4) 0.012(4) 0.008(4)
N1# 0.036(4) 0.060(5) 0.042(5) 0.007(4) 0.006(4) 0.008(4)
N5# 0.036(4) 0.034(4) 0.037(4) -0.003(3) 0.013(3) 0.008(3)
C13# 0.022(4) 0.027(4) 0.025(4) 0.002(3) 0.008(3) 0.002(3)
C11' 0.026(4) 0.033(5) 0.029(4) 0.001(4) 0.006(3) -0.001(4)
C2' 0.040(5) 0.043(6) 0.037(5) 0.001(4) 0.004(4) 0.003(4)
C5' 0.045(5) 0.040(5) 0.051(6) -0.010(4) 0.019(5) -0.013(5)
C9' 0.051(6) 0.046(5) 0.023(4) -0.010(4) 0.012(4) -0.008(4)
C10" 0.041(5) 0.048(6) 0.051(6) 0.016(5) 0.001(4) 0.020(5)
C8" 0.039(5) 0.048(6) 0.039(5) 0.001(4) 0.012(4) 0.014(4)
C12" 0.028(4) 0.033(5) 0.037(5) 0.000(4) 0.013(4) 0.002(4)
C15* 0.026(4) 0.031(4) 0.028(4) -0.004(4) 0.008(3) -0.004(4)
C13" 0.022(4) 0.027(4) 0.025(4) -0.002(3) 0.008(3) -0.002(3)
C5' 0.045(5) 0.040(5) 0.051(6) -0.010(4) 0.019(5) -0.013(5)
C7' 0.040(5) 0.033(5) 0.038(5) -0.006(4) 0.010(4) -0.006(4)
C14" 0.032(4) 0.026(4) 0.025(4) 0.006(3) 0.014(3) 0.001(3)
C15* 0.026(4) 0.031(4) 0.028(4) -0.004(4) 0.008(3) -0.004(4)
Cu1' 0.0329(4) 0.0355(5) 0.0304(4) -0.0068(6) 0.0094(3) -0.0007(7)
N1" 0.036(4) 0.060(5) 0.042(5) -0.007(4) 0.006(4) -0.008(4)
N2" 0.050(5) 0.053(5) 0.039(5) 0.000(4) 0.017(4) 0.012(4)
N6' 0.029(4) 0.038(4) 0.040(4) 0.006(3) 0.008(3) 0.011(4)
N1# 0.036(4) 0.060(5) 0.042(5) 0.007(4) 0.006(4) 0.008(4)
N5# 0.036(4) 0.034(4) 0.037(4) -0.003(3) 0.013(3) 0.008(3)
N3# 0.078(8) 0.20(1) 0.071(8) -0.043(8) 0.005(6) -0.060(8)
N5" 0.036(4) 0.034(4) 0.037(4) 0.003(3) 0.013(3) -0.008(3)
Cu1' 0.0329(4) 0.0355(5) 0.0304(4) -0.0068(6) 0.0094(3) -0.0007(7)
N3* 0.078(8) 0.20(1) 0.071(8) 0.043(8) 0.005(6) 0.060(8)
C4* 0.061(7) 0.078(8) 0.054(7) 0.022(6) 0.027(6) 0.028(6)
Cu1# 0.0329(4) 0.0355(5) 0.0304(4) -0.0068(6) 0.0094(3) -0.0007(7)
C12' 0.028(4) 0.033(5) 0.037(5) 0.000(4) 0.013(4) -0.002(4)
N5' 0.036(4) 0.034(4) 0.037(4) -0.003(3) 0.013(3) 0.008(3)
N2' 0.050(5) 0.053(5) 0.039(5) 0.000(4) 0.017(4) -0.012(4)
C10' 0.041(5) 0.048(6) 0.051(6) -0.016(5) 0.001(4) -0.020(5)
C4' 0.061(7) 0.078(8) 0.054(7) -0.022(6) 0.027(6) -0.028(6)
C3" 0.065(8) 0.11(1) 0.046(6) 0.012(7) 0.017(6) 0.024(7)
C9" 0.051(6) 0.046(5) 0.023(4) 0.010(4) 0.012(4) 0.008(4)
N6" 0.029(4) 0.038(4) 0.040(4) -0.006(3) 0.008(3) -0.011(4)
C14* 0.032(4) 0.026(4) 0.025(4) 0.006(3) 0.014(3) 0.001(3)
C12* 0.028(4) 0.033(5) 0.037(5) 0.000(4) 0.013(4) 0.002(4)
C10' 0.041(5) 0.048(6) 0.051(6) -0.016(5) 0.001(4) -0.020(5)
C1' 0.045(6) 0.041(5) 0.044(6) -0.005(4) 0.016(4) -0.004(4)
C8' 0.039(5) 0.048(6) 0.039(5) -0.001(4) 0.012(4) -0.014(4)
C11" 0.026(4) 0.033(5) 0.029(4) -0.001(4) 0.006(3) 0.001(4)
C15" 0.026(4) 0.031(4) 0.028(4) -0.004(4) 0.008(3) -0.004(4)
C14* 0.032(4) 0.026(4) 0.025(4) 0.006(3) 0.014(3) 0.001(3)
N1' 0.036(4) 0.060(5) 0.042(5) 0.007(4) 0.006(4) 0.008(4)
N2' 0.050(5) 0.053(5) 0.039(5) 0.000(4) 0.017(4) -0.012(4)
N5' 0.036(4) 0.034(4) 0.037(4) -0.003(3) 0.013(3) 0.008(3)
C1' 0.045(6) 0.041(5) 0.044(6) -0.005(4) 0.016(4) -0.004(4)
C2" 0.040(5) 0.043(6) 0.037(5) -0.001(4) 0.004(4) -0.003(4)
C12' 0.028(4) 0.033(5) 0.037(5) 0.000(4) 0.013(4) -0.002(4)
C1* 0.045(6) 0.041(5) 0.044(6) 0.005(4) 0.016(4) 0.004(4)
C11# 0.026(4) 0.033(5) 0.029(4) 0.001(4) 0.006(3) -0.001(4)
Cu1" 0.0329(4) 0.0355(5) 0.0304(4) 0.0068(6) 0.0094(3) 0.0007(7)
N1' 0.036(4) 0.060(5) 0.042(5) 0.007(4) 0.006(4) 0.008(4)
N2' 0.050(5) 0.053(5) 0.039(5) 0.000(4) 0.017(4) -0.012(4)
N5' 0.036(4) 0.034(4) 0.037(4) -0.003(3) 0.013(3) 0.008(3)
N4# 0.112(8) 0.108(8) 0.064(6) 0.035(7) 0.053(6) 0.040(6)
N2# 0.050(5) 0.053(5) 0.039(5) 0.000(4) 0.017(4) -0.012(4)
N6* 0.029(4) 0.038(4) 0.040(4) -0.006(3) 0.008(3) -0.011(4)
N6' 0.029(4) 0.038(4) 0.040(4) 0.006(3) 0.008(3) 0.011(4)
Cu1' 0.0329(4) 0.0355(5) 0.0304(4) -0.0068(6) 0.0094(3) -0.0007(7)
C3' 0.065(8) 0.11(1) 0.046(6) -0.012(7) 0.017(6) -0.024(7)
N4" 0.112(8) 0.108(8) 0.064(6) -0.035(7) 0.053(6) -0.040(6)
N3" 0.078(8) 0.20(1) 0.071(8) 0.043(8) 0.005(6) 0.060(8)
C4" 0.061(7) 0.078(8) 0.054(7) 0.022(6) 0.027(6) 0.028(6)
C11* 0.026(4) 0.033(5) 0.029(4) -0.001(4) 0.006(3) 0.001(4)
N6* 0.029(4) 0.038(4) 0.040(4) -0.006(3) 0.008(3) -0.011(4)
C3' 0.065(8) 0.11(1) 0.046(6) -0.012(7) 0.017(6) -0.024(7)
C9' 0.051(6) 0.046(5) 0.023(4) -0.010(4) 0.012(4) -0.008(4)
N1" 0.036(4) 0.060(5) 0.042(5) -0.007(4) 0.006(4) -0.008(4)
N5" 0.036(4) 0.034(4) 0.037(4) 0.003(3) 0.013(3) -0.008(3)
C13" 0.022(4) 0.027(4) 0.025(4) -0.002(3) 0.008(3) -0.002(3)
C11* 0.026(4) 0.033(5) 0.029(4) -0.001(4) 0.006(3) 0.001(4)
C1" 0.045(6) 0.041(5) 0.044(6) 0.005(4) 0.016(4) 0.004(4)
C2' 0.040(5) 0.043(6) 0.037(5) 0.001(4) 0.004(4) 0.003(4)
C11' 0.026(4) 0.033(5) 0.029(4) 0.001(4) 0.006(3) -0.001(4)
C7' 0.040(5) 0.033(5) 0.038(5) -0.006(4) 0.010(4) -0.006(4)
C6" 0.042(5) 0.029(5) 0.036(5) 0.003(4) 0.014(4) 0.011(4)
C13# 0.022(4) 0.027(4) 0.025(4) 0.002(3) 0.008(3) 0.002(3)
C7* 0.040(5) 0.033(5) 0.038(5) 0.006(4) 0.010(4) 0.006(4)
C14# 0.032(4) 0.026(4) 0.025(4) -0.006(3) 0.014(3) -0.001(3)
N1" 0.036(4) 0.060(5) 0.042(5) -0.007(4) 0.006(4) -0.008(4)
N2" 0.050(5) 0.053(5) 0.039(5) 0.000(4) 0.017(4) 0.012(4)
N6' 0.029(4) 0.038(4) 0.040(4) 0.006(3) 0.008(3) 0.011(4)
C1" 0.045(6) 0.041(5) 0.044(6) 0.005(4) 0.016(4) 0.004(4)
C2' 0.040(5) 0.043(6) 0.037(5) 0.001(4) 0.004(4) 0.003(4)
C11' 0.026(4) 0.033(5) 0.029(4) 0.001(4) 0.006(3) -0.001(4)
C2# 0.040(5) 0.043(6) 0.037(5) 0.001(4) 0.004(4) 0.003(4)
C12* 0.028(4) 0.033(5) 0.037(5) 0.000(4) 0.013(4) 0.002(4)
Cu1" 0.0329(4) 0.0355(5) 0.0304(4) 0.0068(6) 0.0094(3) 0.0007(7)
N1' 0.036(4) 0.060(5) 0.042(5) 0.007(4) 0.006(4) 0.008(4)
N3' 0.078(8) 0.20(1) 0.071(8) -0.043(8) 0.005(6) -0.060(8)
N4' 0.112(8) 0.108(8) 0.064(6) 0.035(7) 0.053(6) 0.040(6)
N5* 0.036(4) 0.034(4) 0.037(4) 0.003(3) 0.013(3) -0.008(3)
Cu1# 0.0329(4) 0.0355(5) 0.0304(4) -0.0068(6) 0.0094(3) -0.0007(7)
N3' 0.078(8) 0.20(1) 0.071(8) -0.043(8) 0.005(6) -0.060(8)
C4' 0.061(7) 0.078(8) 0.054(7) -0.022(6) 0.027(6) -0.028(6)
Cu1" 0.0329(4) 0.0355(5) 0.0304(4) 0.0068(6) 0.0094(3) 0.0007(7)
C12* 0.028(4) 0.033(5) 0.037(5) 0.000(4) 0.013(4) 0.002(4)
N5* 0.036(4) 0.034(4) 0.037(4) 0.003(3) 0.013(3) -0.008(3)
C7" 0.040(5) 0.033(5) 0.038(5) 0.006(4) 0.010(4) 0.006(4)
C6' 0.042(5) 0.029(5) 0.036(5) -0.003(4) 0.014(4) -0.011(4)
C14' 0.032(4) 0.026(4) 0.025(4) -0.006(3) 0.014(3) -0.001(3)
C8' 0.039(5) 0.048(6) 0.039(5) -0.001(4) 0.012(4) -0.014(4)
C5" 0.045(5) 0.040(5) 0.051(6) 0.010(4) 0.019(5) 0.013(5)
C7" 0.040(5) 0.033(5) 0.038(5) 0.006(4) 0.010(4) 0.006(4)
C14' 0.032(4) 0.026(4) 0.025(4) -0.006(3) 0.014(3) -0.001(3)
C15# 0.026(4) 0.031(4) 0.028(4) 0.004(4) 0.008(3) 0.004(4)
C6* 0.042(5) 0.029(5) 0.036(5) 0.003(4) 0.014(4) 0.011(4)
C8* 0.039(5) 0.048(6) 0.039(5) 0.001(4) 0.012(4) 0.014(4)
C13' 0.022(4) 0.027(4) 0.025(4) 0.002(3) 0.008(3) 0.002(3)
C15# 0.026(4) 0.031(4) 0.028(4) 0.004(4) 0.008(3) 0.004(4)
C1' 0.045(6) 0.041(5) 0.044(6) -0.005(4) 0.016(4) -0.004(4)
C2" 0.040(5) 0.043(6) 0.037(5) -0.001(4) 0.004(4) -0.003(4)
C12' 0.028(4) 0.033(5) 0.037(5) 0.000(4) 0.013(4) -0.002(4)
C6' 0.042(5) 0.029(5) 0.036(5) -0.003(4) 0.014(4) -0.011(4)
C6# 0.042(5) 0.029(5) 0.036(5) -0.003(4) 0.014(4) -0.011(4)
C13" 0.022(4) 0.027(4) 0.025(4) -0.002(3) 0.008(3) -0.002(3)
N1" 0.036(4) 0.060(5) 0.042(5) -0.007(4) 0.006(4) -0.008(4)
N2" 0.050(5) 0.053(5) 0.039(5) 0.000(4) 0.017(4) 0.012(4)
N5" 0.036(4) 0.034(4) 0.037(4) 0.003(3) 0.013(3) -0.008(3)
C1" 0.045(6) 0.041(5) 0.044(6) 0.005(4) 0.016(4) 0.004(4)
Cu1* 0.0329(4) 0.0355(5) 0.0304(4) 0.0068(6) 0.0094(3) 0.0007(7)
N1# 0.036(4) 0.060(5) 0.042(5) 0.007(4) 0.006(4) 0.008(4)
N2# 0.050(5) 0.053(5) 0.039(5) 0.000(4) 0.017(4) -0.012(4)
N4" 0.112(8) 0.108(8) 0.064(6) -0.035(7) 0.053(6) -0.040(6)
N2" 0.050(5) 0.053(5) 0.039(5) 0.000(4) 0.017(4) 0.012(4)
N6' 0.029(4) 0.038(4) 0.040(4) 0.006(3) 0.008(3) 0.011(4)
N6* 0.029(4) 0.038(4) 0.040(4) -0.006(3) 0.008(3) -0.011(4)
Cu1* 0.0329(4) 0.0355(5) 0.0304(4) 0.0068(6) 0.0094(3) 0.0007(7)
C6" 0.042(5) 0.029(5) 0.036(5) 0.003(4) 0.014(4) 0.011(4)
C8" 0.039(5) 0.048(6) 0.039(5) 0.001(4) 0.012(4) 0.014(4)
C5' 0.045(5) 0.040(5) 0.051(6) -0.010(4) 0.019(5) -0.013(5)
C13# 0.022(4) 0.027(4) 0.025(4) 0.002(3) 0.008(3) 0.002(3)
C15' 0.026(4) 0.031(4) 0.028(4) 0.004(4) 0.008(3) 0.004(4)
C9' 0.051(6) 0.046(5) 0.023(4) -0.010(4) 0.012(4) -0.008(4)
C10" 0.041(5) 0.048(6) 0.051(6) 0.016(5) 0.001(4) 0.020(5)
C8" 0.039(5) 0.048(6) 0.039(5) 0.001(4) 0.012(4) 0.014(4)
C15' 0.026(4) 0.031(4) 0.028(4) 0.004(4) 0.008(3) 0.004(4)
C14# 0.032(4) 0.026(4) 0.025(4) -0.006(3) 0.014(3) -0.001(3)
C2* 0.040(5) 0.043(6) 0.037(5) -0.001(4) 0.004(4) -0.003(4)
C5* 0.045(5) 0.040(5) 0.051(6) 0.010(4) 0.019(5) 0.013(5)
C9* 0.051(6) 0.046(5) 0.023(4) 0.010(4) 0.012(4) 0.008(4)
C12# 0.028(4) 0.033(5) 0.037(5) 0.000(4) 0.013(4) -0.002(4)
C15' 0.026(4) 0.031(4) 0.028(4) 0.004(4) 0.008(3) 0.004(4)
C13# 0.022(4) 0.027(4) 0.025(4) 0.002(3) 0.008(3) 0.002(3)
C7' 0.040(5) 0.033(5) 0.038(5) -0.006(4) 0.010(4) -0.006(4)
C6" 0.042(5) 0.029(5) 0.036(5) 0.003(4) 0.014(4) 0.011(4)
C13# 0.022(4) 0.027(4) 0.025(4) 0.002(3) 0.008(3) 0.002(3)
C5' 0.045(5) 0.040(5) 0.051(6) -0.010(4) 0.019(5) -0.013(5)
C5# 0.045(5) 0.040(5) 0.051(6) -0.010(4) 0.019(5) -0.013(5)
C7# 0.040(5) 0.033(5) 0.038(5) -0.006(4) 0.010(4) -0.006(4)
C14* 0.032(4) 0.026(4) 0.025(4) 0.006(3) 0.014(3) 0.001(3)
C15" 0.026(4) 0.031(4) 0.028(4) -0.004(4) 0.008(3) -0.004(4)
C1' 0.045(6) 0.041(5) 0.044(6) -0.005(4) 0.016(4) -0.004(4)
C2" 0.040(5) 0.043(6) 0.037(5) -0.001(4) 0.004(4) -0.003(4)
C11" 0.026(4) 0.033(5) 0.029(4) -0.001(4) 0.006(3) 0.001(4)
C7" 0.040(5) 0.033(5) 0.038(5) 0.006(4) 0.010(4) 0.006(4)
N1* 0.036(4) 0.060(5) 0.042(5) -0.007(4) 0.006(4) -0.008(4)
N2* 0.050(5) 0.053(5) 0.039(5) 0.000(4) 0.017(4) 0.012(4)
C1* 0.045(6) 0.041(5) 0.044(6) 0.005(4) 0.016(4) 0.004(4)
C2# 0.040(5) 0.043(6) 0.037(5) 0.001(4) 0.004(4) 0.003(4)
C2" 0.040(5) 0.043(6) 0.037(5) -0.001(4) 0.004(4) -0.003(4)
C12' 0.028(4) 0.033(5) 0.037(5) 0.000(4) 0.013(4) -0.002(4)
Cu1# 0.0329(4) 0.0355(5) 0.0304(4) -0.0068(6) 0.0094(3) -0.0007(7)
N1* 0.036(4) 0.060(5) 0.042(5) -0.007(4) 0.006(4) -0.008(4)
N2* 0.050(5) 0.053(5) 0.039(5) 0.000(4) 0.017(4) 0.012(4)
C2" 0.040(5) 0.043(6) 0.037(5) -0.001(4) 0.004(4) -0.003(4)
C5" 0.045(5) 0.040(5) 0.051(6) 0.010(4) 0.019(5) 0.013(5)
C9" 0.051(6) 0.046(5) 0.023(4) 0.010(4) 0.012(4) 0.008(4)
C10' 0.041(5) 0.048(6) 0.051(6) -0.016(5) 0.001(4) -0.020(5)
C12' 0.028(4) 0.033(5) 0.037(5) 0.000(4) 0.013(4) -0.002(4)
C15# 0.026(4) 0.031(4) 0.028(4) 0.004(4) 0.008(3) 0.004(4)
C13' 0.022(4) 0.027(4) 0.025(4) 0.002(3) 0.008(3) 0.002(3)
C4' 0.061(7) 0.078(8) 0.054(7) -0.022(6) 0.027(6) -0.028(6)
C3" 0.065(8) 0.11(1) 0.046(6) 0.012(7) 0.017(6) 0.024(7)
C9" 0.051(6) 0.046(5) 0.023(4) 0.010(4) 0.012(4) 0.008(4)
C13' 0.022(4) 0.027(4) 0.025(4) 0.002(3) 0.008(3) 0.002(3)
C11# 0.026(4) 0.033(5) 0.029(4) 0.001(4) 0.006(3) -0.001(4)
N2* 0.050(5) 0.053(5) 0.039(5) 0.000(4) 0.017(4) 0.012(4)
C10* 0.041(5) 0.048(6) 0.051(6) 0.016(5) 0.001(4) 0.020(5)
C4* 0.061(7) 0.078(8) 0.054(7) 0.022(6) 0.027(6) 0.028(6)
N6# 0.029(4) 0.038(4) 0.040(4) 0.006(3) 0.008(3) 0.011(4)
C14' 0.032(4) 0.026(4) 0.025(4) -0.006(3) 0.014(3) -0.001(3)
C8' 0.039(5) 0.048(6) 0.039(5) -0.001(4) 0.012(4) -0.014(4)
C5" 0.045(5) 0.040(5) 0.051(6) 0.010(4) 0.019(5) 0.013(5)
C7" 0.040(5) 0.033(5) 0.038(5) 0.006(4) 0.010(4) 0.006(4)
C14' 0.032(4) 0.026(4) 0.025(4) -0.006(3) 0.014(3) -0.001(3)
C15# 0.026(4) 0.031(4) 0.028(4) 0.004(4) 0.008(3) 0.004(4)
C10' 0.041(5) 0.048(6) 0.051(6) -0.016(5) 0.001(4) -0.020(5)
C10# 0.041(5) 0.048(6) 0.051(6) -0.016(5) 0.001(4) -0.020(5)
C1# 0.045(6) 0.041(5) 0.044(6) -0.005(4) 0.016(4) -0.004(4)
C8# 0.039(5) 0.048(6) 0.039(5) -0.001(4) 0.012(4) -0.014(4)
C11* 0.026(4) 0.033(5) 0.029(4) -0.001(4) 0.006(3) 0.001(4)
C15* 0.026(4) 0.031(4) 0.028(4) -0.004(4) 0.008(3) -0.004(4)
C14" 0.032(4) 0.026(4) 0.025(4) 0.006(3) 0.014(3) 0.001(3)
C7' 0.040(5) 0.033(5) 0.038(5) -0.006(4) 0.010(4) -0.006(4)
C6" 0.042(5) 0.029(5) 0.036(5) 0.003(4) 0.014(4) 0.011(4)
C14" 0.032(4) 0.026(4) 0.025(4) 0.006(3) 0.014(3) 0.001(3)
C8" 0.039(5) 0.048(6) 0.039(5) 0.001(4) 0.012(4) 0.014(4)
C1# 0.045(6) 0.041(5) 0.044(6) -0.005(4) 0.016(4) -0.004(4)
C2* 0.040(5) 0.043(6) 0.037(5) -0.001(4) 0.004(4) -0.003(4)
C7* 0.040(5) 0.033(5) 0.038(5) 0.006(4) 0.010(4) 0.006(4)
C6# 0.042(5) 0.029(5) 0.036(5) -0.003(4) 0.014(4) -0.011(4)
C6" 0.042(5) 0.029(5) 0.036(5) 0.003(4) 0.014(4) 0.011(4)
N1# 0.036(4) 0.060(5) 0.042(5) 0.007(4) 0.006(4) 0.008(4)
N2# 0.050(5) 0.053(5) 0.039(5) 0.000(4) 0.017(4) -0.012(4)
C1# 0.045(6) 0.041(5) 0.044(6) -0.005(4) 0.016(4) -0.004(4)
C2* 0.040(5) 0.043(6) 0.037(5) -0.001(4) 0.004(4) -0.003(4)
N2" 0.050(5) 0.053(5) 0.039(5) 0.000(4) 0.017(4) 0.012(4)
C10" 0.041(5) 0.048(6) 0.051(6) 0.016(5) 0.001(4) 0.020(5)
C4" 0.061(7) 0.078(8) 0.054(7) 0.022(6) 0.027(6) 0.028(6)
C3' 0.065(8) 0.11(1) 0.046(6) -0.012(7) 0.017(6) -0.024(7)
N6' 0.029(4) 0.038(4) 0.040(4) 0.006(3) 0.008(3) 0.011(4)
C14# 0.032(4) 0.026(4) 0.025(4) -0.006(3) 0.014(3) -0.001(3)
C12# 0.028(4) 0.033(5) 0.037(5) 0.000(4) 0.013(4) -0.002(4)
N4" 0.112(8) 0.108(8) 0.064(6) -0.035(7) 0.053(6) -0.040(6)
N3" 0.078(8) 0.20(1) 0.071(8) 0.043(8) 0.005(6) 0.060(8)
C4" 0.061(7) 0.078(8) 0.054(7) 0.022(6) 0.027(6) 0.028(6)
C12# 0.028(4) 0.033(5) 0.037(5) 0.000(4) 0.013(4) -0.002(4)
N5# 0.036(4) 0.034(4) 0.037(4) -0.003(3) 0.013(3) 0.008(3)
Cu1* 0.0329(4) 0.0355(5) 0.0304(4) 0.0068(6) 0.0094(3) 0.0007(7)
C3* 0.065(8) 0.11(1) 0.046(6) 0.012(7) 0.017(6) 0.024(7)
N4# 0.112(8) 0.108(8) 0.064(6) 0.035(7) 0.053(6) 0.040(6)
C11' 0.026(4) 0.033(5) 0.029(4) 0.001(4) 0.006(3) -0.001(4)
C9' 0.051(6) 0.046(5) 0.023(4) -0.010(4) 0.012(4) -0.008(4)
C10" 0.041(5) 0.048(6) 0.051(6) 0.016(5) 0.001(4) 0.020(5)
C1" 0.045(6) 0.041(5) 0.044(6) 0.005(4) 0.016(4) 0.004(4)
C8" 0.039(5) 0.048(6) 0.039(5) 0.001(4) 0.012(4) 0.014(4)
C11' 0.026(4) 0.033(5) 0.029(4) 0.001(4) 0.006(3) -0.001(4)
C15' 0.026(4) 0.031(4) 0.028(4) 0.004(4) 0.008(3) 0.004(4)
C14# 0.032(4) 0.026(4) 0.025(4) -0.006(3) 0.014(3) -0.001(3)
C3' 0.065(8) 0.11(1) 0.046(6) -0.012(7) 0.017(6) -0.024(7)
C3# 0.065(8) 0.11(1) 0.046(6) -0.012(7) 0.017(6) -0.024(7)
C9# 0.051(6) 0.046(5) 0.023(4) -0.010(4) 0.012(4) -0.008(4)
N1* 0.036(4) 0.060(5) 0.042(5) -0.007(4) 0.006(4) -0.008(4)
N5* 0.036(4) 0.034(4) 0.037(4) 0.003(3) 0.013(3) -0.008(3)
C13* 0.022(4) 0.027(4) 0.025(4) -0.002(3) 0.008(3) -0.002(3)
C11" 0.026(4) 0.033(5) 0.029(4) -0.001(4) 0.006(3) 0.001(4)
C6' 0.042(5) 0.029(5) 0.036(5) -0.003(4) 0.014(4) -0.011(4)
C8' 0.039(5) 0.048(6) 0.039(5) -0.001(4) 0.012(4) -0.014(4)
C5" 0.045(5) 0.040(5) 0.051(6) 0.010(4) 0.019(5) 0.013(5)
C13* 0.022(4) 0.027(4) 0.025(4) -0.002(3) 0.008(3) -0.002(3)
C15" 0.026(4) 0.031(4) 0.028(4) -0.004(4) 0.008(3) -0.004(4)
C9" 0.051(6) 0.046(5) 0.023(4) 0.010(4) 0.012(4) 0.008(4)
C7# 0.040(5) 0.033(5) 0.038(5) -0.006(4) 0.010(4) -0.006(4)
C6* 0.042(5) 0.029(5) 0.036(5) 0.003(4) 0.014(4) 0.011(4)
C6* 0.042(5) 0.029(5) 0.036(5) 0.003(4) 0.014(4) 0.011(4)
C8* 0.039(5) 0.048(6) 0.039(5) 0.001(4) 0.012(4) 0.014(4)
C5# 0.045(5) 0.040(5) 0.051(6) -0.010(4) 0.019(5) -0.013(5)
C5" 0.045(5) 0.040(5) 0.051(6) 0.010(4) 0.019(5) 0.013(5)
C7" 0.040(5) 0.033(5) 0.038(5) 0.006(4) 0.010(4) 0.006(4)
C1* 0.045(6) 0.041(5) 0.044(6) 0.005(4) 0.016(4) 0.004(4)
C2# 0.040(5) 0.043(6) 0.037(5) 0.001(4) 0.004(4) 0.003(4)
C7# 0.040(5) 0.033(5) 0.038(5) -0.006(4) 0.010(4) -0.006(4)
Cu1" 0.0329(4) 0.0355(5) 0.0304(4) 0.0068(6) 0.0094(3) 0.0007(7)
C3" 0.065(8) 0.11(1) 0.046(6) 0.012(7) 0.017(6) 0.024(7)
N4' 0.112(8) 0.108(8) 0.064(6) 0.035(7) 0.053(6) 0.040(6)
N3' 0.078(8) 0.20(1) 0.071(8) -0.043(8) 0.005(6) -0.060(8)
C11# 0.026(4) 0.033(5) 0.029(4) 0.001(4) 0.006(3) -0.001(4)
N6# 0.029(4) 0.038(4) 0.040(4) 0.006(3) 0.008(3) 0.011(4)
N4' 0.112(8) 0.108(8) 0.064(6) 0.035(7) 0.053(6) 0.040(6)
N6# 0.029(4) 0.038(4) 0.040(4) 0.006(3) 0.008(3) 0.011(4)
Cu1# 0.0329(4) 0.0355(5) 0.0304(4) -0.0068(6) 0.0094(3) -0.0007(7)
N1* 0.036(4) 0.060(5) 0.042(5) -0.007(4) 0.006(4) -0.008(4)
N5* 0.036(4) 0.034(4) 0.037(4) 0.003(3) 0.013(3) -0.008(3)
N3* 0.078(8) 0.20(1) 0.071(8) 0.043(8) 0.005(6) 0.060(8)
N5' 0.036(4) 0.034(4) 0.037(4) -0.003(3) 0.013(3) 0.008(3)
C4' 0.061(7) 0.078(8) 0.054(7) -0.022(6) 0.027(6) -0.028(6)
C3" 0.065(8) 0.11(1) 0.046(6) 0.012(7) 0.017(6) 0.024(7)
C9" 0.051(6) 0.046(5) 0.023(4) 0.010(4) 0.012(4) 0.008(4)
N1' 0.036(4) 0.060(5) 0.042(5) 0.007(4) 0.006(4) 0.008(4)
N5' 0.036(4) 0.034(4) 0.037(4) -0.003(3) 0.013(3) 0.008(3)
C13' 0.022(4) 0.027(4) 0.025(4) 0.002(3) 0.008(3) 0.002(3)
C11# 0.026(4) 0.033(5) 0.029(4) 0.001(4) 0.006(3) -0.001(4)
N3' 0.078(8) 0.20(1) 0.071(8) -0.043(8) 0.005(6) -0.060(8)
N3# 0.078(8) 0.20(1) 0.071(8) -0.043(8) 0.005(6) -0.060(8)
C4# 0.061(7) 0.078(8) 0.054(7) -0.022(6) 0.027(6) -0.028(6)
Cu1* 0.0329(4) 0.0355(5) 0.0304(4) 0.0068(6) 0.0094(3) 0.0007(7)
C12" 0.028(4) 0.033(5) 0.037(5) 0.000(4) 0.013(4) 0.002(4)
N5" 0.036(4) 0.034(4) 0.037(4) 0.003(3) 0.013(3) -0.008(3)
C2' 0.040(5) 0.043(6) 0.037(5) 0.001(4) 0.004(4) 0.003(4)
C5' 0.045(5) 0.040(5) 0.051(6) -0.010(4) 0.019(5) -0.013(5)
C9' 0.051(6) 0.046(5) 0.023(4) -0.010(4) 0.012(4) -0.008(4)
C10" 0.041(5) 0.048(6) 0.051(6) 0.016(5) 0.001(4) 0.020(5)
C12" 0.028(4) 0.033(5) 0.037(5) 0.000(4) 0.013(4) 0.002(4)
C15* 0.026(4) 0.031(4) 0.028(4) -0.004(4) 0.008(3) -0.004(4)
C13" 0.022(4) 0.027(4) 0.025(4) -0.002(3) 0.008(3) -0.002(3)
C4" 0.061(7) 0.078(8) 0.054(7) 0.022(6) 0.027(6) 0.028(6)
C8# 0.039(5) 0.048(6) 0.039(5) -0.001(4) 0.012(4) -0.014(4)
C5* 0.045(5) 0.040(5) 0.051(6) 0.010(4) 0.019(5) 0.013(5)
C7* 0.040(5) 0.033(5) 0.038(5) 0.006(4) 0.010(4) 0.006(4)
C5* 0.045(5) 0.040(5) 0.051(6) 0.010(4) 0.019(5) 0.013(5)
C9* 0.051(6) 0.046(5) 0.023(4) 0.010(4) 0.012(4) 0.008(4)
C10# 0.041(5) 0.048(6) 0.051(6) -0.016(5) 0.001(4) -0.020(5)
C10" 0.041(5) 0.048(6) 0.051(6) 0.016(5) 0.001(4) 0.020(5)
C1" 0.045(6) 0.041(5) 0.044(6) 0.005(4) 0.016(4) 0.004(4)
C8" 0.039(5) 0.048(6) 0.039(5) 0.001(4) 0.012(4) 0.014(4)
C7* 0.040(5) 0.033(5) 0.038(5) 0.006(4) 0.010(4) 0.006(4)
C6# 0.042(5) 0.029(5) 0.036(5) -0.003(4) 0.014(4) -0.011(4)
C8# 0.039(5) 0.048(6) 0.039(5) -0.001(4) 0.012(4) -0.014(4)
N1" 0.036(4) 0.060(5) 0.042(5) -0.007(4) 0.006(4) -0.008(4)
N3" 0.078(8) 0.20(1) 0.071(8) 0.043(8) 0.005(6) 0.060(8)
N5# 0.036(4) 0.034(4) 0.037(4) -0.003(3) 0.013(3) 0.008(3)
Cu1* 0.0329(4) 0.0355(5) 0.0304(4) 0.0068(6) 0.0094(3) 0.0007(7)
Cu1* 0.0329(4) 0.0355(5) 0.0304(4) 0.0068(6) 0.0094(3) 0.0007(7)
N1# 0.036(4) 0.060(5) 0.042(5) 0.007(4) 0.006(4) 0.008(4)
N2# 0.050(5) 0.053(5) 0.039(5) 0.000(4) 0.017(4) -0.012(4)
C1# 0.045(6) 0.041(5) 0.044(6) -0.005(4) 0.016(4) -0.004(4)
C11* 0.026(4) 0.033(5) 0.029(4) -0.001(4) 0.006(3) 0.001(4)
Cu1' 0.0329(4) 0.0355(5) 0.0304(4) -0.0068(6) 0.0094(3) -0.0007(7)
N4" 0.112(8) 0.108(8) 0.064(6) -0.035(7) 0.053(6) -0.040(6)
N3" 0.078(8) 0.20(1) 0.071(8) 0.043(8) 0.005(6) 0.060(8)
C4" 0.061(7) 0.078(8) 0.054(7) 0.022(6) 0.027(6) 0.028(6)
Cu1' 0.0329(4) 0.0355(5) 0.0304(4) -0.0068(6) 0.0094(3) -0.0007(7)
C12# 0.028(4) 0.033(5) 0.037(5) 0.000(4) 0.013(4) -0.002(4)
N5# 0.036(4) 0.034(4) 0.037(4) -0.003(3) 0.013(3) 0.008(3)
N4* 0.112(8) 0.108(8) 0.064(6) -0.035(7) 0.053(6) -0.040(6)
N2* 0.050(5) 0.053(5) 0.039(5) 0.000(4) 0.017(4) 0.012(4)
N6# 0.029(4) 0.038(4) 0.040(4) 0.006(3) 0.008(3) 0.011(4)
N6" 0.029(4) 0.038(4) 0.040(4) -0.006(3) 0.008(3) -0.011(4)
N2' 0.050(5) 0.053(5) 0.039(5) 0.000(4) 0.017(4) -0.012(4)
C10' 0.041(5) 0.048(6) 0.051(6) -0.016(5) 0.001(4) -0.020(5)
C4' 0.061(7) 0.078(8) 0.054(7) -0.022(6) 0.027(6) -0.028(6)
C3" 0.065(8) 0.11(1) 0.046(6) 0.012(7) 0.017(6) 0.024(7)
N6" 0.029(4) 0.038(4) 0.040(4) -0.006(3) 0.008(3) -0.011(4)
C14* 0.032(4) 0.026(4) 0.025(4) 0.006(3) 0.014(3) 0.001(3)
C12* 0.028(4) 0.033(5) 0.037(5) 0.000(4) 0.013(4) 0.002(4)
N4' 0.112(8) 0.108(8) 0.064(6) 0.035(7) 0.053(6) 0.040(6)
C9# 0.051(6) 0.046(5) 0.023(4) -0.010(4) 0.012(4) -0.008(4)
C10* 0.041(5) 0.048(6) 0.051(6) 0.016(5) 0.001(4) 0.020(5)
C1* 0.045(6) 0.041(5) 0.044(6) 0.005(4) 0.016(4) 0.004(4)
C8* 0.039(5) 0.048(6) 0.039(5) 0.001(4) 0.012(4) 0.014(4)
C10* 0.041(5) 0.048(6) 0.051(6) 0.016(5) 0.001(4) 0.020(5)
C4* 0.061(7) 0.078(8) 0.054(7) 0.022(6) 0.027(6) 0.028(6)
C3# 0.065(8) 0.11(1) 0.046(6) -0.012(7) 0.017(6) -0.024(7)
C3" 0.065(8) 0.11(1) 0.046(6) 0.012(7) 0.017(6) 0.024(7)
C9" 0.051(6) 0.046(5) 0.023(4) 0.010(4) 0.012(4) 0.008(4)
N1' 0.036(4) 0.060(5) 0.042(5) 0.007(4) 0.006(4) 0.008(4)
C6* 0.042(5) 0.029(5) 0.036(5) 0.003(4) 0.014(4) 0.011(4)
C8* 0.039(5) 0.048(6) 0.039(5) 0.001(4) 0.012(4) 0.014(4)
C5# 0.045(5) 0.040(5) 0.051(6) -0.010(4) 0.019(5) -0.013(5)
C9# 0.051(6) 0.046(5) 0.023(4) -0.010(4) 0.012(4) -0.008(4)
C1' 0.045(6) 0.041(5) 0.044(6) -0.005(4) 0.016(4) -0.004(4)
Cu1# 0.0329(4) 0.0355(5) 0.0304(4) -0.0068(6) 0.0094(3) -0.0007(7)
N1* 0.036(4) 0.060(5) 0.042(5) -0.007(4) 0.006(4) -0.008(4)
N2* 0.050(5) 0.053(5) 0.039(5) 0.000(4) 0.017(4) 0.012(4)
N1* 0.036(4) 0.060(5) 0.042(5) -0.007(4) 0.006(4) -0.008(4)
N2* 0.050(5) 0.053(5) 0.039(5) 0.000(4) 0.017(4) 0.012(4)
C1* 0.045(6) 0.041(5) 0.044(6) 0.005(4) 0.016(4) 0.004(4)
C2# 0.040(5) 0.043(6) 0.037(5) 0.001(4) 0.004(4) 0.003(4)
C7# 0.040(5) 0.033(5) 0.038(5) -0.006(4) 0.010(4) -0.006(4)
C14* 0.032(4) 0.026(4) 0.025(4) 0.006(3) 0.014(3) 0.001(3)
N2' 0.050(5) 0.053(5) 0.039(5) 0.000(4) 0.017(4) -0.012(4)
N6" 0.029(4) 0.038(4) 0.040(4) -0.006(3) 0.008(3) -0.011(4)
N4' 0.112(8) 0.108(8) 0.064(6) 0.035(7) 0.053(6) 0.040(6)
N2' 0.050(5) 0.053(5) 0.039(5) 0.000(4) 0.017(4) -0.012(4)
N6" 0.029(4) 0.038(4) 0.040(4) -0.006(3) 0.008(3) -0.011(4)
N6# 0.029(4) 0.038(4) 0.040(4) 0.006(3) 0.008(3) 0.011(4)
Cu1# 0.0329(4) 0.0355(5) 0.0304(4) -0.0068(6) 0.0094(3) -0.0007(7)
C2* 0.040(5) 0.043(6) 0.037(5) -0.001(4) 0.004(4) -0.003(4)
C12# 0.028(4) 0.033(5) 0.037(5) 0.000(4) 0.013(4) -0.002(4)
Cu1' 0.0329(4) 0.0355(5) 0.0304(4) -0.0068(6) 0.0094(3) -0.0007(7)
Cu1' 0.0329(4) 0.0355(5) 0.0304(4) -0.0068(6) 0.0094(3) -0.0007(7)
C3' 0.065(8) 0.11(1) 0.046(6) -0.012(7) 0.017(6) -0.024(7)
N4" 0.112(8) 0.108(8) 0.064(6) -0.035(7) 0.053(6) -0.040(6)
N3" 0.078(8) 0.20(1) 0.071(8) 0.043(8) 0.005(6) 0.060(8)
C11* 0.026(4) 0.033(5) 0.029(4) -0.001(4) 0.006(3) 0.001(4)
N6* 0.029(4) 0.038(4) 0.040(4) -0.006(3) 0.008(3) -0.011(4)
C4# 0.061(7) 0.078(8) 0.054(7) -0.022(6) 0.027(6) -0.028(6)
C3* 0.065(8) 0.11(1) 0.046(6) 0.012(7) 0.017(6) 0.024(7)
C9* 0.051(6) 0.046(5) 0.023(4) 0.010(4) 0.012(4) 0.008(4)
N1# 0.036(4) 0.060(5) 0.042(5) 0.007(4) 0.006(4) 0.008(4)
C3* 0.065(8) 0.11(1) 0.046(6) 0.012(7) 0.017(6) 0.024(7)
N4# 0.112(8) 0.108(8) 0.064(6) 0.035(7) 0.053(6) 0.040(6)
N3# 0.078(8) 0.20(1) 0.071(8) -0.043(8) 0.005(6) -0.060(8)
N3" 0.078(8) 0.20(1) 0.071(8) 0.043(8) 0.005(6) 0.060(8)
C4" 0.061(7) 0.078(8) 0.054(7) 0.022(6) 0.027(6) 0.028(6)
C2* 0.040(5) 0.043(6) 0.037(5) -0.001(4) 0.004(4) -0.003(4)
C5* 0.045(5) 0.040(5) 0.051(6) 0.010(4) 0.019(5) 0.013(5)
C9* 0.051(6) 0.046(5) 0.023(4) 0.010(4) 0.012(4) 0.008(4)
C10# 0.041(5) 0.048(6) 0.051(6) -0.016(5) 0.001(4) -0.020(5)
C4# 0.061(7) 0.078(8) 0.054(7) -0.022(6) 0.027(6) -0.028(6)
C7' 0.040(5) 0.033(5) 0.038(5) -0.006(4) 0.010(4) -0.006(4)
N1# 0.036(4) 0.060(5) 0.042(5) 0.007(4) 0.006(4) 0.008(4)
N2# 0.050(5) 0.053(5) 0.039(5) 0.000(4) 0.017(4) -0.012(4)
C1# 0.045(6) 0.041(5) 0.044(6) -0.005(4) 0.016(4) -0.004(4)
C2* 0.040(5) 0.043(6) 0.037(5) -0.001(4) 0.004(4) -0.003(4)
C1# 0.045(6) 0.041(5) 0.044(6) -0.005(4) 0.016(4) -0.004(4)
C2* 0.040(5) 0.043(6) 0.037(5) -0.001(4) 0.004(4) -0.003(4)
C7* 0.040(5) 0.033(5) 0.038(5) 0.006(4) 0.010(4) 0.006(4)
C6# 0.042(5) 0.029(5) 0.036(5) -0.003(4) 0.014(4) -0.011(4)
C6# 0.042(5) 0.029(5) 0.036(5) -0.003(4) 0.014(4) -0.011(4)
C8# 0.039(5) 0.048(6) 0.039(5) -0.001(4) 0.012(4) -0.014(4)
C13" 0.022(4) 0.027(4) 0.025(4) -0.002(3) 0.008(3) -0.002(3)
C15* 0.026(4) 0.031(4) 0.028(4) -0.004(4) 0.008(3) -0.004(4)
C2' 0.040(5) 0.043(6) 0.037(5) 0.001(4) 0.004(4) 0.003(4)
C12" 0.028(4) 0.033(5) 0.037(5) 0.000(4) 0.013(4) 0.002(4)
C2' 0.040(5) 0.043(6) 0.037(5) 0.001(4) 0.004(4) 0.003(4)
C12" 0.028(4) 0.033(5) 0.037(5) 0.000(4) 0.013(4) 0.002(4)
Cu1* 0.0329(4) 0.0355(5) 0.0304(4) 0.0068(6) 0.0094(3) 0.0007(7)
N1# 0.036(4) 0.060(5) 0.042(5) 0.007(4) 0.006(4) 0.008(4)
N2# 0.050(5) 0.053(5) 0.039(5) 0.000(4) 0.017(4) -0.012(4)
C6* 0.042(5) 0.029(5) 0.036(5) 0.003(4) 0.014(4) 0.011(4)
C13' 0.022(4) 0.027(4) 0.025(4) 0.002(3) 0.008(3) 0.002(3)
N1' 0.036(4) 0.060(5) 0.042(5) 0.007(4) 0.006(4) 0.008(4)
N2' 0.050(5) 0.053(5) 0.039(5) 0.000(4) 0.017(4) -0.012(4)
N5' 0.036(4) 0.034(4) 0.037(4) -0.003(3) 0.013(3) 0.008(3)
N1' 0.036(4) 0.060(5) 0.042(5) 0.007(4) 0.006(4) 0.008(4)
N5' 0.036(4) 0.034(4) 0.037(4) -0.003(3) 0.013(3) 0.008(3)
N3' 0.078(8) 0.20(1) 0.071(8) -0.043(8) 0.005(6) -0.060(8)
N5* 0.036(4) 0.034(4) 0.037(4) 0.003(3) 0.013(3) -0.008(3)
Cu1# 0.0329(4) 0.0355(5) 0.0304(4) -0.0068(6) 0.0094(3) -0.0007(7)
N4* 0.112(8) 0.108(8) 0.064(6) -0.035(7) 0.053(6) -0.040(6)
N3* 0.078(8) 0.20(1) 0.071(8) 0.043(8) 0.005(6) 0.060(8)
C4* 0.061(7) 0.078(8) 0.054(7) 0.022(6) 0.027(6) 0.028(6)
N3* 0.078(8) 0.20(1) 0.071(8) 0.043(8) 0.005(6) 0.060(8)
N4' 0.112(8) 0.108(8) 0.064(6) 0.035(7) 0.053(6) 0.040(6)
N2* 0.050(5) 0.053(5) 0.039(5) 0.000(4) 0.017(4) 0.012(4)
C10* 0.041(5) 0.048(6) 0.051(6) 0.016(5) 0.001(4) 0.020(5)
C4* 0.061(7) 0.078(8) 0.054(7) 0.022(6) 0.027(6) 0.028(6)
C3# 0.065(8) 0.11(1) 0.046(6) -0.012(7) 0.017(6) -0.024(7)
N4* 0.112(8) 0.108(8) 0.064(6) -0.035(7) 0.053(6) -0.040(6)
C6' 0.042(5) 0.029(5) 0.036(5) -0.003(4) 0.014(4) -0.011(4)
C8' 0.039(5) 0.048(6) 0.039(5) -0.001(4) 0.012(4) -0.014(4)
C1* 0.045(6) 0.041(5) 0.044(6) 0.005(4) 0.016(4) 0.004(4)
C2# 0.040(5) 0.043(6) 0.037(5) 0.001(4) 0.004(4) 0.003(4)
C7# 0.040(5) 0.033(5) 0.038(5) -0.006(4) 0.010(4) -0.006(4)
C6* 0.042(5) 0.029(5) 0.036(5) 0.003(4) 0.014(4) 0.011(4)
C7# 0.040(5) 0.033(5) 0.038(5) -0.006(4) 0.010(4) -0.006(4)
C6* 0.042(5) 0.029(5) 0.036(5) 0.003(4) 0.014(4) 0.011(4)
C8* 0.039(5) 0.048(6) 0.039(5) 0.001(4) 0.012(4) 0.014(4)
C5# 0.045(5) 0.040(5) 0.051(6) -0.010(4) 0.019(5) -0.013(5)
C2# 0.040(5) 0.043(6) 0.037(5) 0.001(4) 0.004(4) 0.003(4)
C5# 0.045(5) 0.040(5) 0.051(6) -0.010(4) 0.019(5) -0.013(5)
C9# 0.051(6) 0.046(5) 0.023(4) -0.010(4) 0.012(4) -0.008(4)
C12* 0.028(4) 0.033(5) 0.037(5) 0.000(4) 0.013(4) 0.002(4)
C15" 0.026(4) 0.031(4) 0.028(4) -0.004(4) 0.008(3) -0.004(4)
C13* 0.022(4) 0.027(4) 0.025(4) -0.002(3) 0.008(3) -0.002(3)
C6' 0.042(5) 0.029(5) 0.036(5) -0.003(4) 0.014(4) -0.011(4)
C13* 0.022(4) 0.027(4) 0.025(4) -0.002(3) 0.008(3) -0.002(3)
C6' 0.042(5) 0.029(5) 0.036(5) -0.003(4) 0.014(4) -0.011(4)
N1* 0.036(4) 0.060(5) 0.042(5) -0.007(4) 0.006(4) -0.008(4)
N2* 0.050(5) 0.053(5) 0.039(5) 0.000(4) 0.017(4) 0.012(4)
C1* 0.045(6) 0.041(5) 0.044(6) 0.005(4) 0.016(4) 0.004(4)
C2# 0.040(5) 0.043(6) 0.037(5) 0.001(4) 0.004(4) 0.003(4)
C5* 0.045(5) 0.040(5) 0.051(6) 0.010(4) 0.019(5) 0.013(5)
C7* 0.040(5) 0.033(5) 0.038(5) 0.006(4) 0.010(4) 0.006(4)
C14# 0.032(4) 0.026(4) 0.025(4) -0.006(3) 0.014(3) -0.001(3)
C15' 0.026(4) 0.031(4) 0.028(4) 0.004(4) 0.008(3) 0.004(4)
C1" 0.045(6) 0.041(5) 0.044(6) 0.005(4) 0.016(4) 0.004(4)
C2' 0.040(5) 0.043(6) 0.037(5) 0.001(4) 0.004(4) 0.003(4)
C11' 0.026(4) 0.033(5) 0.029(4) 0.001(4) 0.006(3) -0.001(4)
C1" 0.045(6) 0.041(5) 0.044(6) 0.005(4) 0.016(4) 0.004(4)
C11' 0.026(4) 0.033(5) 0.029(4) 0.001(4) 0.006(3) -0.001(4)
Cu1* 0.0329(4) 0.0355(5) 0.0304(4) 0.0068(6) 0.0094(3) 0.0007(7)
N2# 0.050(5) 0.053(5) 0.039(5) 0.000(4) 0.017(4) -0.012(4)
N4# 0.112(8) 0.108(8) 0.064(6) 0.035(7) 0.053(6) 0.040(6)
Cu1* 0.0329(4) 0.0355(5) 0.0304(4) 0.0068(6) 0.0094(3) 0.0007(7)
C3* 0.065(8) 0.11(1) 0.046(6) 0.012(7) 0.017(6) 0.024(7)
N4# 0.112(8) 0.108(8) 0.064(6) 0.035(7) 0.053(6) 0.040(6)
N3# 0.078(8) 0.20(1) 0.071(8) -0.043(8) 0.005(6) -0.060(8)
C5' 0.045(5) 0.040(5) 0.051(6) -0.010(4) 0.019(5) -0.013(5)
C9' 0.051(6) 0.046(5) 0.023(4) -0.010(4) 0.012(4) -0.008(4)
C7* 0.040(5) 0.033(5) 0.038(5) 0.006(4) 0.010(4) 0.006(4)
C6# 0.042(5) 0.029(5) 0.036(5) -0.003(4) 0.014(4) -0.011(4)
C8# 0.039(5) 0.048(6) 0.039(5) -0.001(4) 0.012(4) -0.014(4)
C5* 0.045(5) 0.040(5) 0.051(6) 0.010(4) 0.019(5) 0.013(5)
C6# 0.042(5) 0.029(5) 0.036(5) -0.003(4) 0.014(4) -0.011(4)
C8# 0.039(5) 0.048(6) 0.039(5) -0.001(4) 0.012(4) -0.014(4)
C5* 0.045(5) 0.040(5) 0.051(6) 0.010(4) 0.019(5) 0.013(5)
C9* 0.051(6) 0.046(5) 0.023(4) 0.010(4) 0.012(4) 0.008(4)
C10# 0.041(5) 0.048(6) 0.051(6) -0.016(5) 0.001(4) -0.020(5)
N2# 0.050(5) 0.053(5) 0.039(5) 0.000(4) 0.017(4) -0.012(4)
C10# 0.041(5) 0.048(6) 0.051(6) -0.016(5) 0.001(4) -0.020(5)
C4# 0.061(7) 0.078(8) 0.054(7) -0.022(6) 0.027(6) -0.028(6)
N6* 0.029(4) 0.038(4) 0.040(4) -0.006(3) 0.008(3) -0.011(4)
C14" 0.032(4) 0.026(4) 0.025(4) 0.006(3) 0.014(3) 0.001(3)
C5' 0.045(5) 0.040(5) 0.051(6) -0.010(4) 0.019(5) -0.013(5)
C7' 0.040(5) 0.033(5) 0.038(5) -0.006(4) 0.010(4) -0.006(4)
C14" 0.032(4) 0.026(4) 0.025(4) 0.006(3) 0.014(3) 0.001(3)
C15* 0.026(4) 0.031(4) 0.028(4) -0.004(4) 0.008(3) -0.004(4)
C5' 0.045(5) 0.040(5) 0.051(6) -0.010(4) 0.019(5) -0.013(5)
C7' 0.040(5) 0.033(5) 0.038(5) -0.006(4) 0.010(4) -0.006(4)
C1# 0.045(6) 0.041(5) 0.044(6) -0.005(4) 0.016(4) -0.004(4)
C2* 0.040(5) 0.043(6) 0.037(5) -0.001(4) 0.004(4) -0.003(4)
C7* 0.040(5) 0.033(5) 0.038(5) 0.006(4) 0.010(4) 0.006(4)
C10* 0.041(5) 0.048(6) 0.051(6) 0.016(5) 0.001(4) 0.020(5)
C1* 0.045(6) 0.041(5) 0.044(6) 0.005(4) 0.016(4) 0.004(4)
C8* 0.039(5) 0.048(6) 0.039(5) 0.001(4) 0.012(4) 0.014(4)
C11# 0.026(4) 0.033(5) 0.029(4) 0.001(4) 0.006(3) -0.001(4)
C15# 0.026(4) 0.031(4) 0.028(4) 0.004(4) 0.008(3) 0.004(4)
C14' 0.032(4) 0.026(4) 0.025(4) -0.006(3) 0.014(3) -0.001(3)
C7" 0.040(5) 0.033(5) 0.038(5) 0.006(4) 0.010(4) 0.006(4)
C14' 0.032(4) 0.026(4) 0.025(4) -0.006(3) 0.014(3) -0.001(3)
C7" 0.040(5) 0.033(5) 0.038(5) 0.006(4) 0.010(4) 0.006(4)
N1* 0.036(4) 0.060(5) 0.042(5) -0.007(4) 0.006(4) -0.008(4)
N2* 0.050(5) 0.053(5) 0.039(5) 0.000(4) 0.017(4) 0.012(4)
C2# 0.040(5) 0.043(6) 0.037(5) 0.001(4) 0.004(4) 0.003(4)
N1* 0.036(4) 0.060(5) 0.042(5) -0.007(4) 0.006(4) -0.008(4)
N5* 0.036(4) 0.034(4) 0.037(4) 0.003(3) 0.013(3) -0.008(3)
N3* 0.078(8) 0.20(1) 0.071(8) 0.043(8) 0.005(6) 0.060(8)
C10' 0.041(5) 0.048(6) 0.051(6) -0.016(5) 0.001(4) -0.020(5)
C4' 0.061(7) 0.078(8) 0.054(7) -0.022(6) 0.027(6) -0.028(6)
C8* 0.039(5) 0.048(6) 0.039(5) 0.001(4) 0.012(4) 0.014(4)
C5# 0.045(5) 0.040(5) 0.051(6) -0.010(4) 0.019(5) -0.013(5)
C7# 0.040(5) 0.033(5) 0.038(5) -0.006(4) 0.010(4) -0.006(4)
C9# 0.051(6) 0.046(5) 0.023(4) -0.010(4) 0.012(4) -0.008(4)
C10* 0.041(5) 0.048(6) 0.051(6) 0.016(5) 0.001(4) 0.020(5)
C5# 0.045(5) 0.040(5) 0.051(6) -0.010(4) 0.019(5) -0.013(5)
C9# 0.051(6) 0.046(5) 0.023(4) -0.010(4) 0.012(4) -0.008(4)
C10* 0.041(5) 0.048(6) 0.051(6) 0.016(5) 0.001(4) 0.020(5)
C4* 0.061(7) 0.078(8) 0.054(7) 0.022(6) 0.027(6) 0.028(6)
C3# 0.065(8) 0.11(1) 0.046(6) -0.012(7) 0.017(6) -0.024(7)
Cu1# 0.0329(4) 0.0355(5) 0.0304(4) -0.0068(6) 0.0094(3) -0.0007(7)
C3# 0.065(8) 0.11(1) 0.046(6) -0.012(7) 0.017(6) -0.024(7)
N4* 0.112(8) 0.108(8) 0.064(6) -0.035(7) 0.053(6) -0.040(6)
C11" 0.026(4) 0.033(5) 0.029(4) -0.001(4) 0.006(3) 0.001(4)
C10' 0.041(5) 0.048(6) 0.051(6) -0.016(5) 0.001(4) -0.020(5)
C1' 0.045(6) 0.041(5) 0.044(6) -0.005(4) 0.016(4) -0.004(4)
C8' 0.039(5) 0.048(6) 0.039(5) -0.001(4) 0.012(4) -0.014(4)
C11" 0.026(4) 0.033(5) 0.029(4) -0.001(4) 0.006(3) 0.001(4)
C15" 0.026(4) 0.031(4) 0.028(4) -0.004(4) 0.008(3) -0.004(4)
C14* 0.032(4) 0.026(4) 0.025(4) 0.006(3) 0.014(3) 0.001(3)
C10' 0.041(5) 0.048(6) 0.051(6) -0.016(5) 0.001(4) -0.020(5)
C1' 0.045(6) 0.041(5) 0.044(6) -0.005(4) 0.016(4) -0.004(4)
C8' 0.039(5) 0.048(6) 0.039(5) -0.001(4) 0.012(4) -0.014(4)
C7# 0.040(5) 0.033(5) 0.038(5) -0.006(4) 0.010(4) -0.006(4)
C6* 0.042(5) 0.029(5) 0.036(5) 0.003(4) 0.014(4) 0.011(4)
C8* 0.039(5) 0.048(6) 0.039(5) 0.001(4) 0.012(4) 0.014(4)
C3* 0.065(8) 0.11(1) 0.046(6) 0.012(7) 0.017(6) 0.024(7)
C9* 0.051(6) 0.046(5) 0.023(4) 0.010(4) 0.012(4) 0.008(4)
N1# 0.036(4) 0.060(5) 0.042(5) 0.007(4) 0.006(4) 0.008(4)
N5# 0.036(4) 0.034(4) 0.037(4) -0.003(3) 0.013(3) 0.008(3)
C13# 0.022(4) 0.027(4) 0.025(4) 0.002(3) 0.008(3) 0.002(3)
C6" 0.042(5) 0.029(5) 0.036(5) 0.003(4) 0.014(4) 0.011(4)
C8" 0.039(5) 0.048(6) 0.039(5) 0.001(4) 0.012(4) 0.014(4)
C13# 0.022(4) 0.027(4) 0.025(4) 0.002(3) 0.008(3) 0.002(3)
C15' 0.026(4) 0.031(4) 0.028(4) 0.004(4) 0.008(3) 0.004(4)
C6" 0.042(5) 0.029(5) 0.036(5) 0.003(4) 0.014(4) 0.011(4)
C8" 0.039(5) 0.048(6) 0.039(5) 0.001(4) 0.012(4) 0.014(4)
C1# 0.045(6) 0.041(5) 0.044(6) -0.005(4) 0.016(4) -0.004(4)
C2* 0.040(5) 0.043(6) 0.037(5) -0.001(4) 0.004(4) -0.003(4)
C6# 0.042(5) 0.029(5) 0.036(5) -0.003(4) 0.014(4) -0.011(4)
C1# 0.045(6) 0.041(5) 0.044(6) -0.005(4) 0.016(4) -0.004(4)
C11* 0.026(4) 0.033(5) 0.029(4) -0.001(4) 0.006(3) 0.001(4)
C3' 0.065(8) 0.11(1) 0.046(6) -0.012(7) 0.017(6) -0.024(7)
N4" 0.112(8) 0.108(8) 0.064(6) -0.035(7) 0.053(6) -0.040(6)
C9* 0.051(6) 0.046(5) 0.023(4) 0.010(4) 0.012(4) 0.008(4)
C10# 0.041(5) 0.048(6) 0.051(6) -0.016(5) 0.001(4) -0.020(5)
C1# 0.045(6) 0.041(5) 0.044(6) -0.005(4) 0.016(4) -0.004(4)
C8# 0.039(5) 0.048(6) 0.039(5) -0.001(4) 0.012(4) -0.014(4)
C4# 0.061(7) 0.078(8) 0.054(7) -0.022(6) 0.027(6) -0.028(6)
C3* 0.065(8) 0.11(1) 0.046(6) 0.012(7) 0.017(6) 0.024(7)
C10# 0.041(5) 0.048(6) 0.051(6) -0.016(5) 0.001(4) -0.020(5)
C4# 0.061(7) 0.078(8) 0.054(7) -0.022(6) 0.027(6) -0.028(6)
C3* 0.065(8) 0.11(1) 0.046(6) 0.012(7) 0.017(6) 0.024(7)
N4# 0.112(8) 0.108(8) 0.064(6) 0.035(7) 0.053(6) 0.040(6)
N3# 0.078(8) 0.20(1) 0.071(8) -0.043(8) 0.005(6) -0.060(8)
N1# 0.036(4) 0.060(5) 0.042(5) 0.007(4) 0.006(4) 0.008(4)
N5# 0.036(4) 0.034(4) 0.037(4) -0.003(3) 0.013(3) 0.008(3)
N3# 0.078(8) 0.20(1) 0.071(8) -0.043(8) 0.005(6) -0.060(8)
N5" 0.036(4) 0.034(4) 0.037(4) 0.003(3) 0.013(3) -0.008(3)
C3' 0.065(8) 0.11(1) 0.046(6) -0.012(7) 0.017(6) -0.024(7)
C9' 0.051(6) 0.046(5) 0.023(4) -0.010(4) 0.012(4) -0.008(4)
N1" 0.036(4) 0.060(5) 0.042(5) -0.007(4) 0.006(4) -0.008(4)
N5" 0.036(4) 0.034(4) 0.037(4) 0.003(3) 0.013(3) -0.008(3)
C13" 0.022(4) 0.027(4) 0.025(4) -0.002(3) 0.008(3) -0.002(3)
C3' 0.065(8) 0.11(1) 0.046(6) -0.012(7) 0.017(6) -0.024(7)
C9' 0.051(6) 0.046(5) 0.023(4) -0.010(4) 0.012(4) -0.008(4)
N1" 0.036(4) 0.060(5) 0.042(5) -0.007(4) 0.006(4) -0.008(4)
C6# 0.042(5) 0.029(5) 0.036(5) -0.003(4) 0.014(4) -0.011(4)
C8# 0.039(5) 0.048(6) 0.039(5) -0.001(4) 0.012(4) -0.014(4)
C5* 0.045(5) 0.040(5) 0.051(6) 0.010(4) 0.019(5) 0.013(5)
C9* 0.051(6) 0.046(5) 0.023(4) 0.010(4) 0.012(4) 0.008(4)
N3* 0.078(8) 0.20(1) 0.071(8) 0.043(8) 0.005(6) 0.060(8)
C4* 0.061(7) 0.078(8) 0.054(7) 0.022(6) 0.027(6) 0.028(6)
Cu1# 0.0329(4) 0.0355(5) 0.0304(4) -0.0068(6) 0.0094(3) -0.0007(7)
C12' 0.028(4) 0.033(5) 0.037(5) 0.000(4) 0.013(4) -0.002(4)
C2" 0.040(5) 0.043(6) 0.037(5) -0.001(4) 0.004(4) -0.003(4)
C5" 0.045(5) 0.040(5) 0.051(6) 0.010(4) 0.019(5) 0.013(5)
C9" 0.051(6) 0.046(5) 0.023(4) 0.010(4) 0.012(4) 0.008(4)
C12' 0.028(4) 0.033(5) 0.037(5) 0.000(4) 0.013(4) -0.002(4)
C15# 0.026(4) 0.031(4) 0.028(4) 0.004(4) 0.008(3) 0.004(4)
C13' 0.022(4) 0.027(4) 0.025(4) 0.002(3) 0.008(3) 0.002(3)
C2" 0.040(5) 0.043(6) 0.037(5) -0.001(4) 0.004(4) -0.003(4)
C5" 0.045(5) 0.040(5) 0.051(6) 0.010(4) 0.019(5) 0.013(5)
C9" 0.051(6) 0.046(5) 0.023(4) 0.010(4) 0.012(4) 0.008(4)
C7# 0.040(5) 0.033(5) 0.038(5) -0.006(4) 0.010(4) -0.006(4)
C6* 0.042(5) 0.029(5) 0.036(5) 0.003(4) 0.014(4) 0.011(4)
C5# 0.045(5) 0.040(5) 0.051(6) -0.010(4) 0.019(5) -0.013(5)
C7# 0.040(5) 0.033(5) 0.038(5) -0.006(4) 0.010(4) -0.006(4)
N3' 0.078(8) 0.20(1) 0.071(8) -0.043(8) 0.005(6) -0.060(8)
C4* 0.061(7) 0.078(8) 0.054(7) 0.022(6) 0.027(6) 0.028(6)
C3# 0.065(8) 0.11(1) 0.046(6) -0.012(7) 0.017(6) -0.024(7)
C9# 0.051(6) 0.046(5) 0.023(4) -0.010(4) 0.012(4) -0.008(4)
N1* 0.036(4) 0.060(5) 0.042(5) -0.007(4) 0.006(4) -0.008(4)
N4* 0.112(8) 0.108(8) 0.064(6) -0.035(7) 0.053(6) -0.040(6)
N3* 0.078(8) 0.20(1) 0.071(8) 0.043(8) 0.005(6) 0.060(8)
C3# 0.065(8) 0.11(1) 0.046(6) -0.012(7) 0.017(6) -0.024(7)
N4* 0.112(8) 0.108(8) 0.064(6) -0.035(7) 0.053(6) -0.040(6)
N3* 0.078(8) 0.20(1) 0.071(8) 0.043(8) 0.005(6) 0.060(8)
C1* 0.045(6) 0.041(5) 0.044(6) 0.005(4) 0.016(4) 0.004(4)
C11# 0.026(4) 0.033(5) 0.029(4) 0.001(4) 0.006(3) -0.001(4)
Cu1" 0.0329(4) 0.0355(5) 0.0304(4) 0.0068(6) 0.0094(3) 0.0007(7)
N3' 0.078(8) 0.20(1) 0.071(8) -0.043(8) 0.005(6) -0.060(8)
C4' 0.061(7) 0.078(8) 0.054(7) -0.022(6) 0.027(6) -0.028(6)
Cu1" 0.0329(4) 0.0355(5) 0.0304(4) 0.0068(6) 0.0094(3) 0.0007(7)
C12* 0.028(4) 0.033(5) 0.037(5) 0.000(4) 0.013(4) 0.002(4)
N3' 0.078(8) 0.20(1) 0.071(8) -0.043(8) 0.005(6) -0.060(8)
C4' 0.061(7) 0.078(8) 0.054(7) -0.022(6) 0.027(6) -0.028(6)
C2# 0.040(5) 0.043(6) 0.037(5) 0.001(4) 0.004(4) 0.003(4)
C5# 0.045(5) 0.040(5) 0.051(6) -0.010(4) 0.019(5) -0.013(5)
C9# 0.051(6) 0.046(5) 0.023(4) -0.010(4) 0.012(4) -0.008(4)
C10* 0.041(5) 0.048(6) 0.051(6) 0.016(5) 0.001(4) 0.020(5)
C4* 0.061(7) 0.078(8) 0.054(7) 0.022(6) 0.027(6) 0.028(6)
N4# 0.112(8) 0.108(8) 0.064(6) 0.035(7) 0.053(6) 0.040(6)
N6* 0.029(4) 0.038(4) 0.040(4) -0.006(3) 0.008(3) -0.011(4)
N6' 0.029(4) 0.038(4) 0.040(4) 0.006(3) 0.008(3) 0.011(4)
N2" 0.050(5) 0.053(5) 0.039(5) 0.000(4) 0.017(4) 0.012(4)
C10" 0.041(5) 0.048(6) 0.051(6) 0.016(5) 0.001(4) 0.020(5)
C4" 0.061(7) 0.078(8) 0.054(7) 0.022(6) 0.027(6) 0.028(6)
N6' 0.029(4) 0.038(4) 0.040(4) 0.006(3) 0.008(3) 0.011(4)
C14# 0.032(4) 0.026(4) 0.025(4) -0.006(3) 0.014(3) -0.001(3)
C12# 0.028(4) 0.033(5) 0.037(5) 0.000(4) 0.013(4) -0.002(4)
N2" 0.050(5) 0.053(5) 0.039(5) 0.000(4) 0.017(4) 0.012(4)
C10" 0.041(5) 0.048(6) 0.051(6) 0.016(5) 0.001(4) 0.020(5)
C4" 0.061(7) 0.078(8) 0.054(7) 0.022(6) 0.027(6) 0.028(6)
C8# 0.039(5) 0.048(6) 0.039(5) -0.001(4) 0.012(4) -0.014(4)
C5* 0.045(5) 0.040(5) 0.051(6) 0.010(4) 0.019(5) 0.013(5)
C7* 0.040(5) 0.033(5) 0.038(5) 0.006(4) 0.010(4) 0.006(4)
C10# 0.041(5) 0.048(6) 0.051(6) -0.016(5) 0.001(4) -0.020(5)
C6# 0.042(5) 0.029(5) 0.036(5) -0.003(4) 0.014(4) -0.011(4)
C8# 0.039(5) 0.048(6) 0.039(5) -0.001(4) 0.012(4) -0.014(4)
N4# 0.112(8) 0.108(8) 0.064(6) 0.035(7) 0.053(6) 0.040(6)
N3# 0.078(8) 0.20(1) 0.071(8) -0.043(8) 0.005(6) -0.060(8)
C4# 0.061(7) 0.078(8) 0.054(7) -0.022(6) 0.027(6) -0.028(6)
Cu1* 0.0329(4) 0.0355(5) 0.0304(4) 0.0068(6) 0.0094(3) 0.0007(7)
N3# 0.078(8) 0.20(1) 0.071(8) -0.043(8) 0.005(6) -0.060(8)
C7* 0.040(5) 0.033(5) 0.038(5) 0.006(4) 0.010(4) 0.006(4)
C14# 0.032(4) 0.026(4) 0.025(4) -0.006(3) 0.014(3) -0.001(3)
N6' 0.029(4) 0.038(4) 0.040(4) 0.006(3) 0.008(3) 0.011(4)
N4" 0.112(8) 0.108(8) 0.064(6) -0.035(7) 0.053(6) -0.040(6)
N6' 0.029(4) 0.038(4) 0.040(4) 0.006(3) 0.008(3) 0.011(4)
N6* 0.029(4) 0.038(4) 0.040(4) -0.006(3) 0.008(3) -0.011(4)
N4" 0.112(8) 0.108(8) 0.064(6) -0.035(7) 0.053(6) -0.040(6)
N2# 0.050(5) 0.053(5) 0.039(5) 0.000(4) 0.017(4) -0.012(4)
C10# 0.041(5) 0.048(6) 0.051(6) -0.016(5) 0.001(4) -0.020(5)
C4# 0.061(7) 0.078(8) 0.054(7) -0.022(6) 0.027(6) -0.028(6)
C3* 0.065(8) 0.11(1) 0.046(6) 0.012(7) 0.017(6) 0.024(7)
N4# 0.112(8) 0.108(8) 0.064(6) 0.035(7) 0.053(6) 0.040(6)
C12* 0.028(4) 0.033(5) 0.037(5) 0.000(4) 0.013(4) 0.002(4)
Cu1" 0.0329(4) 0.0355(5) 0.0304(4) 0.0068(6) 0.0094(3) 0.0007(7)
Cu1" 0.0329(4) 0.0355(5) 0.0304(4) 0.0068(6) 0.0094(3) 0.0007(7)
C3" 0.065(8) 0.11(1) 0.046(6) 0.012(7) 0.017(6) 0.024(7)
N4' 0.112(8) 0.108(8) 0.064(6) 0.035(7) 0.053(6) 0.040(6)
C11# 0.026(4) 0.033(5) 0.029(4) 0.001(4) 0.006(3) -0.001(4)
N6# 0.029(4) 0.038(4) 0.040(4) 0.006(3) 0.008(3) 0.011(4)
C3" 0.065(8) 0.11(1) 0.046(6) 0.012(7) 0.017(6) 0.024(7)
N4' 0.112(8) 0.108(8) 0.064(6) 0.035(7) 0.053(6) 0.040(6)
C9# 0.051(6) 0.046(5) 0.023(4) -0.010(4) 0.012(4) -0.008(4)
C10* 0.041(5) 0.048(6) 0.051(6) 0.016(5) 0.001(4) 0.020(5)
C1* 0.045(6) 0.041(5) 0.044(6) 0.005(4) 0.016(4) 0.004(4)
C8* 0.039(5) 0.048(6) 0.039(5) 0.001(4) 0.012(4) 0.014(4)
C3# 0.065(8) 0.11(1) 0.046(6) -0.012(7) 0.017(6) -0.024(7)
C2# 0.040(5) 0.043(6) 0.037(5) 0.001(4) 0.004(4) 0.003(4)
C5# 0.045(5) 0.040(5) 0.051(6) -0.010(4) 0.019(5) -0.013(5)
C9# 0.051(6) 0.046(5) 0.023(4) -0.010(4) 0.012(4) -0.008(4)
N4* 0.112(8) 0.108(8) 0.064(6) -0.035(7) 0.053(6) -0.040(6)
C8* 0.039(5) 0.048(6) 0.039(5) 0.001(4) 0.012(4) 0.014(4)
C13' 0.022(4) 0.027(4) 0.025(4) 0.002(3) 0.008(3) 0.002(3)
C15# 0.026(4) 0.031(4) 0.028(4) 0.004(4) 0.008(3) 0.004(4)
C12' 0.028(4) 0.033(5) 0.037(5) 0.000(4) 0.013(4) -0.002(4)
C12' 0.028(4) 0.033(5) 0.037(5) 0.000(4) 0.013(4) -0.002(4)
Cu1# 0.0329(4) 0.0355(5) 0.0304(4) -0.0068(6) 0.0094(3) -0.0007(7)
Cu1# 0.0329(4) 0.0355(5) 0.0304(4) -0.0068(6) 0.0094(3) -0.0007(7)
C3# 0.065(8) 0.11(1) 0.046(6) -0.012(7) 0.017(6) -0.024(7)
N4* 0.112(8) 0.108(8) 0.064(6) -0.035(7) 0.053(6) -0.040(6)
N3* 0.078(8) 0.20(1) 0.071(8) 0.043(8) 0.005(6) 0.060(8)
C13" 0.022(4) 0.027(4) 0.025(4) -0.002(3) 0.008(3) -0.002(3)
N5" 0.036(4) 0.034(4) 0.037(4) 0.003(3) 0.013(3) -0.008(3)
N5" 0.036(4) 0.034(4) 0.037(4) 0.003(3) 0.013(3) -0.008(3)
N3" 0.078(8) 0.20(1) 0.071(8) 0.043(8) 0.005(6) 0.060(8)
N5# 0.036(4) 0.034(4) 0.037(4) -0.003(3) 0.013(3) 0.008(3)
N3" 0.078(8) 0.20(1) 0.071(8) 0.043(8) 0.005(6) 0.060(8)
C4# 0.061(7) 0.078(8) 0.054(7) -0.022(6) 0.027(6) -0.028(6)
C3* 0.065(8) 0.11(1) 0.046(6) 0.012(7) 0.017(6) 0.024(7)
C9* 0.051(6) 0.046(5) 0.023(4) 0.010(4) 0.012(4) 0.008(4)
N1# 0.036(4) 0.060(5) 0.042(5) 0.007(4) 0.006(4) 0.008(4)
N3# 0.078(8) 0.20(1) 0.071(8) -0.043(8) 0.005(6) -0.060(8)
N2# 0.050(5) 0.053(5) 0.039(5) 0.000(4) 0.017(4) -0.012(4)
C10# 0.041(5) 0.048(6) 0.051(6) -0.016(5) 0.001(4) -0.020(5)
C4# 0.061(7) 0.078(8) 0.054(7) -0.022(6) 0.027(6) -0.028(6)
C9* 0.051(6) 0.046(5) 0.023(4) 0.010(4) 0.012(4) 0.008(4)
C13# 0.022(4) 0.027(4) 0.025(4) 0.002(3) 0.008(3) 0.002(3)
C13# 0.022(4) 0.027(4) 0.025(4) 0.002(3) 0.008(3) 0.002(3)
N3# 0.078(8) 0.20(1) 0.071(8) -0.043(8) 0.005(6) -0.060(8)
C14* 0.032(4) 0.026(4) 0.025(4) 0.006(3) 0.014(3) 0.001(3)
C15" 0.026(4) 0.031(4) 0.028(4) -0.004(4) 0.008(3) -0.004(4)
C11" 0.026(4) 0.033(5) 0.029(4) -0.001(4) 0.006(3) 0.001(4)
N4* 0.112(8) 0.108(8) 0.064(6) -0.035(7) 0.053(6) -0.040(6)
N3* 0.078(8) 0.20(1) 0.071(8) 0.043(8) 0.005(6) 0.060(8)
C4* 0.061(7) 0.078(8) 0.054(7) 0.022(6) 0.027(6) 0.028(6)
Cu1# 0.0329(4) 0.0355(5) 0.0304(4) -0.0068(6) 0.0094(3) -0.0007(7)
C3# 0.065(8) 0.11(1) 0.046(6) -0.012(7) 0.017(6) -0.024(7)
N4* 0.112(8) 0.108(8) 0.064(6) -0.035(7) 0.053(6) -0.040(6)
C4* 0.061(7) 0.078(8) 0.054(7) 0.022(6) 0.027(6) 0.028(6)
C14' 0.032(4) 0.026(4) 0.025(4) -0.006(3) 0.014(3) -0.001(3)
C14' 0.032(4) 0.026(4) 0.025(4) -0.006(3) 0.014(3) -0.001(3)
C11* 0.026(4) 0.033(5) 0.029(4) -0.001(4) 0.006(3) 0.001(4)
C14" 0.032(4) 0.026(4) 0.025(4) 0.006(3) 0.014(3) 0.001(3)
N4# 0.112(8) 0.108(8) 0.064(6) 0.035(7) 0.053(6) 0.040(6)
N3# 0.078(8) 0.20(1) 0.071(8) -0.043(8) 0.005(6) -0.060(8)

loop_
_atom_type_symbol
_atom_type_description
_atom_type_scat_dispersion_real
_atom_type_scat_dispersion_imag
_atom_type_scat_source
Cu Cu 0.320 1.265
;International Tables for Crystallography
(1992, Vol. C, Tables 4.2.6.8 and 6.1.1.1)
;
P P 0.102 0.094
;International Tables for Crystallography
(1992, Vol. C, Tables 4.2.6.8 and 6.1.1.1)
;
F F 0.017 0.010
;International Tables for Crystallography
(1992, Vol. C, Tables 4.2.6.8 and 6.1.1.1)
;
O O 0.011 0.006
;International Tables for Crystallography
(1992, Vol. C, Tables 4.2.6.8 and 6.1.1.1)
;
N N 0.006 0.003
;International Tables for Crystallography
(1992, Vol. C, Tables 4.2.6.8 and 6.1.1.1)
;
C C 0.003 0.002
;International Tables for Crystallography
(1992, Vol. C, Tables 4.2.6.8 and 6.1.1.1)
;
H H 0.000 0.000
;International Tables for Crystallography
(1992, Vol. C, Table 6.1.1.2)
;

loop_
_geom_angle_atom_site_label_1
_geom_angle_atom_site_label_2
_geom_angle_atom_site_label_3
_geom_angle
_geom_angle_site_symmetry_1
_geom_angle_site_symmetry_2
_geom_angle_site_symmetry_3
_geom_angle_publ_flag
N1 CU1 N2 95.0(3) 1_555 1_555 1_555 yes
N1 CU1 N5 119.4(3) 1_555 1_555 1_555 yes
N1 CU1 N6 107.5(3) 1_555 1_555 4_555 yes
N2 CU1 N5 107.7(3) 1_555 1_555 1_555 yes
N2 CU1 N6 115.8(3) 1_555 1_555 4_555 yes
N5 CU1 N6 110.9(3) 1_555 1_555 4_555 yes
F1 P1 F2 167.5(3) 1_555 1_555 1_555 yes
F1 P1 F3 89.2(2) 1_555 1_555 1_555 yes
F1 P1 F4 95.4(2) 1_555 1_555 1_555 yes
F1 P1 F5 87.5(2) 1_555 1_555 1_555 yes
F1 P1 F6 87.2(2) 1_555 1_555 1_555 yes
F1 P1 F7 153.3(3) 1_555 1_555 1_555 yes
F1 P1 F8 72.0(2) 1_555 1_555 1_555 yes
F1 P1 F9 92.3(2) 1_555 1_555 1_555 yes
F1 P1 F10 90.5(2) 1_555 1_555 1_555 yes
F2 P1 F3 98.1(2) 1_555 1_555 1_555 yes
F2 P1 F4 93.3(2) 1_555 1_555 1_555 yes
F2 P1 F5 83.3(2) 1_555 1_555 1_555 yes
F2 P1 F6 83.1(2) 1_555 1_555 1_555 yes
F2 P1 F7 39.03(8) 1_555 1_555 1_555 yes
F2 P1 F8 120.4(2) 1_555 1_555 1_555 yes
F2 P1 F9 88.0(2) 1_555 1_555 1_555 yes
F2 P1 F10 88.2(2) 1_555 1_555 1_555 yes
F3 P1 F4 99.7(2) 1_555 1_555 1_555 yes
F3 P1 F5 83.7(2) 1_555 1_555 1_555 yes
F3 P1 F6 164.1(3) 1_555 1_555 1_555 yes
F3 P1 F7 71.9(2) 1_555 1_555 1_555 yes
F3 P1 F8 61.2(2) 1_555 1_555 1_555 yes
F3 P1 F9 143.1(3) 1_555 1_555 1_555 yes
F3 P1 F10 42.42(9) 1_555 1_555 1_555 yes
F4 P1 F5 175.5(3) 1_555 1_555 1_555 yes
F4 P1 F6 96.1(2) 1_555 1_555 1_555 yes
F4 P1 F7 70.4(2) 1_555 1_555 1_555 yes
F4 P1 F8 45.7(1) 1_555 1_555 1_555 yes
F4 P1 F9 43.42(9) 1_555 1_555 1_555 yes
F4 P1 F10 141.7(3) 1_555 1_555 1_555 yes
F5 P1 F6 80.7(2) 1_555 1_555 1_555 yes
F5 P1 F7 108.2(2) 1_555 1_555 1_555 yes
F5 P1 F8 138.7(2) 1_555 1_555 1_555 yes
F5 P1 F9 133.2(3) 1_555 1_555 1_555 yes
F5 P1 F10 41.41(8) 1_555 1_555 1_555 yes
F6 P1 F7 116.0(2) 1_555 1_555 1_555 yes
F6 P1 F8 131.6(2) 1_555 1_555 1_555 yes
F6 P1 F9 52.7(1) 1_555 1_555 1_555 yes
F6 P1 F10 122.1(2) 1_555 1_555 1_555 yes
F7 P1 F8 82.3(2) 1_555 1_555 1_555 yes
F7 P1 F9 92.1(2) 1_555 1_555 1_555 yes
F7 P1 F10 87.9(2) 1_555 1_555 1_555 yes
F8 P1 F9 84.2(2) 1_555 1_555 1_555 yes
F8 P1 F10 101.8(2) 1_555 1_555 1_555 yes
F9 P1 F10 173.9(3) 1_555 1_555 1_555 yes
P1 F2 F7 73.1(2) 1_555 1_555 1_555 yes
P1 F3 F8 63.1(1) 1_555 1_555 1_555 yes
P1 F3 F10 70.4(1) 1_555 1_555 1_555 yes
F8 F3 F10 130.155(4) 1_555 1_555 1_555 yes
P1 F4 F8 74.2(2) 1_555 1_555 1_555 yes
P1 F4 F9 71.8(2) 1_555 1_555 1_555 yes
F8 F4 F9 132.11(1) 1_555 1_555 1_555 yes
P1 F5 F10 72.1(1) 1_555 1_555 1_555 yes
P1 F6 F9 67.2(1) 1_555 1_555 1_555 yes
P1 F7 F2 67.9(1) 1_555 1_555 1_555 yes
P1 F8 F3 55.7(1) 1_555 1_555 1_555 yes
P1 F8 F4 60.1(1) 1_555 1_555 1_555 yes
F3 F8 F4 107.179(9) 1_555 1_555 1_555 yes
P1 F9 F4 64.8(2) 1_555 1_555 1_555 yes
P1 F9 F6 60.2(2) 1_555 1_555 1_555 yes
F4 F9 F6 124.999(5) 1_555 1_555 1_555 yes
P1 F10 F3 67.1(2) 1_555 1_555 1_555 yes
P1 F10 F5 66.5(2) 1_555 1_555 1_555 yes
F3 F10 F5 133.270(4) 1_555 1_555 1_555 yes
CU1 N1 C1 167.4(8) 1_555 1_555 4_455 yes
CU1 N2 C2 162.9(8) 1_555 1_555 1_555 yes
CU1 N5 C11 172.5(7) 1_555 1_555 1_555 yes
CU1 N6 C12 173.9(7) 4_455 1_555 1_555 yes
N1 C1 C7 175.8(10) 4_555 1_555 1_555 yes
N2 C2 C6 175.7(10) 1_555 1_555 1_555 yes
N3 C3 C10 178(1) 1_555 1_555 1_555 yes
N4 C4 C9 176(1) 4_555 1_555 1_555 yes
C6 C5 C10 119.3(8) 1_555 1_555 1_555 yes
C6 C5 H2 114.8(9) 1_555 1_555 1_555 no
C10 C5 H2 123.3(9) 1_555 1_555 1_555 no
C2 C6 C5 120.4(8) 1_555 1_555 1_555 yes
C2 C6 C7 118.9(7) 1_555 1_555 1_555 yes
C5 C6 C7 120.7(7) 1_555 1_555 1_555 yes
C1 C7 C6 118.1(7) 1_555 1_555 1_555 yes
C1 C7 C8 121.2(8) 1_555 1_555 1_555 yes
C6 C7 C8 120.6(8) 1_555 1_555 1_555 yes
C7 C8 C9 118.9(8) 1_555 1_555 1_555 yes
C7 C8 H1 122.1(8) 1_555 1_555 1_555 no
C9 C8 H1 118.3(8) 1_555 1_555 1_555 no
C4 C9 C8 119.5(8) 1_555 1_555 1_555 yes
C4 C9 C10 120.3(8) 1_555 1_555 1_555 yes
C8 C9 C10 120.2(7) 1_555 1_555 1_555 yes
C3 C10 C5 120.5(9) 1_555 1_555 1_555 yes
C3 C10 C9 119.3(9) 1_555 1_555 1_555 yes
C5 C10 C9 120.2(8) 1_555 1_555 1_555 yes
N5 C11 C14 177.0(8) 1_555 1_555 1_555 yes
N6 C12 C13 178.5(8) 1_555 1_555 3_455 yes
C12 C13 C14 119.2(7) 3_455 1_555 3_455 yes
C12 C13 C15 119.8(7) 3_455 1_555 1_555 yes
C14 C13 C15 121.0(7) 3_455 1_555 1_555 yes
C11 C14 C13 117.5(7) 1_555 1_555 3_455 yes
C11 C14 C15 121.0(7) 1_555 1_555 1_555 yes
C13 C14 C15 121.4(7) 3_455 1_555 1_555 yes
C13 C15 C14 117.6(7) 1_555 1_555 1_555 yes
O2 C18 C19 116(1) 1_555 1_555 1_555 yes
O2 C18 C20 123(1) 1_555 1_555 1_555 yes
C19 C18 C20 119(1) 1_555 1_555 1_555 yes
O1 C21 C16 120(1) 1_555 1_555 1_555 yes
O1 C21 C17 118(2) 1_555 1_555 1_555 yes
C16 C21 C17 120(1) 1_555 1_555 1_555 yes

loop_
_geom_bond_atom_site_label_1
_geom_bond_atom_site_label_2
_geom_bond_distance
_geom_bond_site_symmetry_1
_geom_bond_site_symmetry_2
_geom_bond_publ_flag
CU1 N1 2.009(7) 1_555 1_555 yes
CU1 N2 1.998(7) 1_555 1_555 yes
CU1 N5 1.961(7) 1_555 1_555 yes
CU1 N6 1.951(7) 1_555 4_555 yes
P1 F1 1.583(4) 1_555 1_555 yes
P1 F2 1.586(4) 1_555 1_555 yes
P1 F3 1.581(4) 1_555 1_555 yes
P1 F4 1.538(4) 1_555 1_555 yes
P1 F5 1.558(4) 1_555 1_555 yes
P1 F6 1.519(4) 1_555 1_555 yes
P1 F7 1.639(4) 1_555 1_555 yes
P1 F8 1.707(4) 1_555 1_555 yes
P1 F9 1.614(3) 1_555 1_555 yes
P1 F10 1.617(3) 1_555 1_555 yes
F2 F7 1.078 1_555 1_555 yes
F3 F8 1.6772(1) 1_555 1_555 yes
F3 F10 1.1574(1) 1_555 1_555 yes
F4 F8 1.2698(2) 1_555 1_555 yes
F4 F9 1.168 1_555 1_555 yes
F5 F10 1.124 1_555 1_555 yes
F6 F9 1.3923(2) 1_555 1_555 yes
O1 C21 1.24(2) 1_555 1_555 yes
O2 C18 1.24(1) 1_555 1_555 yes
N1 C1 1.11(1) 1_555 4_455 yes
N2 C2 1.103(10) 1_555 1_555 yes
N3 C3 1.13(1) 1_555 1_555 yes
N4 C4 1.13(1) 1_555 4_455 yes
N5 C11 1.129(9) 1_555 1_555 yes
N6 C12 1.144(9) 1_555 1_555 yes
C1 C7 1.47(1) 1_555 1_555 yes
C2 C6 1.47(1) 1_555 1_555 yes
C3 C10 1.42(1) 1_555 1_555 yes
C4 C9 1.44(1) 1_555 1_555 yes
C5 C6 1.38(1) 1_555 1_555 yes
C5 C10 1.37(1) 1_555 1_555 yes
C5 H2 0.896 1_555 1_555 no
C6 C7 1.40(1) 1_555 1_555 yes
C7 C8 1.37(1) 1_555 1_555 yes
C8 C9 1.39(1) 1_555 1_555 yes
C8 H1 0.978 1_555 1_555 no
C9 C10 1.41(1) 1_555 1_555 yes
C11 C14 1.45(1) 1_555 1_555 yes
C12 C13 1.43(1) 1_555 3_455 yes
C13 C14 1.410(10) 1_555 3_455 yes
C13 C15 1.404(10) 1_555 1_555 yes
C14 C15 1.399(10) 1_555 1_555 yes
C16 C21 1.39(2) 1_555 1_555 yes
C17 C21 1.47(2) 1_555 1_555 yes
C18 C19 1.51(2) 1_555 1_555 yes
C18 C20 1.44(2) 1_555 1_555 yes

loop_
_geom_contact_atom_site_label_1
_geom_contact_atom_site_label_2
_geom_contact_distance
_geom_contact_site_symmetry_1
_geom_contact_site_symmetry_2
_geom_contact_publ_flag
CU1 C12 3.091(8) 1_555 4_555 ?
F1 C6 3.041(8) 1_555 4_455 ?
F1 C5 3.207(9) 1_555 4_455 ?
F1 C2 3.328(9) 1_555 4_455 ?
F1 C17 3.40(2) 1_555 4_354 ?
F1 C7 3.523(9) 1_555 4_455 ?
F1 C8 3.572(8) 1_555 1_455 ?
F2 C5 3.122(9) 1_555 3_454 ?
F2 C6 3.352(8) 1_555 3_454 ?
F2 C5 3.422(9) 1_555 1_555 ?
F3 C10 2.962(10) 1_555 3_454 ?
F3 C9 3.016(8) 1_555 3_454 ?
F3 C5 3.336(9) 1_555 3_454 ?
F3 C8 3.415(9) 1_555 3_454 ?
F3 C3 3.45(1) 1_555 3_454 ?
F3 C4 3.56(1) 1_555 3_454 ?
F4 C1 2.927(9) 1_555 4_455 ?
F4 C7 3.016(8) 1_555 4_455 ?
F4 N1 3.333(8) 1_555 1_555 ?
F4 C6 3.443(8) 1_555 4_455 ?
F4 C8 3.517(9) 1_555 4_455 ?
F5 C20 3.50(2) 1_555 3_555 ?
F5 C8 3.576(8) 1_555 1_455 ?
F6 C17 3.32(2) 1_555 4_354 ?
F7 C5 2.868(9) 1_555 3_454 ?
F7 C10 3.075(10) 1_555 3_454 ?
F7 C3 3.33(1) 1_555 3_454 ?
F7 C5 3.436(9) 1_555 1_555 ?
F7 C6 3.484(8) 1_555 3_454 ?
F8 C2 3.049(9) 1_555 4_455 ?
F8 C1 3.081(9) 1_555 4_455 ?
F8 C6 3.177(8) 1_555 4_455 ?
F8 C7 3.210(8) 1_555 4_455 ?
F8 N2 3.343(8) 1_555 4_455 ?
F8 N1 3.408(8) 1_555 1_555 ?
F9 C7 3.129(8) 1_555 4_455 ?
F9 C8 3.183(9) 1_555 4_455 ?
F9 C1 3.457(9) 1_555 4_455 ?
F10 C7 3.103(8) 1_555 3_454 ?
F10 C8 3.112(9) 1_555 3_454 ?
F10 C9 3.201(8) 1_555 3_454 ?
F10 C6 3.214(8) 1_555 3_454 ?
F10 C10 3.292(10) 1_555 3_454 ?
F10 C8 3.316(8) 1_555 1_455 ?
F10 C5 3.317(9) 1_555 3_454 ?
O1 C13 2.98(1) 1_555 3_555 ?
O1 C12 3.09(1) 1_555 1_655 ?
O1 C14 3.13(1) 1_555 1_655 ?
O1 C11 3.46(2) 1_555 1_655 ?
O2 C15 3.06(1) 1_555 1_656 ?
O2 C18 3.30(1) 1_555 3_757 ?
O2 C11 3.31(1) 1_555 1_656 ?
O2 O2 3.50(2) 1_555 3_757 ?
O2 N5 3.52(1) 1_555 1_656 ?
O2 C19 3.58(2) 1_555 3_757 ?
N1 N6 3.193(10) 1_555 4_555 ?
N2 N6 3.346(10) 1_555 4_555 ?
N3 C14 3.11(1) 1_555 3_454 ?
N3 C11 3.12(1) 1_555 3_454 ?
N3 C13 3.39(1) 1_555 1_554 ?
N3 N5 3.53(1) 1_555 3_454 ?
N4 C9 2.57(1) 1_555 4_455 ?
N4 C12 3.22(1) 1_555 2_354 ?
N4 N6 3.41(1) 1_555 2_354 ?
N4 C15 3.43(1) 1_555 4_454 ?
N4 C8 3.49(1) 1_555 4_455 ?
N4 C10 3.49(1) 1_555 4_455 ?
N4 C3 3.52(1) 1_555 4_455 ?
N4 C13 3.54(1) 1_555 4_454 ?
N5 N6 3.223(9) 1_555 4_555 ?
N5 C12 3.427(10) 1_555 1_555 ?
N6 C13 2.575(10) 1_555 3_455 ?
N6 C11 3.455(10) 1_555 1_555 ?
N6 C14 3.48(1) 1_555 1_555 ?
N6 C15 3.50(1) 1_555 3_455 ?
C11 C12 2.78(1) 1_555 1_555 ?
C18 C18 3.54(2) 1_555 3_757 ?

loop_
_geom_torsion_atom_site_label_1
_geom_torsion_atom_site_label_2
_geom_torsion_atom_site_label_3
_geom_torsion_atom_site_label_4
_geom_torsion
_geom_torsion_site_symmetry_1
_geom_torsion_site_symmetry_2
_geom_torsion_site_symmetry_3
_geom_torsion_site_symmetry_4
_geom_torsion_publ_flag
CU1 N1 C1 C7 136(11) 1_555 1_555 4_455 4_455 yes
CU1 N2 C2 C6 95(12) 1_555 1_555 1_555 1_555 yes
CU1 N5 C11 C14 -65(18) 1_555 1_555 1_555 1_555 yes
P1 F3 F8 F4 -32.6(1) 1_555 1_555 1_555 1_555 yes
P1 F3 F10 F5 -7.5(1) 1_555 1_555 1_555 1_555 yes
P1 F4 F8 F3 30.9(1) 1_555 1_555 1_555 1_555 yes
P1 F4 F9 F6 -0.2(1) 1_555 1_555 1_555 1_555 yes
P1 F5 F10 F3 7.6(1) 1_555 1_555 1_555 1_555 yes
P1 F6 F9 F4 0.2(1) 1_555 1_555 1_555 1_555 yes
P1 F8 F3 F10 -23.2(1) 1_555 1_555 1_555 1_555 yes
P1 F8 F4 F9 46.0(1) 1_555 1_555 1_555 1_555 yes
P1 F9 F4 F8 -46.8(1) 1_555 1_555 1_555 1_555 yes
P1 F10 F3 F8 21.9(1) 1_555 1_555 1_555 1_555 yes
F1 P1 F2 F7 -172(1) 1_555 1_555 1_555 1_555 yes
F1 P1 F3 F8 -69.8(1) 1_555 1_555 1_555 1_555 yes
F1 P1 F3 F10 91.6(1) 1_555 1_555 1_555 1_555 yes
F1 P1 F4 F8 58.2(1) 1_555 1_555 1_555 1_555 yes
F1 P1 F4 F9 -87.6(2) 1_555 1_555 1_555 1_555 yes
F1 P1 F5 F10 -93.5(2) 1_555 1_555 1_555 1_555 yes
F1 P1 F6 F9 95.0(1) 1_555 1_555 1_555 1_555 yes
F1 P1 F7 F2 176.6(5) 1_555 1_555 1_555 1_555 yes
F1 P1 F8 F3 99.3(1) 1_555 1_555 1_555 1_555 yes
F1 P1 F8 F4 -117.1(1) 1_555 1_555 1_555 1_555 yes
F1 P1 F9 F4 95.5(2) 1_555 1_555 1_555 1_555 yes
F1 P1 F9 F6 -84.7(2) 1_555 1_555 1_555 1_555 yes
F1 P1 F10 F3 -88.3(2) 1_555 1_555 1_555 1_555 yes
F1 P1 F10 F5 85.7(2) 1_555 1_555 1_555 1_555 yes
F2 P1 F3 F8 120.4(2) 1_555 1_555 1_555 1_555 yes
F2 P1 F3 F10 -78.3(2) 1_555 1_555 1_555 1_555 yes
F2 P1 F4 F8 -130.7(2) 1_555 1_555 1_555 1_555 yes
F2 P1 F4 F9 83.5(2) 1_555 1_555 1_555 1_555 yes
F2 P1 F5 F10 94.9(1) 1_555 1_555 1_555 1_555 yes
F2 P1 F6 F9 -92.7(1) 1_555 1_555 1_555 1_555 yes
F2 P1 F8 F3 -82.2(2) 1_555 1_555 1_555 1_555 yes
F2 P1 F8 F4 61.4(2) 1_555 1_555 1_555 1_555 yes
F2 P1 F9 F4 -97.0(2) 1_555 1_555 1_555 1_555 yes
F2 P1 F9 F6 82.8(2) 1_555 1_555 1_555 1_555 yes
F2 P1 F10 F3 104.1(2) 1_555 1_555 1_555 1_555 yes
F2 P1 F10 F5 -81.9(2) 1_555 1_555 1_555 1_555 yes
F2 F7 P1 F3 129.8(1) 1_555 1_555 1_555 1_555 yes
F2 F7 P1 F4 -122.5(1) 1_555 1_555 1_555 1_555 yes
F2 F7 P1 F5 53.0(2) 1_555 1_555 1_555 1_555 yes
F2 F7 P1 F6 -35.3(2) 1_555 1_555 1_555 1_555 yes
F2 F7 P1 F8 -168.1(1) 1_555 1_555 1_555 1_555 yes
F2 F7 P1 F9 -84.2(2) 1_555 1_555 1_555 1_555 yes
F2 F7 P1 F10 89.7(1) 1_555 1_555 1_555 1_555 yes
F3 P1 F2 F7 -47.6(1) 1_555 1_555 1_555 1_555 yes
F3 P1 F4 F8 -31.9(1) 1_555 1_555 1_555 1_555 yes
F3 P1 F4 F9 -177.7(2) 1_555 1_555 1_555 1_555 yes
F3 P1 F5 F10 -4.06(7) 1_555 1_555 1_555 1_555 yes
F3 P1 F6 F9 172.0(10) 1_555 1_555 1_555 1_555 yes
F3 P1 F8 F4 143.6(1) 1_555 1_555 1_555 1_555 yes
F3 P1 F9 F4 3.8(3) 1_555 1_555 1_555 1_555 yes
F3 P1 F9 F6 -176.4(4) 1_555 1_555 1_555 1_555 yes
F3 P1 F10 F5 174.0(1) 1_555 1_555 1_555 1_555 yes
F3 F8 P1 F4 -143.6(1) 1_555 1_555 1_555 1_555 yes
F3 F8 P1 F5 35.4(3) 1_555 1_555 1_555 1_555 yes
F3 F8 P1 F6 168.3(4) 1_555 1_555 1_555 1_555 yes
F3 F8 P1 F7 -73.5(1) 1_555 1_555 1_555 1_555 yes
F3 F8 P1 F9 -166.4(2) 1_555 1_555 1_555 1_555 yes
F3 F8 P1 F10 12.72(8) 1_555 1_555 1_555 1_555 yes
F3 F8 F4 F9 76.884(4) 1_555 1_555 1_555 1_555 yes
F3 F10 P1 F4 11.0(3) 1_555 1_555 1_555 1_555 yes
F3 F10 P1 F5 -174.0(1) 1_555 1_555 1_555 1_555 yes
F3 F10 P1 F6 -175.2(3) 1_555 1_555 1_555 1_555 yes
F3 F10 P1 F7 65.1(1) 1_555 1_555 1_555 1_555 yes
F3 F10 P1 F8 -16.6(1) 1_555 1_555 1_555 1_555 yes
F3 F10 P1 F9 155(2) 1_555 1_555 1_555 1_555 yes
F4 P1 F2 F7 52.7(1) 1_555 1_555 1_555 1_555 yes
F4 P1 F3 F8 25.55(10) 1_555 1_555 1_555 1_555 yes
F4 P1 F3 F10 -173.1(2) 1_555 1_555 1_555 1_555 yes
F4 P1 F5 F10 135(3) 1_555 1_555 1_555 1_555 yes
F4 P1 F6 F9 -0.11(9) 1_555 1_555 1_555 1_555 yes
F4 P1 F9 F6 179.8(1) 1_555 1_555 1_555 1_555 yes
F4 P1 F10 F5 -174.9(4) 1_555 1_555 1_555 1_555 yes
F4 F8 P1 F5 178.9(4) 1_555 1_555 1_555 1_555 yes
F4 F8 P1 F6 -48.1(2) 1_555 1_555 1_555 1_555 yes
F4 F8 P1 F7 70.1(1) 1_555 1_555 1_555 1_555 yes
F4 F8 P1 F9 -22.84(6) 1_555 1_555 1_555 1_555 yes
F4 F8 P1 F10 156.3(2) 1_555 1_555 1_555 1_555 yes
F4 F8 F3 F10 -55.81(1) 1_555 1_555 1_555 1_555 yes
F4 F9 P1 F5 -175.8(4) 1_555 1_555 1_555 1_555 yes
F4 F9 P1 F6 -179.8(1) 1_555 1_555 1_555 1_555 yes
F4 F9 P1 F7 -58.2(1) 1_555 1_555 1_555 1_555 yes
F4 F9 P1 F8 23.84(6) 1_555 1_555 1_555 1_555 yes
F4 F9 P1 F10 -148(2) 1_555 1_555 1_555 1_555 yes
F5 P1 F2 F7 -130.2(2) 1_555 1_555 1_555 1_555 yes
F5 P1 F3 F8 -157.4(2) 1_555 1_555 1_555 1_555 yes
F5 P1 F3 F10 3.98(7) 1_555 1_555 1_555 1_555 yes
F5 P1 F4 F8 -171(3) 1_555 1_555 1_555 1_555 yes
F5 P1 F4 F9 43(3) 1_555 1_555 1_555 1_555 yes
F5 P1 F6 F9 -177.0(2) 1_555 1_555 1_555 1_555 yes
F5 P1 F9 F6 4.0(2) 1_555 1_555 1_555 1_555 yes
F5 F10 P1 F6 -1.2(2) 1_555 1_555 1_555 1_555 yes
F5 F10 P1 F7 -120.9(2) 1_555 1_555 1_555 1_555 yes
F5 F10 P1 F8 157.4(2) 1_555 1_555 1_555 1_555 yes
F5 F10 P1 F9 -30(2) 1_555 1_555 1_555 1_555 yes
F5 F10 F3 F8 14.342(3) 1_555 1_555 1_555 1_555 yes
F6 P1 F2 F7 148.5(1) 1_555 1_555 1_555 1_555 yes
F6 P1 F3 F8 -146.5(10) 1_555 1_555 1_555 1_555 yes
F6 P1 F3 F10 14.9(9) 1_555 1_555 1_555 1_555 yes
F6 P1 F4 F8 145.9(2) 1_555 1_555 1_555 1_555 yes
F6 P1 F4 F9 0.1(1) 1_555 1_555 1_555 1_555 yes
F6 P1 F5 F10 179.0(2) 1_555 1_555 1_555 1_555 yes
F6 F9 P1 F7 121.6(2) 1_555 1_555 1_555 1_555 yes
F6 F9 P1 F8 -156.3(2) 1_555 1_555 1_555 1_555 yes
F6 F9 P1 F10 31(2) 1_555 1_555 1_555 1_555 yes
F6 F9 F4 F8 -46.93(1) 1_555 1_555 1_555 1_555 yes
F7 P1 F3 F8 91.1(1) 1_555 1_555 1_555 1_555 yes
F7 P1 F3 F10 -107.5(1) 1_555 1_555 1_555 1_555 yes
F7 P1 F4 F8 -98.5(1) 1_555 1_555 1_555 1_555 yes
F7 P1 F4 F9 115.6(1) 1_555 1_555 1_555 1_555 yes
F7 P1 F5 F10 64.5(2) 1_555 1_555 1_555 1_555 yes
F7 P1 F6 F9 -71.2(2) 1_555 1_555 1_555 1_555 yes
F7 F2 P1 F8 13.7(2) 1_555 1_555 1_555 1_555 yes
F7 F2 P1 F9 95.8(1) 1_555 1_555 1_555 1_555 yes
F7 F2 P1 F10 -88.9(2) 1_555 1_555 1_555 1_555 yes
F8 P1 F3 F10 161.4(1) 1_555 1_555 1_555 1_555 yes
F8 P1 F4 F9 -145.82(8) 1_555 1_555 1_555 1_555 yes
F8 P1 F5 F10 -34.8(3) 1_555 1_555 1_555 1_555 yes
F8 P1 F6 F9 32.3(2) 1_555 1_555 1_555 1_555 yes
F8 F3 P1 F9 22.9(3) 1_555 1_555 1_555 1_555 yes
F8 F3 P1 F10 -161.4(1) 1_555 1_555 1_555 1_555 yes
F8 F4 P1 F9 145.82(8) 1_555 1_555 1_555 1_555 yes
F8 F4 P1 F10 -39.4(3) 1_555 1_555 1_555 1_555 yes
F9 P1 F3 F10 -175.7(4) 1_555 1_555 1_555 1_555 yes
F9 P1 F5 F10 175.7(3) 1_555 1_555 1_555 1_555 yes
F9 F4 P1 F10 174.8(4) 1_555 1_555 1_555 1_555 yes
F9 F6 P1 F10 -176.2(3) 1_555 1_555 1_555 1_555 yes
N1 CU1 N2 C2 14(2) 1_555 1_555 1_555 1_555 yes
N1 CU1 N5 C11 97(5) 1_555 1_555 1_555 1_555 yes
N1 C1 C7 C6 -13(14) 1_555 4_455 4_455 4_455 yes
N1 C1 C7 C8 169(13) 1_555 4_455 4_455 4_455 yes
N2 CU1 N1 C1 6(3) 1_555 1_555 1_555 4_455 yes
N2 CU1 N5 C11 -9(5) 1_555 1_555 1_555 1_555 yes
N2 C2 C6 C5 -158(12) 1_555 1_555 1_555 1_555 yes
N2 C2 C6 C7 21(13) 1_555 1_555 1_555 1_555 yes
N3 C3 C10 C5 -107(59) 1_555 1_555 1_555 1_555 yes
N3 C3 C10 C9 71(60) 1_555 1_555 1_555 1_555 yes
N4 C4 C9 C8 125(20) 1_555 4_455 4_455 4_455 yes
N4 C4 C9 C10 -56(21) 1_555 4_455 4_455 4_455 yes
N5 CU1 N1 C1 -107(3) 1_555 1_555 1_555 4_455 yes
N5 CU1 N2 C2 137(2) 1_555 1_555 1_555 1_555 yes
N5 C11 C14 C13 -36(16) 1_555 1_555 1_555 3_455 yes
N5 C11 C14 C15 140(16) 1_555 1_555 1_555 1_555 yes
N6 CU1 N1 C1 -125(3) 1_555 4_455 4_455 1_455 yes
N6 CU1 N2 C2 97(2) 1_555 4_455 4_455 4_455 yes
N6 CU1 N5 C11 137(5) 1_555 4_455 4_455 4_455 yes
N6 C12 C13 C14 30(33) 1_555 1_555 3_455 1_555 yes
N6 C12 C13 C15 -151(32) 1_555 1_555 3_455 3_455 yes
C1 C7 C6 C2 -1(1) 1_555 1_555 1_555 1_555 yes
C1 C7 C6 C5 178.5(8) 1_555 1_555 1_555 1_555 yes
C1 C7 C8 C9 -178.4(8) 1_555 1_555 1_555 1_555 yes
C2 C6 C5 C10 -179.8(8) 1_555 1_555 1_555 1_555 yes
C2 C6 C7 C8 -179.1(8) 1_555 1_555 1_555 1_555 yes
C3 C10 C5 C6 177.8(9) 1_555 1_555 1_555 1_555 yes
C3 C10 C9 C4 0(1) 1_555 1_555 1_555 1_555 yes
C3 C10 C9 C8 -177.8(10) 1_555 1_555 1_555 1_555 yes
C4 C9 C8 C7 -178.4(9) 1_555 1_555 1_555 1_555 yes
C4 C9 C10 C5 179.5(9) 1_555 1_555 1_555 1_555 yes
C5 C6 C7 C8 0(1) 1_555 1_555 1_555 1_555 yes
C5 C10 C9 C8 1(1) 1_555 1_555 1_555 1_555 yes
C6 C5 C10 C9 -1(1) 1_555 1_555 1_555 1_555 yes
C6 C7 C8 C9 0(1) 1_555 1_555 1_555 1_555 yes
C7 C6 C5 C10 0(1) 1_555 1_555 1_555 1_555 yes
C7 C8 C9 C10 0(1) 1_555 1_555 1_555 1_555 yes
C11 C14 C13 C12 -4(1) 1_555 1_555 3_455 1_555 yes
C11 C14 C13 C15 177.4(7) 1_555 1_555 3_455 3_455 yes
C11 C14 C15 C13 -177.3(7) 1_555 1_555 1_555 1_555 yes
C12 C13 C14 C15 178.1(7) 1_555 3_455 1_555 1_555 yes
C12 C13 C15 C14 -178.1(7) 1_555 3_455 3_455 3_455 yes
